data_1551366
loop_
_publ_author_name
'Imogen A. Riddell'
'Maarten M. J. Smulders'
'Jack K. Clegg'
'Yana R. Hristova'
'Boris Breiner'
'John D. Thoburn'
'Jonathan R. Nitschke'

_publ_section_title
;
 Anion-induced reconstitution of a self-assembling system to express a
 chloride-binding Co10L15 pentagonal prism
;
_journal_name_full 'Nature Chemistry'
_journal_page_first 751
_journal_page_last 756
_journal_paper_doi 10.1038/nchem.1407
_journal_volume 4
_journal_year 2012
_chemical_formula_moiety
;
C390 H330 Cl Co10 N60, 7.5(P F6), 11.5(C2 N O4 F6 S2), 4.5(C2 H3 N) 
;
_chemical_formula_sum 'C422 H343.5 Cl Co10 F114 N76 O46 P7.5 S23'
_chemical_formula_weight 10975.63
_space_group_IT_number 70
_space_group_name_Hall '-F 2uv 2vw'
_space_group_name_H-M_alt 'F d d d :2'
_symmetry_cell_setting orthorhombic
_symmetry_Int_Tables_number 70
_symmetry_space_group_name_Hall '-F 2uv 2vw'
_symmetry_space_group_name_H-M 'F d d d :2'
_atom_sites_solution_hydrogens geom
_atom_sites_solution_primary direct
_atom_sites_solution_secondary difmap
_cell_angle_alpha 90.00
_cell_angle_beta 90.00
_cell_angle_gamma 90.00
_cell_formula_units_Z 32
_cell_length_a 70.5877(7)
_cell_length_b 79.1494(10)
_cell_length_c 80.8163(10)
_cell_measurement_reflns_used 116684
_cell_measurement_temperature 120(2)
_cell_measurement_theta_max 103.2
_cell_measurement_theta_min 1.1
_cell_volume 451519(9)
_computing_cell_refinement
;
CrysAlisPro, Agilent Technologies,
Version 1.171.35.11 (release 16-05-2011 CrysAlis171 .NET)
(compiled May 16 2011,17:55:39)
;
_computing_data_collection
;
CrysAlisPro, Agilent Technologies,
Version 1.171.35.11 (release 16-05-2011 CrysAlis171 .NET)
(compiled May 16 2011,17:55:39)
;
_computing_data_reduction
;
CrysAlisPro, Agilent Technologies,
Version 1.171.35.11 (release 16-05-2011 CrysAlis171 .NET)
(compiled May 16 2011,17:55:39)
;
_computing_molecular_graphics
;ORTEP-3 (Farrugia, 1997)
WINGX-32 (Farrugia, 1999) 
;
_computing_structure_refinement 'SHELXL-97 (Sheldrick, 1997)'
_computing_structure_solution 'SUPERFLIP (Palatinus & Chapuis, 2007)'
_diffrn_ambient_temperature 120(2)
_diffrn_detector_area_resol_mean 16.1183
_diffrn_measured_fraction_theta_full 0.988
_diffrn_measured_fraction_theta_max 0.988
_diffrn_measurement_device_type 'Xcalibur, Eos, Gemini ultra'
_diffrn_measurement_method '\f & \w scans'
_diffrn_radiation_monochromator mirror
_diffrn_radiation_source 'Enhance Ultra (Cu) X-ray Source'
_diffrn_radiation_type CuK\a
_diffrn_radiation_wavelength 1.54184
_diffrn_reflns_av_R_equivalents 0.0620
_diffrn_reflns_av_sigmaI/netI 0.1471
_diffrn_reflns_limit_h_max 51
_diffrn_reflns_limit_h_min -71
_diffrn_reflns_limit_k_max 79
_diffrn_reflns_limit_k_min -38
_diffrn_reflns_limit_l_max 81
_diffrn_reflns_limit_l_min -36
_diffrn_reflns_number 193576
_diffrn_reflns_theta_full 51.14
_diffrn_reflns_theta_max 51.14
_diffrn_reflns_theta_min 2.86
_exptl_absorpt_coefficient_mu 4.151
_exptl_absorpt_correction_T_max 1.00000
_exptl_absorpt_correction_T_min 0.35706
_exptl_absorpt_correction_type multi-scan
_exptl_absorpt_process_details
;
CrysAlisPro, Agilent Technologies,
Version 1.171.35.11 (release 16-05-2011 CrysAlis171 .NET)
(compiled May 16 2011,17:55:39)
Empirical absorption correction using spherical harmonics,
 implemented in SCALE3 ABSPACK scaling algorithm.
;
_exptl_crystal_colour orange
_exptl_crystal_density_diffrn 1.292
_exptl_crystal_density_method 'not measured'
_exptl_crystal_description prism
_exptl_crystal_F_000 178208
_exptl_crystal_size_max 0.3
_exptl_crystal_size_mid 0.3
_exptl_crystal_size_min 0.3
_refine_diff_density_max 1.852
_refine_diff_density_min -0.960
_refine_diff_density_rms 0.225
_refine_ls_extinction_method none
_refine_ls_goodness_of_fit_ref 1.736
_refine_ls_hydrogen_treatment constr
_refine_ls_matrix_type full
_refine_ls_number_parameters 2375
_refine_ls_number_reflns 60253
_refine_ls_number_restraints 61
_refine_ls_restrained_S_all 1.763
_refine_ls_R_factor_all 0.3405
_refine_ls_R_factor_gt 0.2186
_refine_ls_shift/su_max 0.000
_refine_ls_shift/su_mean 0.000
_refine_ls_structure_factor_coef Fsqd
_refine_ls_weighting_details 'calc w=1/[\s^2^(Fo^2^)+(0.2000P)^2^+0.0000P] where P=(Fo^2^+2Fc^2^)/3'
_refine_ls_weighting_scheme calc
_refine_ls_wR_factor_gt 0.5124
_refine_ls_wR_factor_ref 0.5616
_reflns_number_gt 25312
_reflns_number_total 60253
_reflns_threshold_expression >2sigma(I)
_cod_data_source_file nchem.1407-s4.cif
_cod_data_source_block iar5004
_cod_original_sg_symbol_H-M Fddd
_cod_original_formula_sum 'C422 H343.50 Cl Co10 F114 N76 O46 P7.50 S23'
_cod_database_code 1551366

loop_
_symmetry_equiv_pos_as_xyz
'x, y, z'
'-x+3/4, -y+3/4, z'
'-x+3/4, y, -z+3/4'
'x, -y+3/4, -z+3/4'
'x, y+1/2, z+1/2'
'-x+3/4, -y+5/4, z+1/2'
'-x+3/4, y+1/2, -z+5/4'
'x, -y+5/4, -z+5/4'
'x+1/2, y, z+1/2'
'-x+5/4, -y+3/4, z+1/2'
'-x+5/4, y, -z+5/4'
'x+1/2, -y+3/4, -z+5/4'
'x+1/2, y+1/2, z'
'-x+5/4, -y+5/4, z'
'-x+5/4, y+1/2, -z+3/4'
'x+1/2, -y+5/4, -z+3/4'
'-x, -y, -z'
'x-3/4, y-3/4, -z'
'x-3/4, -y, z-3/4'
'-x, y-3/4, z-3/4'
'-x, -y+1/2, -z+1/2'
'x-3/4, y-1/4, -z+1/2'
'x-3/4, -y+1/2, z-1/4'
'-x, y-1/4, z-1/4'
'-x+1/2, -y, -z+1/2'
'x-1/4, y-3/4, -z+1/2'
'x-1/4, -y, z-1/4'
'-x+1/2, y-3/4, z-1/4'
'-x+1/2, -y+1/2, -z'
'x-1/4, y-1/4, -z'
'x-1/4, -y+1/2, z-3/4'
'-x+1/2, y-1/4, z-3/4'

loop_
_atom_site_label
_atom_site_type_symbol
_atom_site_fract_x
_atom_site_fract_y
_atom_site_fract_z
_atom_site_U_iso_or_equiv
_atom_site_adp_type
_atom_site_occupancy
_atom_site_symmetry_multiplicity
_atom_site_calc_flag
_atom_site_refinement_flags
_atom_site_disorder_assembly
_atom_site_disorder_group
C1 C 0.0672(4) 0.0801(3) -0.0271(3) 0.163(5) Uiso 1 1 d D . .
H1A H 0.0808 0.0783 -0.0290 0.244 Uiso 1 1 calc R . .
H1B H 0.0611 0.0835 -0.0374 0.244 Uiso 1 1 calc R . .
H1C H 0.0615 0.0696 -0.0231 0.244 Uiso 1 1 calc R . .
C2 C 0.0646(3) 0.0941(3) -0.0140(3) 0.163(5) Uiso 1 1 d GD . .
C3 C 0.0546(3) 0.0900(2) 0.0003(3) 0.163(5) Uiso 1 1 d GD . .
H3 H 0.0493 0.0790 0.0016 0.195 Uiso 1 1 calc R . .
C4 C 0.0524(3) 0.1019(3) 0.0128(2) 0.163(5) Uiso 1 1 d G . .
H4 H 0.0456 0.0991 0.0226 0.195 Uiso 1 1 calc R . .
C5 C 0.0602(3) 0.1179(3) 0.0110(3) 0.163(5) Uiso 1 1 d G . .
C6 C 0.0702(3) 0.1220(2) -0.0033(3) 0.163(5) Uiso 1 1 d G . .
H6 H 0.0755 0.1330 -0.0045 0.195 Uiso 1 1 calc R . .
C7 C 0.0723(3) 0.1101(3) -0.0158(2) 0.163(5) Uiso 1 1 d GD . .
H7 H 0.0791 0.1129 -0.0255 0.195 Uiso 1 1 calc R . .
C8 C 0.0575(3) 0.1256(3) 0.0391(3) 0.084(7) Uiso 1 1 d D . .
H8 H 0.0614 0.1145 0.0420 0.100 Uiso 1 1 calc R . .
C9 C 0.0522(3) 0.1375(3) 0.0516(3) 0.078(7) Uiso 1 1 d D . .
C10 C 0.0430(3) 0.1654(3) 0.0586(2) 0.058(6) Uiso 1 1 d . . .
H10 H 0.0399 0.1766 0.0552 0.070 Uiso 1 1 calc R . .
C11 C 0.0423(3) 0.1613(2) 0.0755(2) 0.062(6) Uiso 1 1 d . . .
C12 C 0.0457(3) 0.1435(3) 0.0801(3) 0.087(7) Uiso 1 1 d . . .
H12 H 0.0439 0.1400 0.0912 0.104 Uiso 1 1 calc R . .
C13 C 0.0514(3) 0.1315(3) 0.0682(3) 0.105(8) Uiso 1 1 d . . .
H13 H 0.0546 0.1202 0.0711 0.127 Uiso 1 1 calc R . .
C14 C 0.0349(3) 0.1728(2) 0.0875(2) 0.059(6) Uiso 1 1 d . . .
C15 C 0.0415(3) 0.1898(3) 0.0874(2) 0.064(6) Uiso 1 1 d . . .
H15 H 0.0507 0.1931 0.0794 0.076 Uiso 1 1 calc R . .
C16 C 0.0212(3) 0.1964(3) 0.1098(3) 0.066(6) Uiso 1 1 d . . .
C17 C 0.0146(3) 0.1798(2) 0.1106(2) 0.066(6) Uiso 1 1 d . . .
H17 H 0.0054 0.1766 0.1186 0.080 Uiso 1 1 calc R . .
C18 C 0.0219(3) 0.1681(3) 0.0994(2) 0.071(6) Uiso 1 1 d . . .
H18 H 0.0178 0.1567 0.1000 0.085 Uiso 1 1 calc R . .
C19 C 0.0127(3) 0.2095(3) 0.1210(3) 0.073(6) Uiso 1 1 d . . .
H19 H 0.0028 0.2068 0.1286 0.087 Uiso 1 1 calc R . .
C20 C 0.0133(3) 0.2365(3) 0.1303(3) 0.093(3) Uiso 1 1 d . . .
C21 C 0.0123(3) 0.2537(3) 0.1244(3) 0.093(3) Uiso 1 1 d . . .
H21 H 0.0155 0.2564 0.1133 0.112 Uiso 1 1 calc R . .
C22 C 0.0061(3) 0.2665(3) 0.1359(3) 0.093(3) Uiso 1 1 d . . .
H22 H 0.0055 0.2779 0.1323 0.112 Uiso 1 1 calc R . .
C23 C 0.0011(3) 0.2628(3) 0.1515(3) 0.093(3) Uiso 1 1 d . . .
C24 C 0.0017(3) 0.2458(3) 0.1571(3) 0.093(3) Uiso 1 1 d . . .
H24 H -0.0027 0.2431 0.1679 0.112 Uiso 1 1 calc R . .
C25 C 0.0085(3) 0.2331(3) 0.1470(3) 0.093(3) Uiso 1 1 d . . .
H25 H 0.0099 0.2220 0.1512 0.112 Uiso 1 1 calc R . .
C26 C -0.0052(3) 0.2788(3) 0.1630(3) 0.093(3) Uiso 1 1 d . . .
H26A H 0.0027 0.2886 0.1605 0.140 Uiso 1 1 calc R . .
H26B H -0.0038 0.2757 0.1747 0.140 Uiso 1 1 calc R . .
H26C H -0.0185 0.2816 0.1608 0.140 Uiso 1 1 calc R . .
C27 C -0.0193(3) 0.1154(3) 0.0774(3) 0.092(3) Uiso 1 1 d . . .
H27A H -0.0276 0.1242 0.0818 0.137 Uiso 1 1 calc R . .
H27B H -0.0099 0.1122 0.0858 0.137 Uiso 1 1 calc R . .
H27C H -0.0268 0.1054 0.0744 0.137 Uiso 1 1 calc R . .
C28 C -0.0088(3) 0.1222(3) 0.0617(3) 0.092(3) Uiso 1 1 d . . .
C29 C -0.0050(3) 0.1386(3) 0.0600(3) 0.092(3) Uiso 1 1 d . . .
H29 H -0.0082 0.1459 0.0689 0.110 Uiso 1 1 calc R . .
C30 C 0.0035(3) 0.1456(3) 0.0461(3) 0.092(3) Uiso 1 1 d . . .
H30 H 0.0056 0.1575 0.0456 0.110 Uiso 1 1 calc R . .
C31 C 0.0089(3) 0.1352(3) 0.0325(3) 0.092(3) Uiso 1 1 d . . .
C32 C 0.0039(3) 0.1169(3) 0.0340(3) 0.092(3) Uiso 1 1 d . . .
H32 H 0.0066 0.1093 0.0253 0.110 Uiso 1 1 calc R . .
C33 C -0.0050(3) 0.1111(3) 0.0486(3) 0.092(3) Uiso 1 1 d . . .
H33 H -0.0084 0.0995 0.0495 0.110 Uiso 1 1 calc R . .
C34 C 0.0155(3) 0.1364(2) 0.0050(3) 0.065(6) Uiso 1 1 d . . .
H34 H 0.0054 0.1287 0.0033 0.078 Uiso 1 1 calc R . .
C35 C 0.0264(3) 0.1420(3) -0.0085(2) 0.062(6) Uiso 1 1 d . . .
C36 C 0.0502(3) 0.1598(3) -0.0174(3) 0.068(6) Uiso 1 1 d . . .
H36 H 0.0592 0.1684 -0.0148 0.082 Uiso 1 1 calc R . .
C37 C 0.0480(3) 0.1553(3) -0.0340(3) 0.070(6) Uiso 1 1 d . . .
C38 C 0.0338(3) 0.1438(3) -0.0372(3) 0.075(6) Uiso 1 1 d . . .
H38 H 0.0314 0.1410 -0.0484 0.091 Uiso 1 1 calc R . .
C39 C 0.0234(3) 0.1365(3) -0.0256(2) 0.072(6) Uiso 1 1 d . . .
H39 H 0.0143 0.1280 -0.0282 0.087 Uiso 1 1 calc R . .
C40 C 0.0575(3) 0.1642(3) -0.0478(3) 0.076(6) Uiso 1 1 d . . .
C41 C 0.0595(3) 0.1815(3) -0.0485(3) 0.072(6) Uiso 1 1 d . . .
H41 H 0.0543 0.1880 -0.0397 0.086 Uiso 1 1 calc R . .
C42 C 0.0754(3) 0.1805(3) -0.0729(3) 0.090(7) Uiso 1 1 d . . .
C43 C 0.0764(3) 0.1629(3) -0.0734(3) 0.105(8) Uiso 1 1 d . . .
H43 H 0.0836 0.1568 -0.0814 0.126 Uiso 1 1 calc R . .
C44 C 0.0662(3) 0.1556(3) -0.0616(3) 0.108(9) Uiso 1 1 d . . .
H44 H 0.0644 0.1437 -0.0622 0.129 Uiso 1 1 calc R . .
C45 C 0.0840(3) 0.1904(3) -0.0868(3) 0.086(7) Uiso 1 1 d . . .
H45 H 0.0889 0.1848 -0.0963 0.103 Uiso 1 1 calc R . .
C46 C 0.0920(4) 0.2163(4) -0.0981(4) 0.108(3) Uiso 1 1 d . . .
C47 C 0.1030(4) 0.2301(3) -0.0949(3) 0.108(3) Uiso 1 1 d . . .
H47 H 0.1067 0.2323 -0.0837 0.130 Uiso 1 1 calc R . .
C48 C 0.1089(4) 0.2409(3) -0.1071(3) 0.108(3) Uiso 1 1 d . . .
H48 H 0.1174 0.2498 -0.1043 0.130 Uiso 1 1 calc R . .
C49 C 0.1034(4) 0.2393(3) -0.1223(4) 0.108(3) Uiso 1 1 d . . .
C50 C 0.0936(3) 0.2254(3) -0.1277(3) 0.108(3) Uiso 1 1 d . . .
H50 H 0.0913 0.2235 -0.1391 0.130 Uiso 1 1 calc R . .
C51 C 0.0871(3) 0.2140(3) -0.1151(3) 0.108(3) Uiso 1 1 d . . .
H51 H 0.0793 0.2048 -0.1182 0.130 Uiso 1 1 calc R . .
C52 C 0.1099(3) 0.2536(3) -0.1351(3) 0.108(3) Uiso 1 1 d . . .
H52A H 0.1222 0.2582 -0.1316 0.162 Uiso 1 1 calc R . .
H52B H 0.1004 0.2627 -0.1352 0.162 Uiso 1 1 calc R . .
H52C H 0.1111 0.2487 -0.1461 0.162 Uiso 1 1 calc R . .
C53 C 0.1460(4) 0.1470(4) 0.0285(4) 0.167(5) Uiso 1 1 d . . .
H53A H 0.1540 0.1536 0.0210 0.250 Uiso 1 1 calc R . .
H53B H 0.1483 0.1349 0.0268 0.250 Uiso 1 1 calc R . .
H53C H 0.1489 0.1500 0.0400 0.250 Uiso 1 1 calc R . .
C54 C 0.1249(3) 0.1510(3) 0.0249(4) 0.167(5) Uiso 1 1 d G . .
C55 C 0.1124(4) 0.1509(3) 0.0382(2) 0.167(5) Uiso 1 1 d G . .
H55 H 0.1164 0.1466 0.0486 0.200 Uiso 1 1 calc R . .
C56 C 0.0942(3) 0.1572(3) 0.0364(3) 0.167(5) Uiso 1 1 d G . .
H56 H 0.0857 0.1571 0.0455 0.200 Uiso 1 1 calc R . .
C57 C 0.0883(3) 0.1635(3) 0.0211(4) 0.167(5) Uiso 1 1 d G . .
C58 C 0.1008(4) 0.1636(3) 0.0078(2) 0.167(5) Uiso 1 1 d G . .
H58 H 0.0968 0.1679 -0.0026 0.200 Uiso 1 1 calc R . .
C59 C 0.1190(3) 0.1573(3) 0.0097(3) 0.167(5) Uiso 1 1 d G . .
H59 H 0.1275 0.1573 0.0005 0.200 Uiso 1 1 calc R . .
C60 C 0.0662(3) 0.1868(3) 0.0185(2) 0.069(6) Uiso 1 1 d D . .
H60 H 0.0762 0.1948 0.0185 0.082 Uiso 1 1 calc R . .
C61 C 0.0466(3) 0.1921(3) 0.0169(2) 0.064(6) Uiso 1 1 d D . .
C62 C 0.0147(3) 0.1846(2) 0.0190(2) 0.060(6) Uiso 1 1 d . . .
H62 H 0.0055 0.1763 0.0218 0.072 Uiso 1 1 calc R . .
C63 C 0.0082(2) 0.1998(2) 0.01498(19) 0.041(5) Uiso 1 1 d . . .
C64 C 0.0217(3) 0.2118(2) 0.0127(2) 0.054(5) Uiso 1 1 d . . .
H64 H 0.0180 0.2230 0.0102 0.065 Uiso 1 1 calc R . .
C65 C 0.0399(3) 0.2079(3) 0.0139(2) 0.075(6) Uiso 1 1 d . . .
H65 H 0.0489 0.2168 0.0126 0.090 Uiso 1 1 calc R . .
C66 C -0.0119(2) 0.2038(2) 0.0139(2) 0.044(5) Uiso 1 1 d . . .
C67 C -0.0254(3) 0.1906(3) 0.0132(2) 0.063(6) Uiso 1 1 d . . .
H67 H -0.0207 0.1794 0.0128 0.076 Uiso 1 1 calc R . .
C68 C -0.0506(3) 0.2093(3) 0.0140(2) 0.067(6) Uiso 1 1 d . . .
C69 C -0.0386(3) 0.2225(3) 0.0144(2) 0.063(6) Uiso 1 1 d . . .
H69 H -0.0431 0.2338 0.0149 0.075 Uiso 1 1 calc R . .
C70 C -0.0189(3) 0.2191(3) 0.0142(2) 0.071(6) Uiso 1 1 d . . .
H70 H -0.0104 0.2284 0.0142 0.085 Uiso 1 1 calc R . .
C71 C -0.0715(3) 0.2106(3) 0.0146(3) 0.091(7) Uiso 1 1 d . . .
H71 H -0.0777 0.2212 0.0139 0.109 Uiso 1 1 calc R . .
C72 C -0.1014(3) 0.2014(4) 0.0199(3) 0.190(6) Uiso 1 1 d G . .
C73 C -0.1081(4) 0.2137(3) 0.0307(3) 0.190(6) Uiso 1 1 d G . .
H73 H -0.0994 0.2207 0.0365 0.228 Uiso 1 1 calc R . .
C74 C -0.1275(4) 0.2157(3) 0.0330(3) 0.190(6) Uiso 1 1 d G . .
H74 H -0.1321 0.2241 0.0403 0.228 Uiso 1 1 calc R . .
C75 C -0.1401(3) 0.2054(4) 0.0245(3) 0.190(6) Uiso 1 1 d GD . .
C76 C -0.1334(4) 0.1931(3) 0.0137(3) 0.190(6) Uiso 1 1 d G . .
H76 H -0.1421 0.1861 0.0079 0.228 Uiso 1 1 calc R . .
C77 C -0.1140(5) 0.1911(3) 0.0114(3) 0.190(6) Uiso 1 1 d G . .
H77 H -0.1094 0.1827 0.0041 0.228 Uiso 1 1 calc R . .
C78 C -0.1617(3) 0.2084(4) 0.0263(4) 0.190(6) Uiso 1 1 d D . .
H78A H -0.1671 0.2113 0.0155 0.285 Uiso 1 1 calc R . .
H78B H -0.1639 0.2178 0.0341 0.285 Uiso 1 1 calc R . .
H78C H -0.1677 0.1981 0.0306 0.285 Uiso 1 1 calc R . .
C79 C 0.0527(4) 0.1496(3) 0.1520(4) 0.207(7) Uiso 1 1 d D . .
H79A H 0.0409 0.1485 0.1582 0.310 Uiso 1 1 calc R . .
H79B H 0.0635 0.1470 0.1592 0.310 Uiso 1 1 calc R . .
H79C H 0.0527 0.1417 0.1426 0.310 Uiso 1 1 calc R . .
C80 C 0.0547(3) 0.1679(3) 0.1454(2) 0.207(7) Uiso 1 1 d GD . .
C81 C 0.0635(3) 0.1709(3) 0.1303(2) 0.207(7) Uiso 1 1 d GD . .
H81 H 0.0680 0.1617 0.1239 0.248 Uiso 1 1 calc R . .
C82 C 0.0657(3) 0.1873(3) 0.1246(2) 0.207(7) Uiso 1 1 d G . .
H82 H 0.0717 0.1894 0.1143 0.248 Uiso 1 1 calc R . .
C83 C 0.0591(3) 0.2008(3) 0.1340(3) 0.207(7) Uiso 1 1 d GD . .
C84 C 0.0503(3) 0.1979(3) 0.1491(3) 0.207(7) Uiso 1 1 d G . .
H84 H 0.0458 0.2071 0.1555 0.248 Uiso 1 1 calc R . .
C85 C 0.0481(3) 0.1814(3) 0.1548(2) 0.207(7) Uiso 1 1 d GD . .
H85 H 0.0421 0.1794 0.1651 0.248 Uiso 1 1 calc R . .
C86 C 0.0632(3) 0.2297(3) 0.1357(3) 0.098(8) Uiso 1 1 d D . .
H86 H 0.0657 0.2276 0.1470 0.117 Uiso 1 1 calc R . .
C87 C 0.0635(4) 0.2467(3) 0.1293(4) 0.110(9) Uiso 1 1 d D . .
C88 C 0.0549(3) 0.2642(3) 0.1076(3) 0.078(7) Uiso 1 1 d . . .
H88 H 0.0521 0.2652 0.0961 0.093 Uiso 1 1 calc R . .
C89 C 0.0583(3) 0.2795(3) 0.1168(3) 0.072(6) Uiso 1 1 d . . .
C90 C 0.0661(4) 0.2769(4) 0.1335(4) 0.139(11) Uiso 1 1 d . . .
H90 H 0.0683 0.2863 0.1406 0.167 Uiso 1 1 calc R . .
C91 C 0.0698(4) 0.2614(4) 0.1385(4) 0.130(10) Uiso 1 1 d . . .
H91 H 0.0769 0.2598 0.1484 0.155 Uiso 1 1 calc R . .
C92 C 0.0558(3) 0.2959(2) 0.1099(2) 0.055(5) Uiso 1 1 d . . .
C93 C 0.0613(3) 0.2998(3) 0.0938(2) 0.057(5) Uiso 1 1 d . . .
H93 H 0.0682 0.2917 0.0875 0.068 Uiso 1 1 calc R . .
C94 C 0.0461(3) 0.3268(3) 0.0955(3) 0.076(6) Uiso 1 1 d . . .
C95 C 0.0403(3) 0.3235(3) 0.1120(3) 0.089(7) Uiso 1 1 d . . .
H95 H 0.0326 0.3313 0.1179 0.106 Uiso 1 1 calc R . .
C96 C 0.0464(3) 0.3086(3) 0.1191(3) 0.090(7) Uiso 1 1 d . . .
H96 H 0.0441 0.3068 0.1306 0.108 Uiso 1 1 calc R . .
C97 C 0.0419(3) 0.3428(3) 0.0882(3) 0.062(6) Uiso 1 1 d . . .
H97 H 0.0351 0.3513 0.0938 0.074 Uiso 1 1 calc R . .
C98 C 0.0454(3) 0.3602(3) 0.0650(3) 0.087(3) Uiso 1 1 d D . .
C99 C 0.0407(3) 0.3612(3) 0.0479(3) 0.087(3) Uiso 1 1 d . . .
H99 H 0.0394 0.3510 0.0418 0.105 Uiso 1 1 calc R . .
C100 C 0.0378(3) 0.3767(3) 0.0397(3) 0.087(3) Uiso 1 1 d . . .
H100 H 0.0346 0.3772 0.0283 0.105 Uiso 1 1 calc R . .
C101 C 0.0399(3) 0.3918(3) 0.0494(3) 0.087(3) Uiso 1 1 d D . .
C102 C 0.0444(3) 0.3908(3) 0.0648(3) 0.087(3) Uiso 1 1 d . . .
H102 H 0.0461 0.4012 0.0705 0.105 Uiso 1 1 calc R . .
C103 C 0.0469(3) 0.3758(3) 0.0741(3) 0.087(3) Uiso 1 1 d . . .
H103 H 0.0495 0.3760 0.0856 0.105 Uiso 1 1 calc R . .
C104 C 0.0360(3) 0.4083(3) 0.0398(3) 0.087(3) Uiso 1 1 d . . .
H10A H 0.0236 0.4128 0.0429 0.131 Uiso 1 1 calc R . .
H10B H 0.0362 0.4060 0.0279 0.131 Uiso 1 1 calc R . .
H10C H 0.0458 0.4167 0.0425 0.131 Uiso 1 1 calc R . .
C105 C 0.1464(4) 0.2028(4) 0.1027(4) 0.165(5) Uiso 1 1 d . . .
H10D H 0.1531 0.2101 0.1106 0.248 Uiso 1 1 calc R . .
H10E H 0.1532 0.2027 0.0922 0.248 Uiso 1 1 calc R . .
H10F H 0.1457 0.1913 0.1071 0.248 Uiso 1 1 calc R . .
C106 C 0.1239(2) 0.2105(4) 0.0997(3) 0.165(5) Uiso 1 1 d G . .
C107 C 0.1186(3) 0.2274(3) 0.1011(2) 0.165(5) Uiso 1 1 d G . .
H107 H 0.1275 0.2355 0.1049 0.198 Uiso 1 1 calc R . .
C108 C 0.1003(4) 0.2323(2) 0.0971(3) 0.165(5) Uiso 1 1 d G . .
H108 H 0.0966 0.2438 0.0980 0.198 Uiso 1 1 calc R . .
C109 C 0.0872(2) 0.2204(4) 0.0916(3) 0.165(5) Uiso 1 1 d G . .
C110 C 0.0926(3) 0.2035(3) 0.0901(2) 0.165(5) Uiso 1 1 d G . .
H110 H 0.0837 0.1954 0.0864 0.198 Uiso 1 1 calc R . .
C111 C 0.1109(4) 0.1986(2) 0.0942(3) 0.165(5) Uiso 1 1 d G . .
H111 H 0.1145 0.1871 0.0932 0.198 Uiso 1 1 calc R . .
C112 C 0.0650(3) 0.2313(2) 0.0732(3) 0.062(6) Uiso 1 1 d . . .
H112 H 0.0748 0.2323 0.0652 0.074 Uiso 1 1 calc R . .
C113 C 0.0451(3) 0.2354(2) 0.0693(2) 0.049(5) Uiso 1 1 d . . .
C114 C 0.0154(3) 0.2398(2) 0.0799(2) 0.046(5) Uiso 1 1 d . . .
H114 H 0.0076 0.2410 0.0894 0.055 Uiso 1 1 calc R . .
C115 C 0.0072(3) 0.2428(2) 0.0647(2) 0.051(5) Uiso 1 1 d . . .
C116 C 0.0194(3) 0.2429(2) 0.0506(2) 0.062(6) Uiso 1 1 d . . .
H116 H 0.0146 0.2455 0.0399 0.074 Uiso 1 1 calc R . .
C117 C 0.0393(3) 0.2390(2) 0.0529(2) 0.060(6) Uiso 1 1 d . . .
H117 H 0.0480 0.2388 0.0439 0.072 Uiso 1 1 calc R . .
C118 C -0.0130(2) 0.2464(2) 0.0622(2) 0.039(5) Uiso 1 1 d . . .
C119 C -0.0256(3) 0.2440(2) 0.0751(2) 0.047(5) Uiso 1 1 d . . .
H119 H -0.0211 0.2395 0.0853 0.057 Uiso 1 1 calc R . .
C120 C -0.0510(3) 0.2533(3) 0.0591(3) 0.066(6) Uiso 1 1 d . . .
C121 C -0.0391(3) 0.2571(2) 0.0462(3) 0.070(6) Uiso 1 1 d . . .
H121 H -0.0437 0.2624 0.0364 0.084 Uiso 1 1 calc R . .
C122 C -0.0197(3) 0.2529(2) 0.0479(2) 0.054(5) Uiso 1 1 d . . .
H122 H -0.0113 0.2547 0.0389 0.065 Uiso 1 1 calc R . .
C123 C -0.0713(3) 0.2559(3) 0.0589(3) 0.081(7) Uiso 1 1 d . . .
H123 H -0.0777 0.2593 0.0492 0.097 Uiso 1 1 calc R . .
C124 C -0.1014(3) 0.2560(3) 0.0731(2) 0.213(7) Uiso 1 1 d GD . .
C125 C -0.1116(3) 0.2411(2) 0.0718(2) 0.213(7) Uiso 1 1 d G . .
H125 H -0.1050 0.2306 0.0705 0.255 Uiso 1 1 calc R . .
C126 C -0.1312(3) 0.2413(2) 0.0722(3) 0.213(7) Uiso 1 1 d GD . .
H126 H -0.1382 0.2311 0.0712 0.255 Uiso 1 1 calc R . .
C127 C -0.1408(3) 0.2566(3) 0.0740(3) 0.213(7) Uiso 1 1 d GD . .
C128 C -0.1306(3) 0.2716(2) 0.0753(3) 0.213(7) Uiso 1 1 d GD . .
H128 H -0.1371 0.2820 0.0765 0.255 Uiso 1 1 calc R . .
C129 C -0.1109(3) 0.2713(2) 0.0749(2) 0.213(7) Uiso 1 1 d G . .
H129 H -0.1040 0.2815 0.0758 0.255 Uiso 1 1 calc R . .
C130 C -0.1620(3) 0.2575(4) 0.0682(5) 0.213(7) Uiso 1 1 d D . .
H13A H -0.1650 0.2691 0.0648 0.319 Uiso 1 1 calc R . .
H13B H -0.1703 0.2543 0.0774 0.319 Uiso 1 1 calc R . .
H13C H -0.1640 0.2499 0.0589 0.319 Uiso 1 1 calc R . .
C131 C 0.1013(3) 0.3379(3) 0.1498(3) 0.099(3) Uiso 1 1 d . . .
H13D H 0.1137 0.3335 0.1531 0.149 Uiso 1 1 calc R . .
H13E H 0.0913 0.3312 0.1549 0.149 Uiso 1 1 calc R . .
H13F H 0.1002 0.3497 0.1533 0.149 Uiso 1 1 calc R . .
C132 C 0.0992(3) 0.3369(3) 0.1290(3) 0.099(3) Uiso 1 1 d . . .
C133 C 0.0997(3) 0.3241(3) 0.1205(3) 0.099(3) Uiso 1 1 d . . .
H133 H 0.1017 0.3133 0.1254 0.119 Uiso 1 1 calc R . .
C134 C 0.0972(3) 0.3257(3) 0.1031(3) 0.099(3) Uiso 1 1 d . . .
H134 H 0.0999 0.3165 0.0960 0.119 Uiso 1 1 calc R . .
C135 C 0.0907(3) 0.3408(3) 0.0966(3) 0.099(3) Uiso 1 1 d . . .
C136 C 0.0872(3) 0.3545(3) 0.1058(3) 0.099(3) Uiso 1 1 d . . .
H136 H 0.0816 0.3643 0.1011 0.119 Uiso 1 1 calc R . .
C137 C 0.0924(3) 0.3539(3) 0.1232(3) 0.099(3) Uiso 1 1 d . . .
H137 H 0.0916 0.3634 0.1303 0.119 Uiso 1 1 calc R . .
C138 C 0.0931(3) 0.3541(3) 0.07066(15) 0.073(6) Uiso 1 1 d D . .
H138 H 0.0999 0.3630 0.0760 0.088 Uiso 1 1 calc R . .
N22 N 0.07998(16) 0.34139(13) 0.04649(13) 0.061(5) Uani 1 1 d G . .
C140 C 0.07583(15) 0.34087(13) 0.02968(14) 0.057(5) Uiso 1 1 d G . .
H140 H 0.0693 0.3314 0.0252 0.068 Uiso 1 1 calc R . .
C141 C 0.08126(18) 0.35413(16) 0.01946(11) 0.057(5) Uiso 1 1 d G . .
C142 C 0.09084(18) 0.36792(14) 0.02604(16) 0.086(7) Uiso 1 1 d G . .
H142 H 0.0946 0.3770 0.0191 0.104 Uiso 1 1 calc R . .
C143 C 0.09500(18) 0.36844(14) 0.04285(17) 0.096(8) Uiso 1 1 d G . .
H143 H 0.1015 0.3779 0.0473 0.115 Uiso 1 1 calc R . .
C139 C 0.08956(18) 0.35518(16) 0.05307(11) 0.076(6) Uiso 1 1 d GD . .
C144 C 0.0753(3) 0.3539(2) 0.0024(2) 0.058(5) Uiso 1 1 d . . .
C145 C 0.0771(3) 0.3401(3) -0.0074(3) 0.064(6) Uiso 1 1 d . . .
H145 H 0.0826 0.3305 -0.0024 0.077 Uiso 1 1 calc R . .
C146 C 0.0626(3) 0.3519(2) -0.0301(2) 0.054(5) Uiso 1 1 d . . .
C147 C 0.0601(3) 0.3676(3) -0.0217(2) 0.072(6) Uiso 1 1 d . . .
H147 H 0.0542 0.3770 -0.0268 0.086 Uiso 1 1 calc R . .
C148 C 0.0670(3) 0.3681(3) -0.0048(3) 0.074(6) Uiso 1 1 d . . .
H148 H 0.0658 0.3783 0.0014 0.089 Uiso 1 1 calc R . .
C149 C 0.0555(3) 0.3504(3) -0.0459(2) 0.060(6) Uiso 1 1 d . . .
H149 H 0.0487 0.3595 -0.0507 0.072 Uiso 1 1 calc R . .
C150 C 0.0526(3) 0.3341(3) -0.0718(3) 0.078(3) Uiso 1 1 d . . .
C151 C 0.0458(3) 0.3191(3) -0.0771(3) 0.078(3) Uiso 1 1 d . . .
H151 H 0.0442 0.3101 -0.0695 0.093 Uiso 1 1 calc R . .
C152 C 0.0413(3) 0.3166(3) -0.0934(3) 0.078(3) Uiso 1 1 d . . .
H152 H 0.0371 0.3059 -0.0971 0.093 Uiso 1 1 calc R . .
C153 C 0.0428(3) 0.3297(3) -0.1044(3) 0.078(3) Uiso 1 1 d . . .
C154 C 0.0492(3) 0.3450(3) -0.0987(3) 0.078(3) Uiso 1 1 d . . .
H154 H 0.0508 0.3538 -0.1066 0.093 Uiso 1 1 calc R . .
C155 C 0.0533(3) 0.3486(3) -0.0830(3) 0.078(3) Uiso 1 1 d . . .
H155 H 0.0564 0.3596 -0.0793 0.093 Uiso 1 1 calc R . .
C156 C 0.0392(3) 0.3258(3) -0.1228(2) 0.078(3) Uiso 1 1 d . . .
H15A H 0.0334 0.3356 -0.1281 0.116 Uiso 1 1 calc R . .
H15B H 0.0306 0.3160 -0.1237 0.116 Uiso 1 1 calc R . .
H15C H 0.0512 0.3231 -0.1282 0.116 Uiso 1 1 calc R . .
C157 C 0.1642(3) 0.2944(3) 0.0771(3) 0.100(3) Uiso 1 1 d . . .
H15D H 0.1719 0.2955 0.0671 0.150 Uiso 1 1 calc R . .
H15E H 0.1665 0.2833 0.0821 0.150 Uiso 1 1 calc R . .
H15F H 0.1677 0.3032 0.0851 0.150 Uiso 1 1 calc R . .
C158 C 0.14204(17) 0.2961(2) 0.07247(19) 0.100(3) Uiso 1 1 d G . .
C159 C 0.1369(2) 0.31110(18) 0.06471(19) 0.100(3) Uiso 1 1 d G . .
H159 H 0.1462 0.3195 0.0627 0.120 Uiso 1 1 calc R . .
C160 C 0.1182(2) 0.31372(17) 0.05993(18) 0.100(3) Uiso 1 1 d G . .
H160 H 0.1147 0.3240 0.0546 0.120 Uiso 1 1 calc R . .
C161 C 0.10466(17) 0.3014(2) 0.06292(19) 0.100(3) Uiso 1 1 d G . .
C162 C 0.1098(2) 0.28637(18) 0.07068(19) 0.100(3) Uiso 1 1 d G . .
H162 H 0.1005 0.2779 0.0727 0.120 Uiso 1 1 calc R . .
C163 C 0.1285(2) 0.28375(16) 0.07546(18) 0.100(3) Uiso 1 1 d G . .
H163 H 0.1320 0.2735 0.0808 0.120 Uiso 1 1 calc R . .
C164 C 0.0770(3) 0.2943(3) 0.0509(2) 0.060(6) Uiso 1 1 d . . .
H164 H 0.0836 0.2843 0.0479 0.072 Uiso 1 1 calc R . .
C165 C 0.0568(3) 0.2956(2) 0.0456(2) 0.054(5) Uiso 1 1 d . . .
C166 C 0.0309(3) 0.3140(2) 0.0473(2) 0.055(5) Uiso 1 1 d . . .
H166 H 0.0258 0.3248 0.0498 0.066 Uiso 1 1 calc R . .
C167 C 0.0191(2) 0.3019(2) 0.0402(2) 0.047(5) Uiso 1 1 d . . .
C168 C 0.0274(2) 0.2868(2) 0.0358(2) 0.051(5) Uiso 1 1 d . . .
H168 H 0.0198 0.2783 0.0308 0.061 Uiso 1 1 calc R . .
C169 C 0.0461(3) 0.2835(2) 0.0383(2) 0.055(5) Uiso 1 1 d . . .
H169 H 0.0515 0.2730 0.0350 0.066 Uiso 1 1 calc R . .
C170 C -0.0014(2) 0.3053(2) 0.0374(2) 0.049(5) Uiso 1 1 d . . .
C171 C -0.0101(3) 0.3192(3) 0.0451(3) 0.076(7) Uiso 1 1 d . . .
H171 H -0.0024 0.3261 0.0519 0.092 Uiso 1 1 calc R . .
C172 C -0.0388(3) 0.3139(3) 0.0340(2) 0.059(6) Uiso 1 1 d . . .
C173 C -0.0314(3) 0.2994(2) 0.0249(2) 0.068(6) Uiso 1 1 d . . .
H173 H -0.0391 0.2927 0.0179 0.081 Uiso 1 1 calc R . .
C174 C -0.0123(3) 0.2964(2) 0.0272(2) 0.056(5) Uiso 1 1 d . . .
H174 H -0.0066 0.2874 0.0212 0.067 Uiso 1 1 calc R . .
C175 C -0.0582(3) 0.3193(3) 0.0329(3) 0.075(7) Uiso 1 1 d . . .
H175 H -0.0671 0.3125 0.0271 0.090 Uiso 1 1 calc R . .
C176 C -0.0830(3) 0.3373(3) 0.0404(4) 0.180(6) Uiso 1 1 d G . .
C177 C -0.0907(4) 0.3467(3) 0.0275(3) 0.180(6) Uiso 1 1 d G . .
H177 H -0.0832 0.3493 0.0181 0.216 Uiso 1 1 calc R . .
C178 C -0.1094(4) 0.3523(3) 0.0283(3) 0.180(6) Uiso 1 1 d G . .
H178 H -0.1146 0.3587 0.0195 0.216 Uiso 1 1 calc R . .
C179 C -0.1204(3) 0.3484(3) 0.0421(4) 0.180(6) Uiso 1 1 d G . .
C180 C -0.1127(4) 0.3391(3) 0.0550(3) 0.180(6) Uiso 1 1 d G . .
H180 H -0.1202 0.3364 0.0644 0.216 Uiso 1 1 calc R . .
C181 C -0.0940(4) 0.3335(3) 0.0542(3) 0.180(6) Uiso 1 1 d G . .
H181 H -0.0888 0.3271 0.0630 0.216 Uiso 1 1 calc R . .
C182 C -0.1428(4) 0.3509(4) 0.0393(4) 0.180(6) Uiso 1 1 d . . .
H18A H -0.1474 0.3601 0.0464 0.270 Uiso 1 1 calc R . .
H18B H -0.1494 0.3405 0.0421 0.270 Uiso 1 1 calc R . .
H18C H -0.1452 0.3538 0.0277 0.270 Uiso 1 1 calc R . .
C183 C 0.1049(3) 0.4030(2) -0.0271(3) 0.082(3) Uiso 1 1 d . . .
H18D H 0.1045 0.4109 -0.0364 0.123 Uiso 1 1 calc R . .
H18E H 0.1164 0.4050 -0.0205 0.123 Uiso 1 1 calc R . .
H18F H 0.0937 0.4045 -0.0201 0.123 Uiso 1 1 calc R . .
C184 C 0.1053(3) 0.3844(3) -0.0339(3) 0.082(3) Uiso 1 1 d . . .
C185 C 0.0996(3) 0.3826(3) -0.0493(3) 0.082(3) Uiso 1 1 d . . .
H185 H 0.0967 0.3924 -0.0556 0.098 Uiso 1 1 calc R . .
C186 C 0.0975(3) 0.3659(3) -0.0571(3) 0.082(3) Uiso 1 1 d . . .
H186 H 0.0931 0.3643 -0.0681 0.098 Uiso 1 1 calc R . .
C187 C 0.1025(3) 0.3534(3) -0.0472(3) 0.082(3) Uiso 1 1 d . . .
C188 C 0.1093(3) 0.3547(3) -0.0325(3) 0.082(3) Uiso 1 1 d . . .
H188 H 0.1134 0.3450 -0.0265 0.098 Uiso 1 1 calc R . .
C189 C 0.1107(3) 0.3714(3) -0.0252(3) 0.082(3) Uiso 1 1 d . . .
H189 H 0.1154 0.3728 -0.0143 0.098 Uiso 1 1 calc R . .
C190 C 0.1024(3) 0.3310(2) -0.0682(3) 0.082(7) Uiso 1 1 d D . .
H190 H 0.1094 0.3379 -0.0756 0.098 Uiso 1 1 calc R . .
C191 C 0.0957(3) 0.3147(2) -0.0734(3) 0.066(6) Uiso 1 1 d D . .
C192 C 0.0786(3) 0.2913(3) -0.0661(2) 0.065(6) Uiso 1 1 d . . .
H192 H 0.0717 0.2852 -0.0579 0.077 Uiso 1 1 calc R . .
C193 C 0.0804(3) 0.2840(3) -0.0823(3) 0.078(7) Uiso 1 1 d . . .
C194 C 0.0919(4) 0.2947(3) -0.0949(3) 0.116(9) Uiso 1 1 d . . .
H194 H 0.0938 0.2911 -0.1060 0.139 Uiso 1 1 calc R . .
C195 C 0.0988(3) 0.3093(3) -0.0893(3) 0.080(7) Uiso 1 1 d . . .
H195 H 0.1062 0.3161 -0.0965 0.096 Uiso 1 1 calc R . .
C196 C 0.0711(3) 0.2678(3) -0.0878(3) 0.077(7) Uiso 1 1 d . . .
C197 C 0.0722(3) 0.2536(3) -0.0768(3) 0.069(6) Uiso 1 1 d . . .
H197 H 0.0800 0.2544 -0.0672 0.083 Uiso 1 1 calc R . .
C198 C 0.0543(3) 0.2384(3) -0.0941(3) 0.074(6) Uiso 1 1 d . . .
C199 C 0.0533(3) 0.2520(3) -0.1066(3) 0.088(7) Uiso 1 1 d . . .
H199 H 0.0467 0.2507 -0.1168 0.105 Uiso 1 1 calc R . .
C200 C 0.0623(3) 0.2662(3) -0.1025(3) 0.071(6) Uiso 1 1 d . . .
H200 H 0.0625 0.2753 -0.1102 0.085 Uiso 1 1 calc R . .
C201 C 0.0425(3) 0.2231(3) -0.0971(3) 0.075(7) Uiso 1 1 d . . .
H201 H 0.0339 0.2226 -0.1062 0.090 Uiso 1 1 calc R . .
C202 C 0.0349(4) 0.1958(4) -0.0906(3) 0.103(3) Uiso 1 1 d . . .
C203 C 0.0271(3) 0.1863(3) -0.0775(3) 0.103(3) Uiso 1 1 d . . .
H203 H 0.0280 0.1905 -0.0665 0.123 Uiso 1 1 calc R . .
C204 C 0.0178(3) 0.1703(3) -0.0804(3) 0.103(3) Uiso 1 1 d . . .
H204 H 0.0119 0.1641 -0.0718 0.123 Uiso 1 1 calc R . .
C205 C 0.0179(3) 0.1647(3) -0.0968(3) 0.103(3) Uiso 1 1 d . . .
C206 C 0.0250(3) 0.1740(3) -0.1109(3) 0.103(3) Uiso 1 1 d . . .
H206 H 0.0228 0.1704 -0.1220 0.123 Uiso 1 1 calc R . .
C207 C 0.0350(3) 0.1884(3) -0.1072(3) 0.103(3) Uiso 1 1 d . . .
H207 H 0.0423 0.1936 -0.1156 0.123 Uiso 1 1 calc R . .
C208 C 0.0065(3) 0.1470(3) -0.1006(3) 0.103(3) Uiso 1 1 d . . .
H20A H -0.0070 0.1485 -0.0981 0.154 Uiso 1 1 calc R . .
H20B H 0.0117 0.1380 -0.0936 0.154 Uiso 1 1 calc R . .
H20C H 0.0080 0.1439 -0.1122 0.154 Uiso 1 1 calc R . .
C209 C 0.1739(3) 0.2875(3) -0.0228(3) 0.103(3) Uiso 1 1 d . . .
H20D H 0.1776 0.2852 -0.0113 0.154 Uiso 1 1 calc R . .
H20E H 0.1809 0.2973 -0.0269 0.154 Uiso 1 1 calc R . .
H20F H 0.1768 0.2776 -0.0296 0.154 Uiso 1 1 calc R . .
C210 C 0.1521(4) 0.2912(3) -0.0235(3) 0.103(3) Uiso 1 1 d . . .
C211 C 0.1401(4) 0.2794(3) -0.0185(3) 0.103(3) Uiso 1 1 d . . .
H211 H 0.1449 0.2691 -0.0141 0.123 Uiso 1 1 calc R . .
C212 C 0.1202(4) 0.2818(3) -0.0196(3) 0.103(3) Uiso 1 1 d . . .
H212 H 0.1117 0.2732 -0.0164 0.123 Uiso 1 1 calc R . .
C213 C 0.1136(4) 0.2968(3) -0.0254(3) 0.103(3) Uiso 1 1 d . . .
C214 C 0.1265(4) 0.3088(3) -0.0313(3) 0.103(3) Uiso 1 1 d . . .
H214 H 0.1216 0.3189 -0.0360 0.123 Uiso 1 1 calc R . .
C215 C 0.1468(4) 0.3068(3) -0.0306(3) 0.103(3) Uiso 1 1 d . . .
H215 H 0.1556 0.3150 -0.0345 0.123 Uiso 1 1 calc R . .
C216 C 0.0833(3) 0.2926(2) -0.0170(2) 0.054(5) Uiso 1 1 d . . .
H216 H 0.0887 0.2850 -0.0093 0.065 Uiso 1 1 calc R . .
C217 C 0.0629(3) 0.2941(2) -0.0183(2) 0.059(6) Uiso 1 1 d . . .
C218 C 0.0375(3) 0.3058(2) -0.0325(2) 0.048(5) Uiso 1 1 d . . .
H218 H 0.0331 0.3131 -0.0411 0.058 Uiso 1 1 calc R . .
C219 C 0.0245(3) 0.2978(2) -0.0234(2) 0.054(5) Uiso 1 1 d . . .
C220 C 0.0315(3) 0.2876(2) -0.0103(2) 0.061(6) Uiso 1 1 d . . .
H220 H 0.0227 0.2822 -0.0031 0.073 Uiso 1 1 calc R . .
C221 C 0.0504(3) 0.2854(2) -0.0078(2) 0.055(5) Uiso 1 1 d . . .
H221 H 0.0549 0.2782 0.0007 0.066 Uiso 1 1 calc R . .
C222 C 0.0041(3) 0.2997(2) -0.0258(2) 0.056(5) Uiso 1 1 d . . .
C223 C -0.0031(3) 0.3128(2) -0.0349(2) 0.060(6) Uiso 1 1 d . . .
H223 H 0.0056 0.3209 -0.0391 0.072 Uiso 1 1 calc R . .
C224 C -0.0339(3) 0.3035(3) -0.0315(2) 0.067(6) Uiso 1 1 d . . .
C225 C -0.0285(3) 0.2895(3) -0.0221(2) 0.068(6) Uiso 1 1 d . . .
H225 H -0.0376 0.2816 -0.0181 0.081 Uiso 1 1 calc R . .
C226 C -0.0091(3) 0.2875(2) -0.0190(2) 0.064(6) Uiso 1 1 d . . .
H226 H -0.0047 0.2783 -0.0124 0.076 Uiso 1 1 calc R . .
C227 C -0.0545(3) 0.3066(3) -0.0359(3) 0.078(7) Uiso 1 1 d . . .
H227 H -0.0643 0.2999 -0.0313 0.094 Uiso 1 1 calc R . .
C228 C -0.0779(2) 0.3203(3) -0.0496(2) 0.158(5) Uiso 1 1 d G . .
C229 C -0.0856(3) 0.3365(3) -0.0498(2) 0.158(5) Uiso 1 1 d G . .
H229 H -0.0779 0.3459 -0.0471 0.189 Uiso 1 1 calc R . .
C230 C -0.1045(4) 0.3388(2) -0.0541(2) 0.158(5) Uiso 1 1 d G . .
H230 H -0.1097 0.3498 -0.0543 0.189 Uiso 1 1 calc R . .
C231 C -0.1157(2) 0.3250(3) -0.0582(2) 0.158(5) Uiso 1 1 d G . .
C232 C -0.1080(3) 0.3088(3) -0.0580(2) 0.158(5) Uiso 1 1 d G . .
H232 H -0.1157 0.2993 -0.0608 0.189 Uiso 1 1 calc R . .
C233 C -0.0891(4) 0.3065(2) -0.0537(2) 0.158(5) Uiso 1 1 d G . .
H233 H -0.0839 0.2954 -0.0536 0.189 Uiso 1 1 calc R . .
C234 C -0.1377(4) 0.3314(4) -0.0595(4) 0.158(5) Uiso 1 1 d . . .
H23A H -0.1382 0.3437 -0.0580 0.236 Uiso 1 1 calc R . .
H23B H -0.1453 0.3259 -0.0509 0.236 Uiso 1 1 calc R . .
H23C H -0.1428 0.3284 -0.0704 0.236 Uiso 1 1 calc R . .
C235 C 0.1657(5) 0.2221(5) -0.0467(4) 0.199(5) Uiso 1 1 d . . .
H23D H 0.1698 0.2106 -0.0494 0.299 Uiso 1 1 calc R . .
H23E H 0.1701 0.2251 -0.0356 0.299 Uiso 1 1 calc R . .
H23F H 0.1710 0.2300 -0.0548 0.299 Uiso 1 1 calc R . .
C236 C 0.1432(7) 0.2231(7) -0.0473(5) 0.199(5) Uiso 1 1 d . . .
C237 C 0.1340(7) 0.2084(6) -0.0505(5) 0.199(5) Uiso 1 1 d . . .
H237 H 0.1406 0.1980 -0.0518 0.239 Uiso 1 1 calc R . .
C238 C 0.1144(7) 0.2094(6) -0.0518(5) 0.199(5) Uiso 1 1 d . . .
H238 H 0.1078 0.1994 -0.0545 0.239 Uiso 1 1 calc R . .
C239 C 0.1038(7) 0.2241(7) -0.0495(5) 0.199(5) Uiso 1 1 d . . .
C240 C 0.1157(7) 0.2375(6) -0.0434(5) 0.199(5) Uiso 1 1 d . . .
H240 H 0.1097 0.2475 -0.0397 0.239 Uiso 1 1 calc R . .
C241 C 0.1351(7) 0.2369(6) -0.0426(5) 0.199(5) Uiso 1 1 d . . .
H241 H 0.1422 0.2463 -0.0388 0.239 Uiso 1 1 calc R . .
C242 C 0.0761(3) 0.2303(3) -0.0363(3) 0.069(6) Uiso 1 1 d . . .
H242 H 0.0836 0.2338 -0.0272 0.082 Uiso 1 1 calc R . .
C243 C 0.0545(3) 0.2320(2) -0.0362(2) 0.059(6) Uiso 1 1 d . . .
C244 C 0.0273(3) 0.2264(2) -0.0498(2) 0.059(6) Uiso 1 1 d . . .
H244 H 0.0210 0.2214 -0.0590 0.071 Uiso 1 1 calc R . .
C245 C 0.0160(3) 0.2346(2) -0.0386(2) 0.049(5) Uiso 1 1 d . . .
C246 C 0.0261(3) 0.2418(2) -0.0251(2) 0.067(6) Uiso 1 1 d . . .
H246 H 0.0194 0.2478 -0.0167 0.080 Uiso 1 1 calc R . .
C247 C 0.0455(3) 0.2401(2) -0.0239(2) 0.057(5) Uiso 1 1 d . . .
H247 H 0.0523 0.2445 -0.0147 0.069 Uiso 1 1 calc R . .
C248 C -0.0043(3) 0.2364(2) -0.0401(2) 0.052(5) Uiso 1 1 d . . .
C249 C -0.0134(3) 0.2331(2) -0.0553(3) 0.070(6) Uiso 1 1 d . . .
H249 H -0.0059 0.2296 -0.0645 0.084 Uiso 1 1 calc R . .
C250 C -0.0435(3) 0.2389(3) -0.0437(3) 0.069(6) Uiso 1 1 d . . .
C251 C -0.0361(3) 0.2422(3) -0.0282(3) 0.093(7) Uiso 1 1 d . . .
H251 H -0.0438 0.2453 -0.0190 0.111 Uiso 1 1 calc R . .
C252 C -0.0161(3) 0.2408(2) -0.0271(3) 0.075(6) Uiso 1 1 d . . .
H252 H -0.0104 0.2429 -0.0167 0.090 Uiso 1 1 calc R . .
C253 C -0.0639(4) 0.2401(3) -0.0470(4) 0.111(9) Uiso 1 1 d . . .
H253 H -0.0723 0.2442 -0.0388 0.133 Uiso 1 1 calc R . .
C254 C -0.1015(3) 0.2239(2) -0.0648(2) 0.199(5) Uiso 1 1 d GD . .
H254 H -0.0954 0.2133 -0.0636 0.239 Uiso 1 1 calc R . .
C255 C -0.1210(3) 0.2246(3) -0.0672(3) 0.199(5) Uiso 1 1 d G . .
H255 H -0.1282 0.2145 -0.0676 0.239 Uiso 1 1 calc R . .
C256 C -0.1299(2) 0.2402(4) -0.0690(2) 0.199(5) Uiso 1 1 d GD . .
C257 C -0.1194(3) 0.2550(3) -0.0684(3) 0.199(5) Uiso 1 1 d GD . .
H257 H -0.1255 0.2656 -0.0696 0.239 Uiso 1 1 calc R . .
C258 C -0.0999(3) 0.2543(2) -0.0660(2) 0.199(5) Uiso 1 1 d GD . .
H258 H -0.0927 0.2644 -0.0655 0.239 Uiso 1 1 calc R . .
C259 C -0.0910(2) 0.2387(2) -0.06416(13) 0.199(5) Uiso 1 1 d GD . .
C260 C -0.1499(3) 0.2482(4) -0.0704(4) 0.199(5) Uiso 1 1 d D . .
H26D H -0.1489 0.2605 -0.0690 0.299 Uiso 1 1 calc R . .
H26E H -0.1582 0.2435 -0.0618 0.299 Uiso 1 1 calc R . .
H26F H -0.1553 0.2457 -0.0813 0.299 Uiso 1 1 calc R . .
C261 C -0.0253(4) 0.1105(3) -0.0363(3) 0.130(10) Uiso 1 1 d . . .
H26G H -0.0359 0.1103 -0.0440 0.196 Uiso 1 1 calc R . .
H26H H -0.0226 0.0989 -0.0325 0.196 Uiso 1 1 calc R . .
H26I H -0.0140 0.1150 -0.0418 0.196 Uiso 1 1 calc R . .
C262 C -0.0303(4) 0.1215(4) -0.0215(3) 0.111(9) Uiso 1 1 d . . .
C263 C -0.0289(3) 0.1379(4) -0.0215(3) 0.110(9) Uiso 1 1 d . . .
H263 H -0.0243 0.1434 -0.0311 0.132 Uiso 1 1 calc R . .
C264 C -0.0339(3) 0.1480(3) -0.0078(3) 0.079(7) Uiso 1 1 d . . .
H264 H -0.0319 0.1598 -0.0084 0.095 Uiso 1 1 calc R . .
C265 C -0.0412(3) 0.1416(3) 0.0058(3) 0.060(6) Uiso 1 1 d . . .
C266 C -0.0434(3) 0.1250(3) 0.0072(3) 0.077(6) Uiso 1 1 d . . .
H266 H -0.0481 0.1200 0.0171 0.093 Uiso 1 1 calc R . .
C267 C -0.0385(4) 0.1150(4) -0.0065(3) 0.120(9) Uiso 1 1 d . . .
H267 H -0.0408 0.1031 -0.0058 0.144 Uiso 1 1 calc R . .
C268 C -0.0460(3) 0.1482(3) 0.0333(3) 0.069(6) Uiso 1 1 d . . .
H268 H -0.0395 0.1381 0.0360 0.083 Uiso 1 1 calc R . .
C269 C -0.0537(3) 0.1585(3) 0.0464(3) 0.078(7) Uiso 1 1 d . . .
C270 C -0.0676(3) 0.1841(3) 0.0541(3) 0.067(6) Uiso 1 1 d . . .
H270 H -0.0724 0.1949 0.0509 0.080 Uiso 1 1 calc R . .
C271 C -0.0676(3) 0.1805(3) 0.0704(2) 0.062(6) Uiso 1 1 d . . .
C272 C -0.0605(3) 0.1651(3) 0.0750(3) 0.091(7) Uiso 1 1 d . . .
H272 H -0.0608 0.1621 0.0864 0.109 Uiso 1 1 calc R . .
C273 C -0.0528(3) 0.1535(3) 0.0634(3) 0.075(6) Uiso 1 1 d . . .
H273 H -0.0474 0.1430 0.0667 0.090 Uiso 1 1 calc R . .
C274 C -0.0738(3) 0.1920(3) 0.0823(3) 0.074(6) Uiso 1 1 d . . .
C275 C -0.0704(3) 0.2104(3) 0.0808(3) 0.080(7) Uiso 1 1 d . . .
H275 H -0.0637 0.2138 0.0711 0.095 Uiso 1 1 calc R . .
C276 C -0.0855(4) 0.2170(3) 0.1045(3) 0.098(8) Uiso 1 1 d . . .
C277 C -0.0893(4) 0.1999(4) 0.1076(3) 0.115(9) Uiso 1 1 d . . .
H277 H -0.0959 0.1966 0.1173 0.138 Uiso 1 1 calc R . .
C278 C -0.0835(3) 0.1879(3) 0.0964(3) 0.091(7) Uiso 1 1 d . . .
H278 H -0.0863 0.1763 0.0985 0.109 Uiso 1 1 calc R . .
C279 C -0.0906(3) 0.2309(3) 0.1156(3) 0.086(7) Uiso 1 1 d . . .
H279 H -0.0971 0.2286 0.1256 0.103 Uiso 1 1 calc R . .
C280 C -0.0916(5) 0.2604(5) 0.1222(5) 0.145(5) Uiso 1 1 d . . .
C281 C -0.0974(4) 0.2738(4) 0.1147(4) 0.145(5) Uiso 1 1 d . . .
H281 H -0.0976 0.2750 0.1030 0.174 Uiso 1 1 calc R . .
C282 C -0.1037(4) 0.2878(4) 0.1267(4) 0.145(5) Uiso 1 1 d . . .
H282 H -0.1105 0.2973 0.1227 0.174 Uiso 1 1 calc R . .
C283 C -0.0999(4) 0.2866(4) 0.1417(5) 0.145(5) Uiso 1 1 d . . .
C284 C -0.0926(4) 0.2729(4) 0.1501(4) 0.145(5) Uiso 1 1 d . . .
H284 H -0.0907 0.2729 0.1618 0.174 Uiso 1 1 calc R . .
C285 C -0.0879(4) 0.2580(4) 0.1395(4) 0.145(5) Uiso 1 1 d . . .
H285 H -0.0830 0.2477 0.1438 0.174 Uiso 1 1 calc R . .
C286 C -0.1071(4) 0.3022(4) 0.1542(3) 0.145(5) Uiso 1 1 d . . .
H28A H -0.0970 0.3049 0.1621 0.217 Uiso 1 1 calc R . .
H28B H -0.1184 0.2986 0.1603 0.217 Uiso 1 1 calc R . .
H28C H -0.1101 0.3122 0.1476 0.217 Uiso 1 1 calc R . .
C287 C -0.1103(3) 0.1250(3) 0.0792(2) 0.079(3) Uiso 1 1 d . . .
H28D H -0.1118 0.1127 0.0778 0.119 Uiso 1 1 calc R . .
H28E H -0.1222 0.1298 0.0833 0.119 Uiso 1 1 calc R . .
H28F H -0.1001 0.1273 0.0871 0.119 Uiso 1 1 calc R . .
C288 C -0.1052(3) 0.1333(3) 0.0618(3) 0.079(3) Uiso 1 1 d . . .
C289 C -0.1070(3) 0.1501(3) 0.0596(3) 0.079(3) Uiso 1 1 d . . .
H289 H -0.1119 0.1569 0.0683 0.095 Uiso 1 1 calc R . .
C290 C -0.1018(3) 0.1575(3) 0.0448(3) 0.079(3) Uiso 1 1 d . . .
H290 H -0.1041 0.1692 0.0431 0.095 Uiso 1 1 calc R . .
C291 C -0.0935(3) 0.1481(3) 0.0326(3) 0.079(3) Uiso 1 1 d . . .
C292 C -0.0900(3) 0.1299(3) 0.0343(3) 0.079(3) Uiso 1 1 d . . .
H292 H -0.0845 0.1228 0.0261 0.095 Uiso 1 1 calc R . .
C293 C -0.0962(3) 0.1246(3) 0.0501(3) 0.079(3) Uiso 1 1 d . . .
H293 H -0.0936 0.1131 0.0527 0.095 Uiso 1 1 calc R . .
C294 C -0.0911(3) 0.1484(3) 0.0041(3) 0.097(8) Uiso 1 1 d . . .
H294 H -0.0991 0.1387 0.0036 0.116 Uiso 1 1 calc R . .
C295 C -0.0835(3) 0.1554(3) -0.0110(3) 0.076(7) Uiso 1 1 d . . .
C296 C -0.0636(3) 0.1774(3) -0.0228(3) 0.087(7) Uiso 1 1 d . . .
H296 H -0.0569 0.1877 -0.0216 0.105 Uiso 1 1 calc R . .
C297 C -0.0652(4) 0.1704(3) -0.0391(3) 0.105(8) Uiso 1 1 d . . .
C298 C -0.0787(4) 0.1557(4) -0.0413(4) 0.130(10) Uiso 1 1 d . . .
H298 H -0.0824 0.1516 -0.0519 0.156 Uiso 1 1 calc R . .
C299 C -0.0854(4) 0.1486(4) -0.0262(4) 0.121(9) Uiso 1 1 d . . .
H299 H -0.0918 0.1381 -0.0270 0.145 Uiso 1 1 calc R . .
C300 C -0.0546(3) 0.1770(3) -0.0530(3) 0.077(7) Uiso 1 1 d . . .
C301 C -0.0556(3) 0.1941(3) -0.0552(3) 0.083(7) Uiso 1 1 d . . .
H301 H -0.0625 0.2010 -0.0477 0.100 Uiso 1 1 calc R . .
C302 C -0.0350(4) 0.1906(4) -0.0775(3) 0.101(9) Uiso 1 1 d . . .
C303 C -0.0349(3) 0.1733(3) -0.0758(3) 0.097(8) Uiso 1 1 d . . .
H303 H -0.0283 0.1659 -0.0831 0.116 Uiso 1 1 calc R . .
C304 C -0.0452(3) 0.1678(3) -0.0626(3) 0.090(7) Uiso 1 1 d . . .
H304 H -0.0453 0.1560 -0.0604 0.108 Uiso 1 1 calc R . .
C305 C -0.0236(4) 0.2006(4) -0.0910(3) 0.100(8) Uiso 1 1 d . . .
H305 H -0.0151 0.1948 -0.0982 0.120 Uiso 1 1 calc R . .
C306 C -0.0147(4) 0.2242(4) -0.1050(4) 0.113(3) Uiso 1 1 d . . .
C307 C -0.0064(3) 0.2407(3) -0.1012(3) 0.113(3) Uiso 1 1 d . . .
H307 H -0.0065 0.2452 -0.0903 0.136 Uiso 1 1 calc R . .
C308 C 0.0017(4) 0.2497(3) -0.1142(3) 0.113(3) Uiso 1 1 d . . .
H308 H 0.0064 0.2607 -0.1124 0.136 Uiso 1 1 calc R . .
C309 C 0.0030(4) 0.2425(4) -0.1303(3) 0.113(3) Uiso 1 1 d . . .
C310 C -0.0040(4) 0.2257(3) -0.1335(3) 0.113(3) Uiso 1 1 d . . .
H310 H -0.0014 0.2202 -0.1437 0.136 Uiso 1 1 calc R . .
C311 C -0.0147(4) 0.2177(3) -0.1209(3) 0.113(3) Uiso 1 1 d . . .
H311 H -0.0220 0.2078 -0.1234 0.136 Uiso 1 1 calc R . .
C312 C 0.0134(3) 0.2524(3) -0.1444(3) 0.113(3) Uiso 1 1 d . . .
H31A H 0.0265 0.2482 -0.1454 0.169 Uiso 1 1 calc R . .
H31B H 0.0137 0.2644 -0.1417 0.169 Uiso 1 1 calc R . .
H31C H 0.0067 0.2506 -0.1549 0.169 Uiso 1 1 calc R . .
C313 C -0.0348(3) 0.1704(3) 0.1345(3) 0.093(3) Uiso 1 1 d . . .
H31D H -0.0464 0.1670 0.1403 0.140 Uiso 1 1 calc R . .
H31E H -0.0239 0.1690 0.1418 0.140 Uiso 1 1 calc R . .
H31F H -0.0332 0.1634 0.1246 0.140 Uiso 1 1 calc R . .
C314 C -0.0364(3) 0.1898(3) 0.1291(3) 0.093(3) Uiso 1 1 d . . .
C315 C -0.0429(3) 0.2014(3) 0.1399(3) 0.093(3) Uiso 1 1 d . . .
H315 H -0.0453 0.1980 0.1510 0.112 Uiso 1 1 calc R . .
C316 C -0.0459(3) 0.2176(3) 0.1354(3) 0.093(3) Uiso 1 1 d . . .
H316 H -0.0506 0.2257 0.1431 0.112 Uiso 1 1 calc R . .
C317 C -0.0418(3) 0.2221(3) 0.1182(3) 0.093(3) Uiso 1 1 d . . .
C318 C -0.0360(3) 0.2102(3) 0.1079(3) 0.093(3) Uiso 1 1 d . . .
H318 H -0.0338 0.2130 0.0967 0.112 Uiso 1 1 calc R . .
C319 C -0.0331(3) 0.1944(3) 0.1129(3) 0.093(3) Uiso 1 1 d . . .
H319 H -0.0288 0.1861 0.1052 0.112 Uiso 1 1 calc R . .
C320 C -0.0401(3) 0.2526(3) 0.1233(3) 0.086(7) Uiso 1 1 d . . .
H320 H -0.0335 0.2510 0.1334 0.103 Uiso 1 1 calc R . .
C321 C -0.0457(3) 0.2696(3) 0.1167(3) 0.083(7) Uiso 1 1 d . . .
C322 C -0.0575(3) 0.2865(3) 0.0959(3) 0.084(7) Uiso 1 1 d . . .
H322 H -0.0628 0.2880 0.0852 0.101 Uiso 1 1 calc R . .
C323 C -0.0529(3) 0.3003(3) 0.1054(3) 0.095(8) Uiso 1 1 d . . .
C324 C -0.0456(3) 0.2990(3) 0.1196(3) 0.098(8) Uiso 1 1 d . . .
H324 H -0.0430 0.3089 0.1257 0.117 Uiso 1 1 calc R . .
C325 C -0.0413(3) 0.2831(3) 0.1264(3) 0.087(7) Uiso 1 1 d . . .
H325 H -0.0356 0.2819 0.1370 0.104 Uiso 1 1 calc R . .
C326 C -0.0563(4) 0.3170(3) 0.0972(3) 0.108(8) Uiso 1 1 d . . .
C327 C -0.0519(3) 0.3202(4) 0.0807(3) 0.102(8) Uiso 1 1 d . . .
H327 H -0.0477 0.3113 0.0737 0.123 Uiso 1 1 calc R . .
C328 C -0.0614(4) 0.3492(4) 0.0822(4) 0.107(9) Uiso 1 1 d . . .
C329 C -0.0659(5) 0.3474(5) 0.0977(5) 0.186(15) Uiso 1 1 d . . .
H329 H -0.0707 0.3570 0.1032 0.223 Uiso 1 1 calc R . .
C330 C -0.0640(5) 0.3299(5) 0.1084(5) 0.177(14) Uiso 1 1 d . . .
H330 H -0.0673 0.3284 0.1197 0.212 Uiso 1 1 calc R . .
C331 C -0.0615(4) 0.3658(4) 0.0771(4) 0.129(12) Uiso 1 1 d . . .
H331 H -0.0651 0.3751 0.0839 0.154 Uiso 1 1 calc R . .
C332 C -0.0553(3) 0.3832(2) 0.0545(3) 0.145(5) Uiso 1 1 d G . .
C333 C -0.0471(3) 0.3967(3) 0.06277(19) 0.145(5) Uiso 1 1 d G . .
H333 H -0.0427 0.3954 0.0738 0.174 Uiso 1 1 calc R . .
C334 C -0.0452(3) 0.4123(2) 0.0549(3) 0.145(5) Uiso 1 1 d G . .
H334 H -0.0396 0.4215 0.0605 0.174 Uiso 1 1 calc R . .
C335 C -0.0516(3) 0.4142(2) 0.0387(3) 0.145(5) Uiso 1 1 d G . .
C336 C -0.0598(3) 0.4007(3) 0.03044(19) 0.145(5) Uiso 1 1 d G . .
H336 H -0.0641 0.4020 0.0194 0.174 Uiso 1 1 calc R . .
C337 C -0.0616(3) 0.3851(2) 0.0383(3) 0.145(5) Uiso 1 1 d G . .
H337 H -0.0672 0.3759 0.0327 0.174 Uiso 1 1 calc R . .
C338 C -0.0482(4) 0.4333(4) 0.0299(4) 0.145(5) Uiso 1 1 d . . .
H33A H -0.0580 0.4411 0.0339 0.217 Uiso 1 1 calc R . .
H33B H -0.0491 0.4322 0.0179 0.217 Uiso 1 1 calc R . .
H33C H -0.0357 0.4376 0.0330 0.217 Uiso 1 1 calc R . .
C339 C 0.0003(3) 0.3516(3) 0.1321(3) 0.109(3) Uiso 1 1 d . . .
H33D H -0.0117 0.3530 0.1380 0.163 Uiso 1 1 calc R . .
H33E H 0.0095 0.3600 0.1361 0.163 Uiso 1 1 calc R . .
H33F H 0.0052 0.3402 0.1340 0.163 Uiso 1 1 calc R . .
C340 C -0.0029(4) 0.3542(3) 0.1140(3) 0.109(3) Uiso 1 1 d . . .
C341 C -0.0028(3) 0.3704(3) 0.1060(3) 0.109(3) Uiso 1 1 d . . .
H341 H 0.0016 0.3800 0.1119 0.131 Uiso 1 1 calc R . .
C342 C -0.0093(3) 0.3722(3) 0.0900(3) 0.109(3) Uiso 1 1 d . . .
H342 H -0.0114 0.3830 0.0852 0.131 Uiso 1 1 calc R . .
C343 C -0.0128(4) 0.3561(4) 0.0802(4) 0.109(3) Uiso 1 1 d . . .
C344 C -0.0113(3) 0.3401(3) 0.0879(3) 0.109(3) Uiso 1 1 d . . .
H344 H -0.0135 0.3300 0.0818 0.131 Uiso 1 1 calc R . .
C345 C -0.0069(3) 0.3395(3) 0.1030(3) 0.109(3) Uiso 1 1 d . . .
H345 H -0.0062 0.3286 0.1078 0.131 Uiso 1 1 calc R . .
C346 C -0.0113(3) 0.3686(3) 0.05339(17) 0.075(7) Uiso 1 1 d D . .
H346 H -0.0018 0.3760 0.0576 0.090 Uiso 1 1 calc R . .
N54 N -0.03045(17) 0.35841(13) 0.03123(16) 0.072(5) Uani 1 1 d G . .
C348 C -0.03611(16) 0.35818(14) 0.01476(18) 0.076(7) Uiso 1 1 d G . .
H348 H -0.0449 0.3499 0.0110 0.091 Uiso 1 1 calc R . .
C349 C -0.0289(2) 0.37006(18) 0.00374(13) 0.079(7) Uiso 1 1 d G . .
C350 C -0.01612(19) 0.38216(15) 0.00919(15) 0.082(7) Uiso 1 1 d G . .
H350 H -0.0112 0.3903 0.0017 0.099 Uiso 1 1 calc R . .
C351 C -0.01046(17) 0.38239(15) 0.02567(17) 0.078(7) Uiso 1 1 d G . .
H351 H -0.0017 0.3907 0.0294 0.094 Uiso 1 1 calc R . .
C347 C -0.01762(19) 0.37052(17) 0.03668(12) 0.082(7) Uiso 1 1 d GD . .
C352 C -0.0347(3) 0.3690(3) -0.0137(3) 0.086(7) Uiso 1 1 d . . .
C353 C -0.0362(3) 0.3537(3) -0.0224(3) 0.085(7) Uiso 1 1 d . . .
H353 H -0.0352 0.3434 -0.0164 0.102 Uiso 1 1 calc R . .
C354 C -0.0431(3) 0.3676(4) -0.0468(3) 0.098(8) Uiso 1 1 d . . .
C355 C -0.0428(3) 0.3827(3) -0.0392(3) 0.104(8) Uiso 1 1 d . . .
H355 H -0.0455 0.3926 -0.0455 0.125 Uiso 1 1 calc R . .
C356 C -0.0388(3) 0.3843(3) -0.0228(3) 0.094(8) Uiso 1 1 d . . .
H356 H -0.0387 0.3950 -0.0175 0.112 Uiso 1 1 calc R . .
C357 C -0.0477(4) 0.3635(4) -0.0652(3) 0.109(9) Uiso 1 1 d . . .
H357 H -0.0506 0.3729 -0.0720 0.131 Uiso 1 1 calc R . .
C358 C -0.0522(3) 0.3469(3) -0.0878(2) 0.153(5) Uiso 1 1 d G . .
C359 C -0.0437(3) 0.3563(2) -0.1003(3) 0.153(5) Uiso 1 1 d G . .
H359 H -0.0356 0.3654 -0.0976 0.184 Uiso 1 1 calc R . .
C360 C -0.0472(3) 0.3524(3) -0.1168(3) 0.153(5) Uiso 1 1 d G . .
H360 H -0.0414 0.3588 -0.1253 0.184 Uiso 1 1 calc R . .
C361 C -0.0592(3) 0.3390(3) -0.1208(2) 0.153(5) Uiso 1 1 d G . .
C362 C -0.0677(3) 0.3296(2) -0.1083(3) 0.153(5) Uiso 1 1 d G . .
H362 H -0.0758 0.3205 -0.1110 0.184 Uiso 1 1 calc R . .
C363 C -0.0642(3) 0.3336(3) -0.0918(3) 0.153(5) Uiso 1 1 d G . .
H363 H -0.0700 0.3272 -0.0832 0.184 Uiso 1 1 calc R . .
C364 C -0.0644(4) 0.3358(4) -0.1400(4) 0.153(5) Uiso 1 1 d . . .
H36A H -0.0617 0.3240 -0.1428 0.229 Uiso 1 1 calc R . .
H36B H -0.0568 0.3432 -0.1470 0.229 Uiso 1 1 calc R . .
H36C H -0.0779 0.3381 -0.1417 0.229 Uiso 1 1 calc R . .
C365 C 0.0191(5) 0.4056(4) -0.0370(4) 0.175(13) Uiso 1 1 d . . .
H36D H 0.0327 0.4048 -0.0352 0.263 Uiso 1 1 calc R . .
H36E H 0.0126 0.4067 -0.0264 0.263 Uiso 1 1 calc R . .
H36F H 0.0163 0.4155 -0.0439 0.263 Uiso 1 1 calc R . .
C366 C 0.0121(2) 0.3896(2) -0.0458(3) 0.130(4) Uiso 1 1 d G . .
C367 C 0.0077(2) 0.3882(2) -0.0625(2) 0.130(4) Uiso 1 1 d G . .
H367 H 0.0087 0.3979 -0.0695 0.156 Uiso 1 1 calc R . .
C368 C 0.0018(2) 0.3728(3) -0.06901(18) 0.130(4) Uiso 1 1 d G . .
H368 H -0.0012 0.3719 -0.0804 0.156 Uiso 1 1 calc R . .
C369 C 0.0004(2) 0.3588(2) -0.0588(3) 0.130(4) Uiso 1 1 d G . .
C370 C 0.0048(2) 0.3601(2) -0.0421(2) 0.130(4) Uiso 1 1 d G . .
H370 H 0.0038 0.3505 -0.0351 0.156 Uiso 1 1 calc R . .
C371 C 0.0107(2) 0.3755(3) -0.03560(18) 0.130(4) Uiso 1 1 d G . .
H371 H 0.0137 0.3764 -0.0242 0.156 Uiso 1 1 calc R . .
C372 C -0.0038(3) 0.3368(3) -0.0791(3) 0.098(8) Uiso 1 1 d D . .
H372 H 0.0058 0.3419 -0.0857 0.118 Uiso 1 1 calc R . .
C373 C -0.0137(3) 0.3221(3) -0.0851(3) 0.082(7) Uiso 1 1 d D . .
C374 C -0.0357(3) 0.3013(3) -0.0799(3) 0.068(6) Uiso 1 1 d . . .
H374 H -0.0451 0.2965 -0.0729 0.082 Uiso 1 1 calc R . .
C375 C -0.0318(3) 0.2933(3) -0.0947(3) 0.084(7) Uiso 1 1 d . . .
C376 C -0.0176(3) 0.3013(3) -0.1041(3) 0.105(8) Uiso 1 1 d . . .
H376 H -0.0140 0.2960 -0.1141 0.126 Uiso 1 1 calc R . .
C377 C -0.0087(3) 0.3157(3) -0.0999(3) 0.085(7) Uiso 1 1 d . . .
H377 H 0.0004 0.3210 -0.1069 0.102 Uiso 1 1 calc R . .
C378 C -0.0398(2) 0.27748(16) -0.0991(2) 0.096(8) Uiso 1 1 d G . .
C379 C -0.0420(2) 0.2649(2) -0.08726(16) 0.092(7) Uiso 1 1 d G . .
H379 H -0.0379 0.2669 -0.0762 0.111 Uiso 1 1 calc R . .
N59 N -0.0502(2) 0.24959(18) -0.0915(2) 0.106(7) Uiso 1 1 d GD . .
C380 C -0.0562(2) 0.24678(18) -0.1077(2) 0.153(12) Uiso 1 1 d GD . .
C381 C -0.0539(2) 0.2593(3) -0.11957(16) 0.140(11) Uiso 1 1 d G . .
H381 H -0.0580 0.2574 -0.1306 0.168 Uiso 1 1 calc R . .
C382 C -0.0457(2) 0.2747(2) -0.1153(2) 0.147(11) Uiso 1 1 d G . .
H382 H -0.0442 0.2832 -0.1234 0.177 Uiso 1 1 calc R . .
C383 C -0.0633(2) 0.2300(2) -0.1107(4) 0.142(11) Uiso 1 1 d D . .
H383 H -0.0676 0.2271 -0.1215 0.171 Uiso 1 1 calc R . .
C384 C -0.0725(5) 0.2032(3) -0.1021(6) 0.265(9) Uiso 1 1 d G . .
C385 C -0.0688(4) 0.1947(6) -0.1168(5) 0.265(9) Uiso 1 1 d G . .
H385 H -0.0611 0.1998 -0.1251 0.317 Uiso 1 1 calc R . .
C386 C -0.0762(5) 0.1786(5) -0.1194(4) 0.265(9) Uiso 1 1 d G . .
H386 H -0.0737 0.1728 -0.1294 0.317 Uiso 1 1 calc R . .
C387 C -0.0874(5) 0.1711(3) -0.1073(6) 0.265(9) Uiso 1 1 d GD . .
C388 C -0.0912(4) 0.1797(6) -0.0926(5) 0.265(9) Uiso 1 1 d G . .
H388 H -0.0989 0.1745 -0.0844 0.317 Uiso 1 1 calc R . .
C389 C -0.0837(5) 0.1957(6) -0.0900(4) 0.265(9) Uiso 1 1 d G . .
H389 H -0.0863 0.2015 -0.0800 0.317 Uiso 1 1 calc R . .
C390 C -0.0989(6) 0.1545(4) -0.1072(6) 0.265(9) Uiso 1 1 d D . .
H39A H -0.0965 0.1483 -0.1175 0.397 Uiso 1 1 calc R . .
H39B H -0.1124 0.1571 -0.1062 0.397 Uiso 1 1 calc R . .
H39C H -0.0949 0.1476 -0.0977 0.397 Uiso 1 1 calc R . .
C391 C -0.1103(2) 0.0239(3) 0.0731(3) 0.168(13) Uiso 1 1 d D . .
C392 C -0.0882(6) 0.0823(5) 0.0946(5) 0.163(13) Uiso 1 1 d . . .
C393 C 0.1556(6) 0.3394(4) 0.0027(4) 0.24(2) Uiso 1 1 d D . .
C394 C 0.1488(6) 0.3629(6) 0.0588(7) 0.30(3) Uiso 1 1 d D . .
C395 C 0.0964(5) 0.2024(4) -0.0122(4) 0.160(13) Uiso 1 1 d D . .
C396 C 0.1167(5) 0.2080(5) -0.0076(4) 0.199(15) Uiso 1 1 d D . .
H39D H 0.1229 0.1991 -0.0013 0.298 Uiso 1 1 calc R . .
H39E H 0.1161 0.2184 -0.0010 0.298 Uiso 1 1 calc R . .
H39F H 0.1239 0.2102 -0.0178 0.298 Uiso 1 1 calc R . .
C399 C -0.0787(5) 0.3236(4) -0.0073(4) 0.133(11) Uiso 1 1 d . . .
C400 C -0.1006(5) 0.3191(5) -0.0070(5) 0.210(16) Uiso 1 1 d . . .
H40A H -0.1033 0.3113 0.0021 0.315 Uiso 1 1 calc R . .
H40B H -0.1042 0.3138 -0.0175 0.315 Uiso 1 1 calc R . .
H40C H -0.1080 0.3295 -0.0055 0.315 Uiso 1 1 calc R . .
C401 C 0.1093(4) 0.3015(3) 0.0191(3) 0.081(7) Uiso 1 1 d . . .
C402 C 0.1282(4) 0.2942(3) 0.0218(3) 0.121(9) Uiso 1 1 d . . .
H40D H 0.1271 0.2841 0.0287 0.181 Uiso 1 1 calc R . .
H40E H 0.1363 0.3025 0.0275 0.181 Uiso 1 1 calc R . .
H40F H 0.1339 0.2913 0.0111 0.181 Uiso 1 1 calc R . .
C403 C 0.0867(7) 0.1994(5) 0.0516(5) 0.197(17) Uiso 1 1 d . . .
C404 C 0.1097(6) 0.2023(6) 0.0465(5) 0.25(2) Uiso 1 1 d . . .
H40G H 0.1171 0.2045 0.0565 0.375 Uiso 1 1 calc R . .
H40H H 0.1108 0.2119 0.0389 0.375 Uiso 1 1 calc R . .
H40I H 0.1145 0.1921 0.0410 0.375 Uiso 1 1 calc R . .
C405 C -0.0954(6) 0.2199(6) -0.0201(6) 0.094(16) Uiso 0.50 1 d PD . .
C406 C -0.1147(7) 0.2275(7) -0.0150(6) 0.13(2) Uiso 0.50 1 d PD . .
H40J H -0.1198 0.2211 -0.0056 0.192 Uiso 0.50 1 calc PR . .
H40K H -0.1235 0.2269 -0.0243 0.192 Uiso 0.50 1 calc PR . .
H40L H -0.1129 0.2393 -0.0117 0.192 Uiso 0.50 1 calc PR . .
N1 N 0.0569(2) 0.1305(2) 0.0241(2) 0.077(5) Uani 1 1 d . . .
N2 N 0.0479(2) 0.15384(19) 0.04702(19) 0.064(5) Uani 1 1 d . . .
N3 N 0.0349(2) 0.20155(19) 0.09867(19) 0.064(5) Uani 1 1 d . . .
N4 N 0.0194(2) 0.2245(2) 0.1196(2) 0.070(5) Uani 1 1 d . . .
N5 N 0.0194(2) 0.14144(18) 0.01940(19) 0.060(4) Uani 1 1 d . . .
N6 N 0.0403(2) 0.15293(18) -0.00484(19) 0.062(5) Uani 1 1 d . . .
N7 N 0.0685(3) 0.1901(2) -0.06141(19) 0.082(6) Uani 1 1 d . . .
N8 N 0.0847(3) 0.2064(2) -0.0859(2) 0.091(6) Uani 1 1 d . . .
N9 N 0.0697(2) 0.1711(2) 0.0199(2) 0.074(5) Uani 1 1 d . . .
N10 N 0.0329(2) 0.17972(18) 0.01940(18) 0.056(4) Uani 1 1 d . . .
N11 N -0.0445(2) 0.19254(19) 0.01314(18) 0.061(5) Uani 1 1 d . . .
N12 N -0.0811(2) 0.1965(3) 0.0160(2) 0.100(7) Uani 1 1 d . . .
N13 N 0.0596(2) 0.2178(2) 0.1261(2) 0.086(6) Uani 1 1 d D . .
N14 N 0.0556(2) 0.2490(2) 0.11396(19) 0.064(5) Uani 1 1 d D . .
N15 N 0.0571(2) 0.3147(2) 0.08713(17) 0.060(5) Uani 1 1 d . . .
N16 N 0.0482(2) 0.34459(18) 0.0733(2) 0.071(5) Uani 1 1 d . . .
N17 N 0.0682(2) 0.2262(2) 0.0876(2) 0.066(5) Uani 1 1 d . . .
N18 N 0.0331(2) 0.23540(16) 0.08239(17) 0.049(4) Uani 1 1 d . . .
N19 N -0.0439(2) 0.24782(19) 0.07363(18) 0.059(4) Uani 1 1 d D . .
N20 N -0.0810(2) 0.25312(18) 0.07330(14) 0.109(7) Uani 1 1 d D . .
N21 N 0.0877(2) 0.34212(18) 0.0787(2) 0.068(5) Uani 1 1 d . . .
N23 N 0.07201(19) 0.33839(19) -0.02343(18) 0.054(4) Uani 1 1 d . . .
N24 N 0.0581(2) 0.3362(2) -0.05419(19) 0.064(5) Uani 1 1 d . . .
N25 N 0.0859(2) 0.30482(17) 0.05872(18) 0.054(4) Uani 1 1 d . . .
N26 N 0.0496(2) 0.31097(19) 0.05073(17) 0.056(4) Uani 1 1 d . . .
N27 N -0.0285(2) 0.3236(2) 0.0436(2) 0.066(5) Uani 1 1 d . . .
N28 N -0.0634(2) 0.3325(2) 0.0393(3) 0.096(7) Uani 1 1 d . . .
N29 N 0.0986(2) 0.3363(2) -0.0530(2) 0.074(5) Uani 1 1 d . . .
N30 N 0.0859(2) 0.30599(17) -0.06194(18) 0.059(4) Uani 1 1 d D . .
N31 N 0.0628(2) 0.23997(19) -0.0796(2) 0.062(5) Uani 1 1 d . . .
N32 N 0.0443(3) 0.2110(2) -0.08737(19) 0.075(5) Uani 1 1 d . . .
N33 N 0.0939(2) 0.30102(19) -0.02587(18) 0.057(4) Uani 1 1 d . . .
N34 N 0.0560(2) 0.30432(17) -0.03045(17) 0.051(4) Uani 1 1 d . . .
N35 N -0.0217(2) 0.31514(19) -0.03820(17) 0.057(4) Uani 1 1 d . . .
N36 N -0.0581(2) 0.3185(2) -0.0461(2) 0.079(5) Uani 1 1 d . . .
N37 N 0.0835(2) 0.22409(19) -0.04889(19) 0.063(5) Uani 1 1 d . . .
N38 N 0.0456(2) 0.22446(17) -0.04949(17) 0.054(4) Uani 1 1 d . . .
N39 N -0.0320(3) 0.2346(2) -0.0571(2) 0.086(6) Uani 1 1 d D . .
N40 N -0.0704(2) 0.2353(3) -0.06196(18) 0.132(8) Uani 1 1 d D . .
N41 N -0.0477(2) 0.15249(19) 0.0186(2) 0.061(5) Uani 1 1 d . . .
N42 N -0.0615(2) 0.1738(2) 0.04217(19) 0.066(5) Uani 1 1 d . . .
N43 N -0.0752(2) 0.2222(2) 0.0908(2) 0.085(6) Uani 1 1 d . . .
N44 N -0.0864(3) 0.2455(3) 0.1118(3) 0.104(7) Uani 1 1 d . . .
N45 N -0.0870(2) 0.1551(2) 0.0179(2) 0.082(6) Uani 1 1 d . . .
N46 N -0.0716(2) 0.1698(2) -0.0087(2) 0.097(6) Uani 1 1 d . . .
N47 N -0.0464(3) 0.2011(3) -0.0687(3) 0.103(7) Uani 1 1 d . . .
N48 N -0.0259(3) 0.2161(2) -0.0922(2) 0.096(7) Uani 1 1 d . . .
N49 N -0.0454(2) 0.2393(2) 0.1130(2) 0.085(6) Uani 1 1 d . . .
N50 N -0.0544(2) 0.2710(2) 0.1019(2) 0.073(5) Uani 1 1 d . . .
N51 N -0.0538(3) 0.3365(3) 0.0744(3) 0.112(7) Uani 1 1 d . . .
N52 N -0.0561(3) 0.3672(2) 0.0621(4) 0.124(9) Uani 1 1 d . . .
N53 N -0.0179(2) 0.3574(2) 0.0624(2) 0.086(6) Uani 1 1 d . . .
N55 N -0.0390(2) 0.3530(2) -0.0384(3) 0.088(6) Uani 1 1 d . . .
N56 N -0.0480(3) 0.3497(2) -0.0719(2) 0.094(6) Uani 1 1 d . . .
N57 N -0.0082(2) 0.3435(2) -0.0642(3) 0.087(6) Uani 1 1 d . . .
N58 N -0.0271(2) 0.3153(2) -0.0748(2) 0.080(6) Uani 1 1 d . . .
N60 N -0.0637(3) 0.2189(3) -0.0990(3) 0.147(10) Uani 1 1 d D . .
N61 N -0.1084(3) 0.0557(3) 0.0826(3) 0.131(8) Uiso 1 1 d . . .
N62 N 0.0952(3) 0.3054(2) 0.0174(2) 0.092(6) Uiso 1 1 d . . .
N63 N 0.1462(4) 0.3415(3) 0.0339(4) 0.159(10) Uiso 1 1 d . . .
N65 N -0.0649(4) 0.3270(3) -0.0048(3) 0.130(9) Uiso 1 1 d . . .
N66 N 0.0714(5) 0.1977(4) 0.0530(4) 0.181(12) Uiso 1 1 d . . .
N67 N 0.0827(4) 0.1974(3) -0.0160(3) 0.129(8) Uiso 1 1 d . . .
N68 N -0.0826(5) 0.2152(4) -0.0224(4) 0.059(9) Uiso 0.50 1 d P . .
F1 F 0.0208(2) 0.27895(18) 0.08885(17) 0.122(5) Uiso 1 1 d . . .
F2 F 0.0017(2) 0.29685(19) 0.10456(19) 0.135(5) Uiso 1 1 d . . .
F3 F 0.01355(15) 0.30527(13) 0.08012(13) 0.075(3) Uiso 1 1 d . . .
F4 F 0.00140(16) 0.28223(15) 0.06827(15) 0.091(4) Uiso 1 1 d . . .
F5 F -0.0171(2) 0.29903(18) 0.08369(17) 0.122(5) Uiso 1 1 d . . .
F6 F -0.00996(14) 0.27327(13) 0.09275(12) 0.072(3) Uiso 1 1 d . . .
F7 F 0.01445(14) 0.31952(13) 0.00621(12) 0.066(3) Uiso 1 1 d . . .
F8 F 0.03829(16) 0.33712(14) 0.01336(14) 0.087(4) Uiso 1 1 d . . .
F9 F 0.02199(16) 0.35919(15) 0.00290(14) 0.093(4) Uiso 1 1 d . . .
F10 F 0.02809(14) 0.33654(13) -0.01320(13) 0.073(3) Uiso 1 1 d . . .
F11 F 0.00906(14) 0.34256(13) 0.02245(12) 0.069(3) Uiso 1 1 d . . .
F12 F -0.00162(17) 0.34162(15) -0.00410(15) 0.095(4) Uiso 1 1 d . . .
F13 F 0.02037(18) 0.18694(15) -0.03703(15) 0.098(4) Uiso 1 1 d . . .
F14 F -0.02415(18) 0.18522(15) -0.02762(15) 0.099(4) Uiso 1 1 d . . .
F15 F -0.00362(17) 0.16917(16) -0.04221(15) 0.104(4) Uiso 1 1 d . . .
F16 F -0.00625(15) 0.19700(14) -0.04867(13) 0.081(3) Uiso 1 1 d . . .
F17 F 0.00290(14) 0.17535(13) -0.01609(12) 0.070(3) Uiso 1 1 d . . .
F18 F 0.00079(15) 0.20294(14) -0.02219(13) 0.081(3) Uiso 1 1 d . . .
F19 F 0.1088(2) 0.24580(18) 0.02033(18) 0.129(5) Uiso 1 1 d . . .
F20 F 0.0874(2) 0.26676(19) 0.01968(17) 0.124(5) Uiso 1 1 d . . .
F21 F 0.0834(2) 0.2467(2) 0.0377(2) 0.143(5) Uiso 1 1 d . . .
F22 F 0.0887(2) 0.24839(18) -0.00126(18) 0.125(5) Uiso 1 1 d . . .
F23 F 0.0845(3) 0.2272(2) 0.0180(2) 0.168(7) Uiso 1 1 d . . .
F24 F 0.00938(17) 0.18663(15) 0.05998(15) 0.099(4) Uiso 1 1 d . . .
F25 F 0.06423(16) 0.24805(14) 0.01676(14) 0.084(4) Uiso 1 1 d . . .
F26 F -0.01692(17) 0.18014(16) 0.07550(15) 0.103(4) Uiso 1 1 d . . .
F27 F -0.01936(14) 0.18335(13) 0.04802(12) 0.068(3) Uiso 1 1 d . . .
F28 F -0.00275(14) 0.20537(12) 0.07791(12) 0.066(3) Uiso 1 1 d . . .
F29 F -0.00563(14) 0.20923(13) 0.05074(12) 0.071(3) Uiso 1 1 d . . .
F30 F -0.03125(16) 0.20281(14) 0.06602(14) 0.085(4) Uiso 1 1 d . . .
F31 F 0.01404(15) 0.27091(14) -0.04941(14) 0.084(4) Uiso 1 1 d . . .
F32 F 0.03837(18) 0.27914(16) -0.06534(15) 0.100(4) Uiso 1 1 d . . .
F33 F 0.01930(19) 0.27902(17) -0.08718(17) 0.118(5) Uiso 1 1 d . . .
F34 F 0.02163(14) 0.25522(13) -0.07170(12) 0.073(3) Uiso 1 1 d . . .
F35 F -0.00531(19) 0.27038(17) -0.07154(16) 0.112(4) Uiso 1 1 d . . .
F36 F 0.01093(14) 0.29442(13) -0.06515(12) 0.071(3) Uiso 1 1 d . . .
F47 F -0.0979(2) 0.2714(2) 0.0034(2) 0.149(6) Uiso 1 1 d . . .
F48 F -0.0787(2) 0.2544(2) 0.0186(2) 0.168(7) Uiso 1 1 d . . .
F49 F -0.05377(18) 0.26478(15) 0.00512(15) 0.098(4) Uiso 1 1 d . . .
F50 F -0.0740(4) 0.2815(3) -0.0088(3) 0.275(12) Uiso 1 1 d D . .
F51 F -0.0782(3) 0.2507(3) -0.0073(3) 0.217(9) Uiso 1 1 d . . .
F53 F -0.12796(19) 0.02600(19) 0.06719(19) 0.151(6) Uiso 1 1 d D . .
F54 F -0.1092(2) 0.00739(19) 0.07703(19) 0.152(6) Uiso 1 1 d D . .
F55 F -0.09894(19) 0.02576(18) 0.05990(19) 0.148(6) Uiso 1 1 d D . .
F56 F -0.1052(3) 0.0872(2) 0.0994(2) 0.156(6) Uiso 1 1 d . . .
F57 F -0.0819(2) 0.0708(2) 0.1072(2) 0.163(6) Uiso 1 1 d . . .
F58 F -0.0768(3) 0.0931(2) 0.0920(2) 0.153(6) Uiso 1 1 d . . .
F59 F 0.1507(3) 0.3436(3) -0.0128(3) 0.186(7) Uiso 1 1 d D . .
F60 F 0.1592(4) 0.3227(4) 0.0034(3) 0.261(11) Uiso 1 1 d D . .
F61 F 0.1721(4) 0.3471(3) 0.0061(3) 0.249(10) Uiso 1 1 d D . .
F62 F 0.1615(3) 0.3699(3) 0.0689(3) 0.219(9) Uiso 1 1 d D . .
F63 F 0.1391(3) 0.3744(2) 0.0505(2) 0.176(7) Uiso 1 1 d D . .
F64 F 0.1364(3) 0.3525(2) 0.0656(2) 0.197(8) Uiso 1 1 d D . .
F65 F -0.0753(3) 0.2812(3) 0.0187(3) 0.215(9) Uiso 1 1 d . . .
F66 F 0.0214(3) 0.3824(2) -0.1117(2) 0.182(7) Uiso 1 1 d . . .
F67 F 0.0056(2) 0.3581(2) -0.1148(2) 0.146(6) Uiso 1 1 d . . .
F68 F -0.0085(3) 0.3817(2) -0.1120(2) 0.185(7) Uiso 1 1 d . . .
P1 P 0.00181(8) 0.28910(7) 0.08636(7) 0.0627(16) Uani 1 1 d . . .
P2 P 0.01848(8) 0.33932(7) 0.00470(7) 0.0612(15) Uani 1 1 d . . .
P3 P 0.01639(8) 0.27501(7) -0.06835(7) 0.0674(17) Uani 1 1 d . . .
P4 P -0.00168(9) 0.18601(7) -0.03233(7) 0.0712(17) Uani 1 1 d . . .
P5 P -0.01089(7) 0.19474(6) 0.06328(6) 0.0537(14) Uani 1 1 d . . .
P6 P 0.08639(8) 0.24683(8) 0.01828(8) 0.0738(18) Uani 1 1 d . . .
P7 P -0.07613(9) 0.26739(9) 0.00444(10) 0.095(2) Uani 1 1 d D . .
P8 P 0.0071(2) 0.3750 -0.1250 0.139(5) Uani 1 2 d S . .
Co1 Co 0.04505(4) 0.15545(4) 0.02075(4) 0.0620(10) Uani 1 1 d . . .
Co2 Co 0.04565(4) 0.22582(4) 0.10436(4) 0.0627(10) Uani 1 1 d . . .
Co3 Co 0.06840(4) 0.32586(4) 0.06502(4) 0.0570(9) Uani 1 1 d . . .
Co4 Co 0.07814(4) 0.31951(4) -0.04105(4) 0.0609(10) Uani 1 1 d . . .
Co5 Co 0.06516(5) 0.21571(4) -0.06764(4) 0.0706(11) Uani 1 1 d . . .
Co6 Co -0.06610(5) 0.17467(4) 0.01585(4) 0.0687(10) Uani 1 1 d . . .
Co7 Co -0.06473(5) 0.24656(5) 0.09309(5) 0.0831(12) Uani 1 1 d . . .
Co8 Co -0.04197(5) 0.34528(4) 0.05180(5) 0.0839(12) Uani 1 1 d . . .
Co9 Co -0.03437(5) 0.33212(4) -0.05461(4) 0.0784(11) Uani 1 1 d . . .
Co10 Co -0.04828(6) 0.22651(5) -0.07812(5) 0.0962(14) Uani 1 1 d . . .
Cl1 Cl 0.00516(6) 0.25672(5) 0.01063(5) 0.0488(12) Uani 1 1 d . . .
S1 S -0.10419(13) 0.03737(10) 0.09013(11) 0.138(3) Uani 1 1 d . . .
S2 S -0.09316(12) 0.06885(11) 0.07653(11) 0.128(3) Uani 1 1 d . . .
S3 S 0.14016(13) 0.34781(12) 0.01653(13) 0.146(3) Uani 1 1 d . . .
S4 S 0.16300(19) 0.35101(18) 0.04454(18) 0.219(6) Uani 1 1 d . . .
O1 O -0.1179(3) 0.0322(3) 0.1033(3) 0.145(8) Uiso 1 1 d . . .
O2 O -0.0837(3) 0.0339(2) 0.0922(2) 0.142(7) Uiso 1 1 d . . .
O3 O -0.1026(3) 0.0806(2) 0.0661(2) 0.137(7) Uiso 1 1 d . . .
O4 O -0.0748(3) 0.0608(3) 0.0713(2) 0.149(7) Uiso 1 1 d . . .
O5 O 0.1228(3) 0.3381(3) 0.0120(3) 0.170(8) Uiso 1 1 d . . .
O6 O 0.1389(3) 0.3658(3) 0.0142(2) 0.147(7) Uiso 1 1 d . . .
O7 O 0.1727(4) 0.3412(4) 0.0585(4) 0.247(13) Uiso 1 1 d . . .
O8 O 0.1739(4) 0.3640(4) 0.0368(3) 0.204(10) Uiso 1 1 d . . .
S13 S 0.1120(2) 0.1380(2) -0.0398(2) 0.126(5) Uiso 0.50 1 d P . .
O9 O 0.0935(5) 0.1420(5) -0.0286(5) 0.140(13) Uiso 0.50 1 d P . .
O10 O 0.1050(5) 0.1337(5) -0.0549(5) 0.136(13) Uiso 0.50 1 d P . .
C407 C 0.1226(11) 0.1603(10) -0.0366(12) 0.17(3) Uiso 0.50 1 d P . .
F69 F 0.1384(5) 0.1559(4) -0.0477(5) 0.166(13) Uiso 0.50 1 d P . .
F70 F 0.1285(5) 0.1645(4) -0.0252(5) 0.143(12) Uiso 0.50 1 d P . .
F71 F 0.1151(5) 0.1688(4) -0.0495(4) 0.147(12) Uiso 0.50 1 d P . .
N69 N 0.1259(12) 0.1312(8) -0.0267(6) 0.20(3) Uiso 0.50 1 d P . .
S12 S 0.1171(2) 0.2733(2) 0.1197(2) 0.159(7) Uiso 0.50 1 d P . 2
S14 S -0.0329(3) 0.3229(3) 0.1636(3) 0.083(7) Uiso 0.25 1 d P A 2
S15 S -0.0500(3) 0.3258(3) 0.1585(3) 0.074(7) Uiso 0.25 1 d P B 3
S16 S 0.0162(4) 0.1270(3) 0.1061(3) 0.096(8) Uiso 0.25 1 d P C 3
S17 S -0.1370(7) 0.1673(6) -0.0276(6) 0.085(15) Uiso 0.13 1 d P D 3
S18 S 0.0662(4) 0.2843(4) -0.1509(4) 0.117(10) Uiso 0.25 1 d P E 3
S19 S 0.0985(5) 0.4051(5) 0.0823(5) 0.156(13) Uiso 0.25 1 d P F 3
S11 S -0.0939(9) 0.3775(8) -0.0137(8) 0.13(2) Uiso 0.13 1 d P G 3
S22 S 0.0885(5) 0.3142(5) -0.1373(5) 0.165(14) Uiso 0.25 1 d P H 3
S20 S 0.0134(2) 0.1250 0.1250 0.083(5) Uiso 0.50 2 d SP I 5
S21 S 0.0027(4) 0.1411(3) 0.1287(3) 0.099(8) Uiso 0.25 1 d P J 4
S23 S -0.0487(4) 0.2498(4) 0.1698(4) 0.131(11) Uiso 0.25 1 d P K 5

loop_
_atom_site_aniso_label
_atom_site_aniso_U_11
_atom_site_aniso_U_22
_atom_site_aniso_U_33
_atom_site_aniso_U_23
_atom_site_aniso_U_13
_atom_site_aniso_U_12
N22 0.049(10) 0.051(10) 0.084(12) -0.010(9) -0.011(9) -0.020(8)
N54 0.053(11) 0.040(10) 0.125(16) -0.009(10) 0.022(11) 0.022(9)
N1 0.075(12) 0.070(12) 0.085(14) -0.026(11) -0.004(11) 0.004(10)
N2 0.077(12) 0.046(10) 0.070(12) 0.025(9) -0.005(10) -0.003(9)
N3 0.078(12) 0.063(11) 0.053(11) 0.004(9) -0.016(10) 0.002(10)
N4 0.057(11) 0.078(13) 0.075(12) -0.011(10) -0.009(10) -0.004(10)
N5 0.079(12) 0.051(10) 0.048(10) 0.006(9) -0.003(10) -0.011(9)
N6 0.082(12) 0.048(10) 0.056(11) -0.003(9) -0.008(10) -0.007(10)
N7 0.131(16) 0.060(11) 0.056(11) -0.029(9) 0.055(11) -0.004(11)
N8 0.146(18) 0.057(12) 0.069(12) -0.005(10) 0.057(12) 0.015(12)
N9 0.073(12) 0.071(13) 0.078(12) -0.007(10) 0.014(10) 0.027(10)
N10 0.064(12) 0.043(10) 0.062(11) -0.003(8) -0.004(9) -0.001(9)
N11 0.056(11) 0.058(11) 0.068(11) 0.002(9) -0.008(9) -0.005(9)
N12 0.038(11) 0.108(16) 0.154(19) 0.008(14) -0.010(11) -0.023(11)
N13 0.090(14) 0.058(12) 0.108(15) 0.003(11) -0.047(12) -0.022(10)
N14 0.075(12) 0.062(12) 0.054(11) -0.002(9) -0.005(9) -0.013(10)
N15 0.067(11) 0.068(12) 0.046(10) -0.030(9) -0.001(9) 0.013(10)
N16 0.106(14) 0.028(9) 0.078(13) -0.010(9) -0.015(11) 0.008(9)
N17 0.037(10) 0.073(12) 0.088(13) -0.002(10) -0.004(9) 0.002(9)
N18 0.062(11) 0.040(9) 0.045(10) 0.016(7) -0.023(9) -0.014(8)
N19 0.047(11) 0.076(12) 0.054(11) -0.010(9) 0.012(9) -0.009(9)
N20 0.046(12) 0.127(18) 0.15(2) -0.001(15) 0.026(13) 0.028(12)
N21 0.087(13) 0.038(10) 0.077(12) 0.003(9) -0.012(10) -0.016(9)
N23 0.042(10) 0.068(11) 0.053(11) 0.008(9) 0.014(8) -0.006(9)
N24 0.051(10) 0.073(12) 0.067(12) 0.020(10) 0.016(9) -0.014(9)
N25 0.057(10) 0.040(9) 0.065(11) -0.018(8) -0.017(9) -0.011(8)
N26 0.070(12) 0.055(11) 0.044(10) 0.011(8) 0.009(9) -0.010(9)
N27 0.054(11) 0.063(11) 0.080(12) 0.001(10) -0.007(10) 0.013(9)
N28 0.074(13) 0.060(12) 0.154(19) 0.015(12) 0.050(13) 0.020(11)
N29 0.062(11) 0.092(14) 0.067(12) 0.014(10) 0.013(10) -0.013(10)
N30 0.057(10) 0.058(11) 0.064(11) 0.004(9) 0.029(9) -0.012(9)
N31 0.071(12) 0.052(11) 0.062(11) 0.006(9) 0.012(10) 0.011(10)
N32 0.131(16) 0.044(10) 0.050(11) -0.008(9) 0.023(11) -0.020(11)
N33 0.043(10) 0.061(11) 0.067(11) -0.003(9) -0.002(9) -0.001(9)
N34 0.046(10) 0.053(10) 0.055(10) 0.005(8) 0.004(8) -0.005(8)
N35 0.053(11) 0.061(11) 0.057(10) 0.006(9) -0.010(9) -0.001(9)
N36 0.039(10) 0.092(14) 0.107(14) 0.017(12) -0.015(10) 0.003(10)
N37 0.058(11) 0.067(11) 0.065(11) -0.018(9) 0.018(9) 0.006(9)
N38 0.070(12) 0.038(9) 0.054(10) -0.015(8) 0.005(9) -0.002(9)
N39 0.096(15) 0.076(13) 0.086(14) 0.012(11) -0.046(12) -0.020(11)
N40 0.128(19) 0.17(2) 0.098(17) 0.031(16) -0.002(15) -0.018(17)
N41 0.063(11) 0.062(11) 0.058(11) 0.007(9) -0.001(9) -0.024(9)
N42 0.062(11) 0.069(12) 0.067(11) 0.003(10) 0.010(9) -0.030(10)
N43 0.057(12) 0.120(16) 0.079(13) -0.004(12) 0.047(10) -0.027(11)
N44 0.092(15) 0.086(15) 0.135(18) -0.019(14) 0.063(13) -0.016(12)
N45 0.079(13) 0.101(15) 0.065(13) 0.001(11) 0.003(11) -0.035(11)
N46 0.075(13) 0.092(14) 0.124(17) 0.031(13) -0.034(12) -0.054(12)
N47 0.096(15) 0.114(17) 0.100(16) 0.026(14) -0.058(14) -0.049(14)
N48 0.148(19) 0.076(14) 0.065(13) 0.010(11) -0.031(13) -0.036(14)
N49 0.083(13) 0.097(15) 0.075(13) 0.006(12) 0.038(11) 0.001(12)
N50 0.071(12) 0.068(13) 0.081(13) -0.010(10) 0.039(11) -0.007(10)
N51 0.121(17) 0.092(16) 0.123(17) -0.034(14) 0.058(14) 0.025(14)
N52 0.111(17) 0.026(10) 0.24(3) -0.006(14) 0.043(18) 0.022(11)
N53 0.081(13) 0.081(14) 0.095(15) 0.006(12) 0.014(12) 0.005(11)
N55 0.070(13) 0.058(12) 0.137(19) 0.011(12) -0.030(12) 0.009(10)
N56 0.099(15) 0.060(13) 0.122(17) 0.005(12) 0.030(13) 0.002(11)
N57 0.070(13) 0.062(12) 0.129(17) 0.029(12) -0.021(12) 0.005(10)
N58 0.069(12) 0.088(14) 0.083(13) 0.029(12) -0.006(11) 0.035(11)
N60 0.22(3) 0.134(19) 0.091(16) 0.035(15) -0.057(17) -0.096(19)
P1 0.075(4) 0.055(4) 0.058(4) -0.006(3) 0.014(3) 0.002(3)
P2 0.063(4) 0.054(4) 0.066(4) 0.003(3) 0.006(3) 0.003(3)
P3 0.081(5) 0.062(4) 0.058(4) 0.004(3) 0.004(3) -0.006(3)
P4 0.092(5) 0.061(4) 0.060(4) 0.000(3) -0.012(3) -0.017(3)
P5 0.052(4) 0.055(3) 0.054(3) 0.005(3) -0.002(3) -0.003(3)
P6 0.059(4) 0.077(5) 0.085(5) 0.001(4) 0.004(3) -0.004(3)
P7 0.056(4) 0.089(5) 0.141(7) 0.024(5) 0.001(4) 0.002(4)
P8 0.200(13) 0.091(8) 0.127(10) 0.062(8) 0.000 0.000
Co1 0.067(2) 0.050(2) 0.069(2) 0.0002(17) 0.0030(19) 0.0043(18)
Co2 0.067(2) 0.062(2) 0.059(2) 0.0054(18) -0.0178(19) -0.0086(19)
Co3 0.059(2) 0.052(2) 0.061(2) -0.0086(17) 0.0034(18) -0.0067(17)
Co4 0.054(2) 0.061(2) 0.067(2) 0.0036(18) 0.0136(18) -0.0118(18)
Co5 0.096(3) 0.059(2) 0.056(2) -0.0075(18) 0.027(2) -0.004(2)
Co6 0.065(2) 0.063(2) 0.078(2) 0.0075(19) -0.013(2) -0.0265(19)
Co7 0.067(2) 0.086(3) 0.096(3) 0.002(2) 0.041(2) -0.006(2)
Co8 0.074(3) 0.058(2) 0.120(3) -0.006(2) 0.037(2) 0.016(2)
Co9 0.074(3) 0.074(3) 0.087(3) 0.023(2) -0.002(2) 0.008(2)
Co10 0.106(3) 0.102(3) 0.080(3) 0.021(2) -0.037(3) -0.036(3)
Cl1 0.051(3) 0.046(3) 0.049(3) -0.001(2) 0.008(2) -0.003(2)
S1 0.151(8) 0.098(6) 0.163(8) -0.016(5) -0.109(7) 0.031(5)
S2 0.118(6) 0.118(6) 0.149(7) -0.002(6) -0.061(6) -0.003(5)
S3 0.129(7) 0.133(7) 0.176(9) 0.023(7) -0.020(7) -0.038(6)
S4 0.184(10) 0.224(12) 0.250(13) 0.104(12) -0.043(11) -0.068(10)

loop_
_atom_type_symbol
_atom_type_description
_atom_type_scat_dispersion_real
_atom_type_scat_dispersion_imag
_atom_type_scat_source
C C 0.0181 0.0091 'International Tables Vol C Tables 4.2.6.8 and 6.1.1.4'
H H 0.0000 0.0000 'International Tables Vol C Tables 4.2.6.8 and 6.1.1.4'
N N 0.0311 0.0180 'International Tables Vol C Tables 4.2.6.8 and 6.1.1.4'
F F 0.0727 0.0534 'International Tables Vol C Tables 4.2.6.8 and 6.1.1.4'
P P 0.2955 0.4335 'International Tables Vol C Tables 4.2.6.8 and 6.1.1.4'
Co Co -2.3653 3.6143 'International Tables Vol C Tables 4.2.6.8 and 6.1.1.4'
Cl Cl 0.3639 0.7018 'International Tables Vol C Tables 4.2.6.8 and 6.1.1.4'
S S 0.3331 0.5567 'International Tables Vol C Tables 4.2.6.8 and 6.1.1.4'
O O 0.0492 0.0322 'International Tables Vol C Tables 4.2.6.8 and 6.1.1.4'

loop_
_geom_angle_atom_site_label_1
_geom_angle_atom_site_label_2
_geom_angle_atom_site_label_3
_geom_angle
_geom_angle_site_symmetry_1
_geom_angle_site_symmetry_3
C2 C1 H1A 109.5 . .
C2 C1 H1B 109.5 . .
H1A C1 H1B 109.5 . .
C2 C1 H1C 109.5 . .
H1A C1 H1C 109.5 . .
H1B C1 H1C 109.5 . .
C3 C2 C7 120.0 . .
C3 C2 C1 118(2) . .
C7 C2 C1 122(2) . .
C2 C3 C4 120.0 . .
C2 C3 H3 120.0 . .
C4 C3 H3 120.0 . .
C3 C4 C5 120.0 . .
C3 C4 H4 120.0 . .
C5 C4 H4 120.0 . .
C6 C5 C4 120.0 . .
C6 C5 N1 121(2) . .
C4 C5 N1 119(2) . .
C7 C6 C5 120.0 . .
C7 C6 H6 120.0 . .
C5 C6 H6 120.0 . .
C6 C7 C2 120.0 . .
C6 C7 H7 120.0 . .
C2 C7 H7 120.0 . .
N1 C8 C9 118(2) . .
N1 C8 H8 121.2 . .
C9 C8 H8 121.2 . .
N2 C9 C13 124(2) . .
N2 C9 C8 119(2) . .
C13 C9 C8 117(2) . .
N2 C10 C11 121.7(18) . .
N2 C10 H10 119.2 . .
C11 C10 H10 119.2 . .
C10 C11 C14 121.6(18) . .
C10 C11 C12 117.3(19) . .
C14 C11 C12 119.8(18) . .
C13 C12 C11 121(2) . .
C13 C12 H12 119.4 . .
C11 C12 H12 119.4 . .
C12 C13 C9 115(2) . .
C12 C13 H13 122.5 . .
C9 C13 H13 122.5 . .
C18 C14 C15 118.6(19) . .
C18 C14 C11 123.1(19) . .
C15 C14 C11 118.3(18) . .
N3 C15 C14 121.1(18) . .
N3 C15 H15 119.4 . .
C14 C15 H15 119.4 . .
N3 C16 C17 122.7(19) . .
N3 C16 C19 118.2(19) . .
C17 C16 C19 119(2) . .
C18 C17 C16 118(2) . .
C18 C17 H17 120.9 . .
C16 C17 H17 120.9 . .
C14 C18 C17 121(2) . .
C14 C18 H18 119.4 . .
C17 C18 H18 119.4 . .
N4 C19 C16 116(2) . .
N4 C19 H19 122.1 . .
C16 C19 H19 122.1 . .
N4 C20 C25 123(2) . .
N4 C20 C21 118(2) . .
C25 C20 C21 119(2) . .
C20 C21 C22 118(2) . .
C20 C21 H21 121.1 . .
C22 C21 H21 121.1 . .
C23 C22 C21 122(2) . .
C23 C22 H22 119.1 . .
C21 C22 H22 119.1 . .
C22 C23 C24 120(2) . .
C22 C23 C26 116(2) . .
C24 C23 C26 124(2) . .
C25 C24 C23 121(2) . .
C25 C24 H24 119.7 . .
C23 C24 H24 119.7 . .
C24 C25 C20 121(2) . .
C24 C25 H25 119.7 . .
C20 C25 H25 119.7 . .
C23 C26 H26A 109.5 . .
C23 C26 H26B 109.5 . .
H26A C26 H26B 109.5 . .
C23 C26 H26C 109.5 . .
H26A C26 H26C 109.5 . .
H26B C26 H26C 109.5 . .
C28 C27 H27A 109.5 . .
C28 C27 H27B 109.5 . .
H27A C27 H27B 109.5 . .
C28 C27 H27C 109.5 . .
H27A C27 H27C 109.5 . .
H27B C27 H27C 109.5 . .
C29 C28 C33 119(2) . .
C29 C28 C27 121(2) . .
C33 C28 C27 119(2) . .
C28 C29 C30 124(3) . .
C28 C29 H29 117.9 . .
C30 C29 H29 117.9 . .
C29 C30 C31 120(2) . .
C29 C30 H30 119.8 . .
C31 C30 H30 119.8 . .
N5 C31 C30 122(2) . .
N5 C31 C32 122(2) . .
C30 C31 C32 116(2) . .
C33 C32 C31 119(2) . .
C33 C32 H32 120.3 . .
C31 C32 H32 120.3 . .
C28 C33 C32 121(2) . .
C28 C33 H33 119.6 . .
C32 C33 H33 119.6 . .
N5 C34 C35 120(2) . .
N5 C34 H34 120.1 . .
C35 C34 H34 120.1 . .
N6 C35 C34 115.6(19) . .
N6 C35 C39 120.6(19) . .
C34 C35 C39 124(2) . .
N6 C36 C37 124(2) . .
N6 C36 H36 117.9 . .
C37 C36 H36 117.9 . .
C38 C37 C36 116(2) . .
C38 C37 C40 120(2) . .
C36 C37 C40 123(2) . .
C39 C38 C37 124(2) . .
C39 C38 H38 118.1 . .
C37 C38 H38 118.1 . .
C38 C39 C35 117(2) . .
C38 C39 H39 121.5 . .
C35 C39 H39 121.5 . .
C41 C40 C44 113(2) . .
C41 C40 C37 124(2) . .
C44 C40 C37 123(2) . .
C40 C41 N7 124(2) . .
C40 C41 H41 117.9 . .
N7 C41 H41 117.9 . .
N7 C42 C43 129(2) . .
N7 C42 C45 112(2) . .
C43 C42 C45 119(2) . .
C44 C43 C42 112(3) . .
C44 C43 H43 123.8 . .
C42 C43 H43 123.8 . .
C43 C44 C40 125(3) . .
C43 C44 H44 117.3 . .
C40 C44 H44 117.3 . .
N8 C45 C42 120(2) . .
N8 C45 H45 120.2 . .
C42 C45 H45 120.2 . .
N8 C46 C47 122(3) . .
N8 C46 C51 122(3) . .
C47 C46 C51 115(3) . .
C46 C47 C48 122(3) . .
C46 C47 H47 118.9 . .
C48 C47 H47 118.9 . .
C49 C48 C47 122(3) . .
C49 C48 H48 118.8 . .
C47 C48 H48 118.8 . .
C48 C49 C50 122(3) . .
C48 C49 C52 117(3) . .
C50 C49 C52 121(3) . .
C49 C50 C51 116(3) . .
C49 C50 H50 121.8 . .
C51 C50 H50 121.8 . .
C46 C51 C50 121(3) . .
C46 C51 H51 119.3 . .
C50 C51 H51 119.3 . .
C49 C52 H52A 109.5 . .
C49 C52 H52B 109.5 . .
H52A C52 H52B 109.5 . .
C49 C52 H52C 109.5 . .
H52A C52 H52C 109.5 . .
H52B C52 H52C 109.5 . .
C54 C53 H53A 109.5 . .
C54 C53 H53B 109.5 . .
H53A C53 H53B 109.5 . .
C54 C53 H53C 109.5 . .
H53A C53 H53C 109.5 . .
H53B C53 H53C 109.5 . .
C55 C54 C59 120.0 . .
C55 C54 C53 117(2) . .
C59 C54 C53 122(2) . .
C54 C55 C56 120.0 . .
C54 C55 H55 120.0 . .
C56 C55 H55 120.0 . .
C55 C56 C57 120.0 . .
C55 C56 H56 120.0 . .
C57 C56 H56 120.0 . .
C58 C57 C56 120.0 . .
C58 C57 N9 121(2) . .
C56 C57 N9 119(2) . .
C57 C58 C59 120.0 . .
C57 C58 H58 120.0 . .
C59 C58 H58 120.0 . .
C58 C59 C54 120.0 . .
C58 C59 H59 120.0 . .
C54 C59 H59 120.0 . .
N9 C60 C61 118(2) . .
N9 C60 H60 120.8 . .
C61 C60 H60 120.8 . .
C65 C61 N10 115.5(17) . .
C65 C61 C60 128(2) . .
N10 C61 C60 116.6(18) . .
C63 C62 N10 126.9(19) . .
C63 C62 H62 116.6 . .
N10 C62 H62 116.6 . .
C62 C63 C64 115.1(18) . .
C62 C63 C66 123.4(18) . .
C64 C63 C66 121.4(16) . .
C65 C64 C63 120.6(19) . .
C65 C64 H64 119.7 . .
C63 C64 H64 119.7 . .
C64 C65 C61 124(2) . .
C64 C65 H65 117.9 . .
C61 C65 H65 117.9 . .
C70 C66 C67 115.2(18) . .
C70 C66 C63 124.8(18) . .
C67 C66 C63 119.9(17) . .
N11 C67 C66 126.1(19) . .
N11 C67 H67 117.0 . .
C66 C67 H67 117.0 . .
C69 C68 N11 122.7(19) . .
C69 C68 C71 125(2) . .
N11 C68 C71 112(2) . .
C68 C69 C70 118(2) . .
C68 C69 H69 121.0 . .
C70 C69 H69 121.0 . .
C66 C70 C69 123(2) . .
C66 C70 H70 118.3 . .
C69 C70 H70 118.3 . .
N12 C71 C68 118(2) . .
N12 C71 H71 121.2 . .
C68 C71 H71 121.2 . .
C73 C72 C77 120.0 . .
C73 C72 N12 129(3) . .
C77 C72 N12 111(2) . .
C74 C73 C72 120.0 . .
C74 C73 H73 120.0 . .
C72 C73 H73 120.0 . .
C73 C74 C75 120.0 . .
C73 C74 H74 120.0 . .
C75 C74 H74 120.0 . .
C76 C75 C74 120.0 . .
C76 C75 C78 120(3) . .
C74 C75 C78 120(3) . .
C77 C76 C75 120.0 . .
C77 C76 H76 120.0 . .
C75 C76 H76 120.0 . .
C76 C77 C72 120.0 . .
C76 C77 H77 120.0 . .
C72 C77 H77 120.0 . .
C75 C78 H78A 109.5 . .
C75 C78 H78B 109.5 . .
H78A C78 H78B 109.5 . .
C75 C78 H78C 109.5 . .
H78A C78 H78C 109.5 . .
H78B C78 H78C 109.5 . .
C80 C79 H79A 109.5 . .
C80 C79 H79B 109.5 . .
H79A C79 H79B 109.5 . .
C80 C79 H79C 109.5 . .
H79A C79 H79C 109.5 . .
H79B C79 H79C 109.5 . .
C81 C80 C85 120.0 . .
C81 C80 C79 120(2) . .
C85 C80 C79 120(2) . .
C80 C81 C82 120.0 . .
C80 C81 H81 120.0 . .
C82 C81 H81 120.0 . .
C83 C82 C81 120.0 . .
C83 C82 H82 120.0 . .
C81 C82 H82 120.0 . .
C82 C83 C84 120.0 . .
C82 C83 N13 116.8(18) . .
C84 C83 N13 122.7(19) . .
C85 C84 C83 120.0 . .
C85 C84 H84 120.0 . .
C83 C84 H84 120.0 . .
C84 C85 C80 120.0 . .
C84 C85 H85 120.0 . .
C80 C85 H85 120.0 . .
N13 C86 C87 119(3) . .
N13 C86 H86 120.6 . .
C87 C86 H86 120.6 . .
N14 C87 C86 116(2) . .
N14 C87 C91 119(2) . .
C86 C87 C91 125(3) . .
N14 C88 C89 124(2) . .
N14 C88 H88 117.8 . .
C89 C88 H88 117.8 . .
C92 C89 C88 123(2) . .
C92 C89 C90 122(2) . .
C88 C89 C90 115(2) . .
C91 C90 C89 119(3) . .
C91 C90 H90 120.6 . .
C89 C90 H90 120.6 . .
C90 C91 C87 122(3) . .
C90 C91 H91 119.1 . .
C87 C91 H91 119.1 . .
C93 C92 C96 117.7(19) . .
C93 C92 C89 122.1(19) . .
C96 C92 C89 120.1(19) . .
N15 C93 C92 120.8(18) . .
N15 C93 H93 119.6 . .
C92 C93 H93 119.6 . .
N15 C94 C95 119(2) . .
N15 C94 C97 121(2) . .
C95 C94 C97 120(2) . .
C96 C95 C94 117(2) . .
C96 C95 H95 121.3 . .
C94 C95 H95 121.3 . .
C95 C96 C92 122(2) . .
C95 C96 H96 118.8 . .
C92 C96 H96 118.8 . .
N16 C97 C94 114(2) . .
N16 C97 H97 122.8 . .
C94 C97 H97 122.8 . .
C99 C98 N16 123(2) . .
C99 C98 C103 118(2) . .
N16 C98 C103 120(2) . .
C100 C99 C98 122(2) . .
C100 C99 H99 118.8 . .
C98 C99 H99 118.8 . .
C99 C100 C101 117(2) . .
C99 C100 H100 121.5 . .
C101 C100 H100 121.5 . .
C102 C101 C100 120(2) . .
C102 C101 C104 125(2) . .
C100 C101 C104 114(2) . .
C101 C102 C103 126(2) . .
C101 C102 H102 116.9 . .
C103 C102 H102 116.9 . .
C102 C103 C98 116(2) . .
C102 C103 H103 121.9 . .
C98 C103 H103 121.9 . .
C101 C104 H10A 109.5 . .
C101 C104 H10B 109.5 . .
H10A C104 H10B 109.5 . .
C101 C104 H10C 109.5 . .
H10A C104 H10C 109.5 . .
H10B C104 H10C 109.5 . .
C106 C105 H10D 109.5 . .
C106 C105 H10E 109.5 . .
H10D C105 H10E 109.5 . .
C106 C105 H10F 109.5 . .
H10D C105 H10F 109.5 . .
H10E C105 H10F 109.5 . .
C107 C106 C111 120.0 . .
C107 C106 C105 125(2) . .
C111 C106 C105 115(2) . .
C108 C107 C106 120.0 . .
C108 C107 H107 120.0 . .
C106 C107 H107 120.0 . .
C107 C108 C109 120.0 . .
C107 C108 H108 120.0 . .
C109 C108 H108 120.0 . .
C110 C109 C108 120.0 . .
C110 C109 N17 122(2) . .
C108 C109 N17 118(2) . .
C111 C110 C109 120.0 . .
C111 C110 H110 120.0 . .
C109 C110 H110 120.0 . .
C110 C111 C106 120.0 . .
C110 C111 H111 120.0 . .
C106 C111 H111 120.0 . .
N17 C112 C113 116.1(19) . .
N17 C112 H112 122.0 . .
C113 C112 H112 122.0 . .
N18 C113 C117 123.4(17) . .
N18 C113 C112 115.6(17) . .
C117 C113 C112 121.1(18) . .
N18 C114 C115 125.4(17) . .
N18 C114 H114 117.3 . .
C115 C114 H114 117.3 . .
C114 C115 C116 117.5(17) . .
C114 C115 C118 124.2(17) . .
C116 C115 C118 118.3(16) . .
C115 C116 C117 118.6(18) . .
C115 C116 H116 120.7 . .
C117 C116 H116 120.7 . .
C113 C117 C116 116.2(18) . .
C113 C117 H117 121.9 . .
C116 C117 H117 121.9 . .
C122 C118 C119 117.9(17) . .
C122 C118 C115 122.2(16) . .
C119 C118 C115 119.8(16) . .
N19 C119 C118 121.9(17) . .
N19 C119 H119 119.0 . .
C118 C119 H119 119.0 . .
N19 C120 C121 120.5(19) . .
N19 C120 C123 115(2) . .
C121 C120 C123 125(2) . .
C120 C121 C122 118(2) . .
C120 C121 H121 121.2 . .
C122 C121 H121 121.2 . .
C118 C122 C121 121.0(18) . .
C118 C122 H122 119.5 . .
C121 C122 H122 119.5 . .
N20 C123 C120 118(2) . .
N20 C123 H123 121.1 . .
C120 C123 H123 121.1 . .
C125 C124 C129 120.0 . .
C125 C124 N20 112.0(9) . .
C129 C124 N20 127.9(9) . .
C126 C125 C124 120.0 . .
C126 C125 H125 120.0 . .
C124 C125 H125 120.0 . .
C125 C126 C127 120.0 . .
C125 C126 H126 120.0 . .
C127 C126 H126 120.0 . .
C128 C127 C126 120.0 . .
C128 C127 C130 118.3(11) . .
C126 C127 C130 118.3(11) . .
C129 C128 C127 120.0 . .
C129 C128 H128 120.0 . .
C127 C128 H128 120.0 . .
C128 C129 C124 120.0 . .
C128 C129 H129 120.0 . .
C124 C129 H129 120.0 . .
C127 C130 H13A 109.5 . .
C127 C130 H13B 109.5 . .
H13A C130 H13B 109.5 . .
C127 C130 H13C 109.5 . .
H13A C130 H13C 109.5 . .
H13B C130 H13C 109.5 . .
C132 C131 H13D 109.5 . .
C132 C131 H13E 109.5 . .
H13D C131 H13E 109.5 . .
C132 C131 H13F 109.5 . .
H13D C131 H13F 109.5 . .
H13E C131 H13F 109.5 . .
C133 C132 C137 125(3) . .
C133 C132 C131 127(3) . .
C137 C132 C131 107(2) . .
C132 C133 C134 119(3) . .
C132 C133 H133 120.7 . .
C134 C133 H133 120.7 . .
C135 C134 C133 120(3) . .
C135 C134 H134 120.1 . .
C133 C134 H134 120.1 . .
C136 C135 C134 124(3) . .
C136 C135 N21 117(2) . .
C134 C135 N21 119(2) . .
C135 C136 C137 117(3) . .
C135 C136 H136 121.3 . .
C137 C136 H136 121.3 . .
C136 C137 C132 114(2) . .
C136 C137 H137 122.8 . .
C132 C137 H137 122.8 . .
N21 C138 C139 120.9(19) . .
N21 C138 H138 119.5 . .
C139 C138 H138 119.5 . .
C140 N22 C139 120.0 . .
C140 N22 Co3 126.6(7) . .
C139 N22 Co3 112.0(7) . .
N22 C140 C141 120.0 . .
N22 C140 H140 120.0 . .
C141 C140 H140 120.0 . .
C142 C141 C140 120.0 . .
C142 C141 C144 121.2(12) . .
C140 C141 C144 118.5(12) . .
C141 C142 C143 120.0 . .
C141 C142 H142 120.0 . .
C143 C142 H142 120.0 . .
C139 C143 C142 120.0 . .
C139 C143 H143 120.0 . .
C142 C143 H143 120.0 . .
C143 C139 N22 120.0 . .
C143 C139 C138 125.4(13) . .
N22 C139 C138 114.6(13) . .
C145 C144 C148 116.3(19) . .
C145 C144 C141 123.0(18) . .
C148 C144 C141 120.7(17) . .
N23 C145 C144 128.4(19) . .
N23 C145 H145 115.8 . .
C144 C145 H145 115.8 . .
N23 C146 C149 118.3(18) . .
N23 C146 C147 123.7(18) . .
C149 C146 C147 118.0(19) . .
C146 C147 C148 115.6(19) . .
C146 C147 H147 122.2 . .
C148 C147 H147 122.2 . .
C144 C148 C147 120.5(19) . .
C144 C148 H148 119.7 . .
C147 C148 H148 119.7 . .
N24 C149 C146 119.3(19) . .
N24 C149 H149 120.4 . .
C146 C149 H149 120.4 . .
C151 C150 C155 120(2) . .
C151 C150 N24 120(2) . .
C155 C150 N24 119.9(19) . .
C150 C151 C152 121(2) . .
C150 C151 H151 119.6 . .
C152 C151 H151 119.6 . .
C153 C152 C151 120(2) . .
C153 C152 H152 120.2 . .
C151 C152 H152 120.2 . .
C154 C153 C152 119(2) . .
C154 C153 C156 124(2) . .
C152 C153 C156 117(2) . .
C155 C154 C153 125(2) . .
C155 C154 H154 117.5 . .
C153 C154 H154 117.5 . .
C154 C155 C150 115(2) . .
C154 C155 H155 122.7 . .
C150 C155 H155 122.7 . .
C153 C156 H15A 109.5 . .
C153 C156 H15B 109.5 . .
H15A C156 H15B 109.5 . .
C153 C156 H15C 109.5 . .
H15A C156 H15C 109.5 . .
H15B C156 H15C 109.5 . .
C158 C157 H15D 109.5 . .
C158 C157 H15E 109.5 . .
H15D C157 H15E 109.5 . .
C158 C157 H15F 109.5 . .
H15D C157 H15F 109.5 . .
H15E C157 H15F 109.5 . .
C159 C158 C163 120.0 . .
C159 C158 C157 115.5(14) . .
C163 C158 C157 124.5(14) . .
C160 C159 C158 120.0 . .
C160 C159 H159 120.0 . .
C158 C159 H159 120.0 . .
C159 C160 C161 120.0 . .
C159 C160 H160 120.0 . .
C161 C160 H160 120.0 . .
C162 C161 C160 120.0 . .
C162 C161 N25 121.6(14) . .
C160 C161 N25 118.3(14) . .
C161 C162 C163 120.0 . .
C161 C162 H162 120.0 . .
C163 C162 H162 120.0 . .
C162 C163 C158 120.0 . .
C162 C163 H163 120.0 . .
C158 C163 H163 120.0 . .
N25 C164 C165 126.3(19) . .
N25 C164 H164 116.9 . .
C165 C164 H164 116.9 . .
C169 C165 N26 123.1(18) . .
C169 C165 C164 127.6(19) . .
N26 C165 C164 109.0(17) . .
N26 C166 C167 123.0(18) . .
N26 C166 H166 118.5 . .
C167 C166 H166 118.5 . .
C168 C167 C166 116.4(17) . .
C168 C167 C170 122.0(17) . .
C166 C167 C170 121.6(17) . .
C169 C168 C167 122.5(18) . .
C169 C168 H168 118.7 . .
C167 C168 H168 118.7 . .
C165 C169 C168 118.2(19) . .
C165 C169 H169 120.9 . .
C168 C169 H169 120.9 . .
C174 C170 C171 116.2(18) . .
C174 C170 C167 123.9(17) . .
C171 C170 C167 119.8(18) . .
N27 C171 C170 125(2) . .
N27 C171 H171 117.3 . .
C170 C171 H171 117.3 . .
N27 C172 C175 113.4(19) . .
N27 C172 C173 123.8(19) . .
C175 C172 C173 123(2) . .
C174 C173 C172 115.0(19) . .
C174 C173 H173 122.5 . .
C172 C173 H173 122.5 . .
C170 C174 C173 123.3(19) . .
C170 C174 H174 118.3 . .
C173 C174 H174 118.3 . .
N28 C175 C172 121(2) . .
N28 C175 H175 119.6 . .
C172 C175 H175 119.6 . .
C177 C176 C181 120.0 . .
C177 C176 N28 118(2) . .
C181 C176 N28 122(2) . .
C176 C177 C178 120.0 . .
C176 C177 H177 120.0 . .
C178 C177 H177 120.0 . .
C177 C178 C179 120.0 . .
C177 C178 H178 120.0 . .
C179 C178 H178 120.0 . .
C180 C179 C178 120.0 . .
C180 C179 C182 124(2) . .
C178 C179 C182 114(2) . .
C179 C180 C181 120.0 . .
C179 C180 H180 120.0 . .
C181 C180 H180 120.0 . .
C180 C181 C176 120.0 . .
C180 C181 H181 120.0 . .
C176 C181 H181 120.0 . .
C179 C182 H18A 109.5 . .
C179 C182 H18B 109.5 . .
H18A C182 H18B 109.5 . .
C179 C182 H18C 109.5 . .
H18A C182 H18C 109.5 . .
H18B C182 H18C 109.5 . .
C184 C183 H18D 109.5 . .
C184 C183 H18E 109.5 . .
H18D C183 H18E 109.5 . .
C184 C183 H18F 109.5 . .
H18D C183 H18F 109.5 . .
H18E C183 H18F 109.5 . .
C189 C184 C185 121(2) . .
C189 C184 C183 124(2) . .
C185 C184 C183 115(2) . .
C184 C185 C186 122(2) . .
C184 C185 H185 118.9 . .
C186 C185 H185 118.9 . .
C187 C186 C185 113(2) . .
C187 C186 H186 123.6 . .
C185 C186 H186 123.6 . .
C188 C187 C186 127(3) . .
C188 C187 N29 116(2) . .
C186 C187 N29 117(2) . .
C187 C188 C189 118(2) . .
C187 C188 H188 120.9 . .
C189 C188 H188 120.9 . .
C184 C189 C188 119(2) . .
C184 C189 H189 120.5 . .
C188 C189 H189 120.5 . .
N29 C190 C191 119.6(16) . .
N29 C190 H190 120.2 . .
C191 C190 H190 120.2 . .
N30 C191 C195 124.8(16) . .
N30 C191 C190 115.0(15) . .
C195 C191 C190 120(2) . .
N30 C192 C193 123(2) . .
N30 C192 H192 118.3 . .
C193 C192 H192 118.3 . .
C192 C193 C196 125(2) . .
C192 C193 C194 115(2) . .
C196 C193 C194 120(2) . .
C195 C194 C193 116(2) . .
C195 C194 H194 121.9 . .
C193 C194 H194 121.9 . .
C194 C195 C191 122(2) . .
C194 C195 H195 119.1 . .
C191 C195 H195 119.1 . .
C200 C196 C197 120(2) . .
C200 C196 C193 123(2) . .
C197 C196 C193 117(2) . .
N31 C197 C196 121(2) . .
N31 C197 H197 119.6 . .
C196 C197 H197 119.6 . .
N31 C198 C199 124(2) . .
N31 C198 C201 119(2) . .
C199 C198 C201 117(2) . .
C200 C199 C198 115(2) . .
C200 C199 H199 122.5 . .
C198 C199 H199 122.5 . .
C199 C200 C196 121(2) . .
C199 C200 H200 119.5 . .
C196 C200 H200 119.5 . .
N32 C201 C198 117(2) . .
N32 C201 H201 121.3 . .
C198 C201 H201 121.3 . .
N32 C202 C203 120(2) . .
N32 C202 C207 121(2) . .
C203 C202 C207 119(3) . .
C202 C203 C204 121(3) . .
C202 C203 H203 119.4 . .
C204 C203 H203 119.4 . .
C205 C204 C203 116(2) . .
C205 C204 H204 122.2 . .
C203 C204 H204 122.2 . .
C204 C205 C206 126(3) . .
C204 C205 C208 116(2) . .
C206 C205 C208 117(2) . .
C207 C206 C205 115(2) . .
C207 C206 H206 122.3 . .
C205 C206 H206 122.3 . .
C206 C207 C202 122(3) . .
C206 C207 H207 119.0 . .
C202 C207 H207 119.0 . .
C205 C208 H20A 109.5 . .
C205 C208 H20B 109.5 . .
H20A C208 H20B 109.5 . .
C205 C208 H20C 109.5 . .
H20A C208 H20C 109.5 . .
H20B C208 H20C 109.5 . .
C210 C209 H20D 109.5 . .
C210 C209 H20E 109.5 . .
H20D C209 H20E 109.5 . .
C210 C209 H20F 109.5 . .
H20D C209 H20F 109.5 . .
H20E C209 H20F 109.5 . .
C211 C210 C215 125(3) . .
C211 C210 C209 119(2) . .
C215 C210 C209 116(2) . .
C210 C211 C212 121(3) . .
C210 C211 H211 119.6 . .
C212 C211 H211 119.6 . .
C213 C212 C211 119(3) . .
C213 C212 H212 120.6 . .
C211 C212 H212 120.6 . .
C212 C213 C214 119(3) . .
C212 C213 N33 123(3) . .
C214 C213 N33 118(2) . .
C213 C214 C215 124(3) . .
C213 C214 H214 118.0 . .
C215 C214 H214 118.0 . .
C210 C215 C214 112(2) . .
C210 C215 H215 124.0 . .
C214 C215 H215 124.0 . .
N33 C216 C217 121.2(19) . .
N33 C216 H216 119.4 . .
C217 C216 H216 119.4 . .
N34 C217 C221 119.8(17) . .
N34 C217 C216 117.2(18) . .
C221 C217 C216 123.0(19) . .
N34 C218 C219 124.3(18) . .
N34 C218 H218 117.9 . .
C219 C218 H218 117.9 . .
C218 C219 C220 116.4(18) . .
C218 C219 C222 123.7(18) . .
C220 C219 C222 119.8(18) . .
C221 C220 C219 121.7(19) . .
C221 C220 H220 119.2 . .
C219 C220 H220 119.2 . .
C220 C221 C217 117.7(19) . .
C220 C221 H221 121.1 . .
C217 C221 H221 121.1 . .
C223 C222 C226 118.0(18) . .
C223 C222 C219 120.9(18) . .
C226 C222 C219 121.1(17) . .
N35 C223 C222 124.9(19) . .
N35 C223 H223 117.6 . .
C222 C223 H223 117.6 . .
N35 C224 C225 125.3(19) . .
N35 C224 C227 113.7(19) . .
C225 C224 C227 121(2) . .
C224 C225 C226 117(2) . .
C224 C225 H225 121.5 . .
C226 C225 H225 121.5 . .
C225 C226 C222 118.8(19) . .
C225 C226 H226 120.6 . .
C222 C226 H226 120.6 . .
N36 C227 C224 117(2) . .
N36 C227 H227 121.4 . .
C224 C227 H227 121.4 . .
C229 C228 C233 120.0 . .
C229 C228 N36 118(2) . .
C233 C228 N36 122(2) . .
C228 C229 C230 120.0 . .
C228 C229 H229 120.0 . .
C230 C229 H229 120.0 . .
C229 C230 C231 120.0 . .
C229 C230 H230 120.0 . .
C231 C230 H230 120.0 . .
C232 C231 C230 120.0 . .
C232 C231 C234 131(2) . .
C230 C231 C234 108(2) . .
C233 C232 C231 120.0 . .
C233 C232 H232 120.0 . .
C231 C232 H232 120.0 . .
C232 C233 C228 120.0 . .
C232 C233 H233 120.0 . .
C228 C233 H233 120.0 . .
C231 C234 H23A 109.5 . .
C231 C234 H23B 109.5 . .
H23A C234 H23B 109.5 . .
C231 C234 H23C 109.5 . .
H23A C234 H23C 109.5 . .
H23B C234 H23C 109.5 . .
C236 C235 H23D 109.5 . .
C236 C235 H23E 109.5 . .
H23D C235 H23E 109.5 . .
C236 C235 H23F 109.5 . .
H23D C235 H23F 109.5 . .
H23E C235 H23F 109.5 . .
C241 C236 C237 125(5) . .
C241 C236 C235 118(5) . .
C237 C236 C235 116(5) . .
C236 C237 C238 116(5) . .
C236 C237 H237 122.0 . .
C238 C237 H237 122.0 . .
C237 C238 C239 125(5) . .
C237 C238 H238 117.5 . .
C239 C238 H238 117.5 . .
C238 C239 N37 123(5) . .
C238 C239 C240 110(5) . .
N37 C239 C240 125(5) . .
C241 C240 C239 125(5) . .
C241 C240 H240 117.5 . .
C239 C240 H240 117.5 . .
C236 C241 C240 117(5) . .
C236 C241 H241 121.4 . .
C240 C241 H241 121.4 . .
N37 C242 C243 117(2) . .
N37 C242 H242 121.3 . .
C243 C242 H242 121.3 . .
C247 C243 N38 124.9(18) . .
C247 C243 C242 121.2(19) . .
N38 C243 C242 114.0(18) . .
N38 C244 C245 128.3(19) . .
N38 C244 H244 115.9 . .
C245 C244 H244 115.9 . .
C244 C245 C246 113.9(18) . .
C244 C245 C248 124.8(18) . .
C246 C245 C248 121.3(17) . .
C247 C246 C245 120.6(19) . .
C247 C246 H246 119.7 . .
C245 C246 H246 119.7 . .
C243 C247 C246 117.6(19) . .
C243 C247 H247 121.2 . .
C246 C247 H247 121.2 . .
C252 C248 C249 115.9(18) . .
C252 C248 C245 123.8(18) . .
C249 C248 C245 120.2(18) . .
N39 C249 C248 122(2) . .
N39 C249 H249 119.0 . .
C248 C249 H249 119.0 . .
C251 C250 N39 122(2) . .
C251 C250 C253 121(2) . .
N39 C250 C253 117(2) . .
C250 C251 C252 115(2) . .
C250 C251 H251 122.7 . .
C252 C251 H251 122.7 . .
C248 C252 C251 125(2) . .
C248 C252 H252 117.6 . .
C251 C252 H252 117.6 . .
N40 C253 C250 118(2) . .
N40 C253 H253 120.8 . .
C250 C253 H253 120.8 . .
C255 C254 C259 120.0 . .
C255 C254 H254 120.0 . .
C259 C254 H254 120.0 . .
C254 C255 C256 120.0 . .
C254 C255 H255 120.0 . .
C256 C255 H255 120.0 . .
C257 C256 C255 120.0 . .
C257 C256 C260 98(2) . .
C255 C256 C260 142(2) . .
C258 C257 C256 120.0 . .
C258 C257 H257 120.0 . .
C256 C257 H257 120.0 . .
C259 C258 C257 120.0 . .
C259 C258 H258 120.0 . .
C257 C258 H258 120.0 . .
C258 C259 C254 120.0 . .
C258 C259 N40 128.1(5) . .
C254 C259 N40 111.9(5) . .
C256 C260 H26D 109.5 . .
C256 C260 H26E 109.5 . .
H26D C260 H26E 109.5 . .
C256 C260 H26F 109.5 . .
H26D C260 H26F 109.5 . .
H26E C260 H26F 109.5 . .
C262 C261 H26G 109.5 . .
C262 C261 H26H 109.5 . .
H26G C261 H26H 109.5 . .
C262 C261 H26I 109.5 . .
H26G C261 H26I 109.5 . .
H26H C261 H26I 109.5 . .
C263 C262 C267 113(3) . .
C263 C262 C261 124(3) . .
C267 C262 C261 123(3) . .
C262 C263 C264 123(3) . .
C262 C263 H263 118.5 . .
C264 C263 H263 118.5 . .
C265 C264 C263 123(2) . .
C265 C264 H264 118.6 . .
C263 C264 H264 118.6 . .
C264 C265 C266 120(2) . .
C264 C265 N41 120(2) . .
C266 C265 N41 120(2) . .
C265 C266 C267 118(2) . .
C265 C266 H266 121.2 . .
C267 C266 H266 121.2 . .
C266 C267 C262 124(3) . .
C266 C267 H267 118.0 . .
C262 C267 H267 118.0 . .
N41 C268 C269 121(2) . .
N41 C268 H268 119.4 . .
C269 C268 H268 119.4 . .
N42 C269 C273 120(2) . .
N42 C269 C268 117(2) . .
C273 C269 C268 122(2) . .
N42 C270 C271 125(2) . .
N42 C270 H270 117.6 . .
C271 C270 H270 117.6 . .
C270 C271 C272 117(2) . .
C270 C271 C274 122(2) . .
C272 C271 C274 121(2) . .
C271 C272 C273 123(2) . .
C271 C272 H272 118.7 . .
C273 C272 H272 118.7 . .
C272 C273 C269 116(2) . .
C272 C273 H273 122.0 . .
C269 C273 H273 122.0 . .
C278 C274 C271 125(2) . .
C278 C274 C275 113(2) . .
C271 C274 C275 122(2) . .
N43 C275 C274 128(2) . .
N43 C275 H275 115.8 . .
C274 C275 H275 115.8 . .
N43 C276 C277 122(3) . .
N43 C276 C279 113(2) . .
C277 C276 C279 125(3) . .
C278 C277 C276 120(3) . .
C278 C277 H277 120.2 . .
C276 C277 H277 120.2 . .
C274 C278 C277 122(2) . .
C274 C278 H278 119.0 . .
C277 C278 H278 119.0 . .
N44 C279 C276 119(2) . .
N44 C279 H279 120.3 . .
C276 C279 H279 120.3 . .
C281 C280 C285 129(4) . .
C281 C280 N44 118(3) . .
C285 C280 N44 113(3) . .
C280 C281 C282 113(3) . .
C280 C281 H281 123.7 . .
C282 C281 H281 123.7 . .
C283 C282 C281 120(3) . .
C283 C282 H282 120.2 . .
C281 C282 H282 120.2 . .
C282 C283 C284 129(4) . .
C282 C283 C286 118(3) . .
C284 C283 C286 113(3) . .
C283 C284 C285 115(3) . .
C283 C284 H284 122.7 . .
C285 C284 H284 122.7 . .
C280 C285 C284 115(3) . .
C280 C285 H285 122.7 . .
C284 C285 H285 122.7 . .
C283 C286 H28A 109.5 . .
C283 C286 H28B 109.5 . .
H28A C286 H28B 109.5 . .
C283 C286 H28C 109.5 . .
H28A C286 H28C 109.5 . .
H28B C286 H28C 109.5 . .
C288 C287 H28D 109.5 . .
C288 C287 H28E 109.5 . .
H28D C287 H28E 109.5 . .
C288 C287 H28F 109.5 . .
H28D C287 H28F 109.5 . .
H28E C287 H28F 109.5 . .
C293 C288 C289 117(2) . .
C293 C288 C287 122(2) . .
C289 C288 C287 120(2) . .
C288 C289 C290 121(2) . .
C288 C289 H289 119.7 . .
C290 C289 H289 119.7 . .
C291 C290 C289 121(2) . .
C291 C290 H290 119.7 . .
C289 C290 H290 119.7 . .
C290 C291 N45 123(2) . .
C290 C291 C292 123(2) . .
N45 C291 C292 114(2) . .
C293 C292 C291 109(2) . .
C293 C292 H292 125.6 . .
C291 C292 H292 125.6 . .
C288 C293 C292 130(2) . .
C288 C293 H293 115.1 . .
C292 C293 H293 115.1 . .
N45 C294 C295 120(2) . .
N45 C294 H294 120.0 . .
C295 C294 H294 120.0 . .
C299 C295 N46 120(2) . .
C299 C295 C294 126(3) . .
N46 C295 C294 115(2) . .
N46 C296 C297 123(2) . .
N46 C296 H296 118.4 . .
C297 C296 H296 118.4 . .
C296 C297 C300 122(2) . .
C296 C297 C298 117(3) . .
C300 C297 C298 121(2) . .
C299 C298 C297 114(3) . .
C299 C298 H298 123.0 . .
C297 C298 H298 123.0 . .
C295 C299 C298 127(3) . .
C295 C299 H299 116.7 . .
C298 C299 H299 116.7 . .
C304 C300 C301 122(3) . .
C304 C300 C297 123(2) . .
C301 C300 C297 116(2) . .
C300 C301 N47 118(2) . .
C300 C301 H301 121.0 . .
N47 C301 H301 121.0 . .
N47 C302 C303 124(3) . .
N47 C302 C305 111(2) . .
C303 C302 C305 124(3) . .
C304 C303 C302 113(3) . .
C304 C303 H303 123.5 . .
C302 C303 H303 123.5 . .
C300 C304 C303 126(3) . .
C300 C304 H304 117.2 . .
C303 C304 H304 117.2 . .
N48 C305 C302 119(3) . .
N48 C305 H305 120.6 . .
C302 C305 H305 120.6 . .
C311 C306 N48 120(3) . .
C311 C306 C307 122(3) . .
N48 C306 C307 118(3) . .
C308 C307 C306 117(3) . .
C308 C307 H307 121.3 . .
C306 C307 H307 121.3 . .
C307 C308 C309 121(3) . .
C307 C308 H308 119.5 . .
C309 C308 H308 119.5 . .
C308 C309 C310 121(3) . .
C308 C309 C312 120(3) . .
C310 C309 C312 119(2) . .
C311 C310 C309 118(3) . .
C311 C310 H310 121.1 . .
C309 C310 H310 121.1 . .
C306 C311 C310 120(3) . .
C306 C311 H311 120.1 . .
C310 C311 H311 120.1 . .
C309 C312 H31A 109.5 . .
C309 C312 H31B 109.5 . .
H31A C312 H31B 109.5 . .
C309 C312 H31C 109.5 . .
H31A C312 H31C 109.5 . .
H31B C312 H31C 109.5 . .
C314 C313 H31D 109.5 . .
C314 C313 H31E 109.5 . .
H31D C313 H31E 109.5 . .
C314 C313 H31F 109.5 . .
H31D C313 H31F 109.5 . .
H31E C313 H31F 109.5 . .
C315 C314 C319 120(2) . .
C315 C314 C313 120(2) . .
C319 C314 C313 120(2) . .
C314 C315 C316 122(3) . .
C314 C315 H315 119.1 . .
C316 C315 H315 119.1 . .
C315 C316 C317 117(2) . .
C315 C316 H316 121.5 . .
C317 C316 H316 121.5 . .
C318 C317 N49 123(2) . .
C318 C317 C316 119(3) . .
N49 C317 C316 118(2) . .
C317 C318 C319 122(3) . .
C317 C318 H318 119.0 . .
C319 C318 H318 119.0 . .
C318 C319 C314 120(3) . .
C318 C319 H319 119.9 . .
C314 C319 H319 119.9 . .
N49 C320 C321 113(2) . .
N49 C320 H320 123.4 . .
C321 C320 H320 123.4 . .
N50 C321 C325 123(2) . .
N50 C321 C320 120(2) . .
C325 C321 C320 116(2) . .
N50 C322 C323 119(2) . .
N50 C322 H322 120.4 . .
C323 C322 H322 120.4 . .
C324 C323 C322 123(3) . .
C324 C323 C326 123(3) . .
C322 C323 C326 115(2) . .
C323 C324 C325 121(3) . .
C323 C324 H324 119.3 . .
C325 C324 H324 119.3 . .
C321 C325 C324 115(2) . .
C321 C325 H325 122.4 . .
C324 C325 H325 122.4 . .
C327 C326 C330 123(3) . .
C327 C326 C323 123(3) . .
C330 C326 C323 114(3) . .
C326 C327 N51 120(3) . .
C326 C327 H327 120.1 . .
N51 C327 H327 120.1 . .
N51 C328 C329 119(3) . .
N51 C328 C331 127(3) . .
C329 C328 C331 113(4) . .
C328 C329 C330 126(4) . .
C328 C329 H329 117.2 . .
C330 C329 H329 117.2 . .
C326 C330 C329 107(3) . .
C326 C330 H330 126.5 . .
C329 C330 H330 126.5 . .
N52 C331 C328 111(3) . .
N52 C331 H331 124.4 . .
C328 C331 H331 124.4 . .
C333 C332 C337 120.0 . .
C333 C332 N52 120(2) . .
C337 C332 N52 120(2) . .
C334 C333 C332 120.0 . .
C334 C333 H333 120.0 . .
C332 C333 H333 120.0 . .
C333 C334 C335 120.0 . .
C333 C334 H334 120.0 . .
C335 C334 H334 120.0 . .
C336 C335 C334 120.0 . .
C336 C335 C338 123.2(19) . .
C334 C335 C338 116.8(19) . .
C335 C336 C337 120.0 . .
C335 C336 H336 120.0 . .
C337 C336 H336 120.0 . .
C336 C337 C332 120.0 . .
C336 C337 H337 120.0 . .
C332 C337 H337 120.0 . .
C335 C338 H33A 109.5 . .
C335 C338 H33B 109.5 . .
H33A C338 H33B 109.5 . .
C335 C338 H33C 109.5 . .
H33A C338 H33C 109.5 . .
H33B C338 H33C 109.5 . .
C340 C339 H33D 109.5 . .
C340 C339 H33E 109.5 . .
H33D C339 H33E 109.5 . .
C340 C339 H33F 109.5 . .
H33D C339 H33F 109.5 . .
H33E C339 H33F 109.5 . .
C341 C340 C345 116(3) . .
C341 C340 C339 124(3) . .
C345 C340 C339 120(2) . .
C342 C341 C340 121(3) . .
C342 C341 H341 119.7 . .
C340 C341 H341 119.7 . .
C341 C342 C343 117(3) . .
C341 C342 H342 121.4 . .
C343 C342 H342 121.4 . .
C344 C343 N53 120(2) . .
C344 C343 C342 121(3) . .
N53 C343 C342 119(2) . .
C345 C344 C343 119(3) . .
C345 C344 H344 120.7 . .
C343 C344 H344 120.7 . .
C344 C345 C340 126(3) . .
C344 C345 H345 116.8 . .
C340 C345 H345 116.8 . .
N53 C346 C347 121(2) . .
N53 C346 H346 119.5 . .
C347 C346 H346 119.5 . .
C348 N54 C347 120.0 . .
C348 N54 Co8 129.3(8) . .
C347 N54 Co8 109.8(8) . .
N54 C348 C349 120.0 . .
N54 C348 H348 120.0 . .
C349 C348 H348 120.0 . .
C350 C349 C348 120.0 . .
C350 C349 C352 121.4(14) . .
C348 C349 C352 118.5(14) . .
C349 C350 C351 120.0 . .
C349 C350 H350 120.0 . .
C351 C350 H350 120.0 . .
C350 C351 C347 120.0 . .
C350 C351 H351 120.0 . .
C347 C351 H351 120.0 . .
C351 C347 N54 120.0 . .
C351 C347 C346 124.3(14) . .
N54 C347 C346 115.4(14) . .
C353 C352 C356 117(2) . .
C353 C352 C349 123(2) . .
C356 C352 C349 120(2) . .
N55 C353 C352 123(2) . .
N55 C353 H353 118.6 . .
C352 C353 H353 118.6 . .
C355 C354 N55 121(3) . .
C355 C354 C357 129(3) . .
N55 C354 C357 110(2) . .
C354 C355 C356 122(3) . .
C354 C355 H355 119.1 . .
C356 C355 H355 119.1 . .
C355 C356 C352 117(2) . .
C355 C356 H356 121.3 . .
C352 C356 H356 121.3 . .
N56 C357 C354 128(3) . .
N56 C357 H357 115.9 . .
C354 C357 H357 115.9 . .
N56 C358 C359 121(2) . .
N56 C358 C363 119(2) . .
C359 C358 C363 120.0 . .
C358 C359 C360 120.0 . .
C358 C359 H359 120.0 . .
C360 C359 H359 120.0 . .
C361 C360 C359 120.0 . .
C361 C360 H360 120.0 . .
C359 C360 H360 120.0 . .
C362 C361 C360 120.0 . .
C362 C361 C364 121(2) . .
C360 C361 C364 119(2) . .
C361 C362 C363 120.0 . .
C361 C362 H362 120.0 . .
C363 C362 H362 120.0 . .
C362 C363 C358 120.0 . .
C362 C363 H363 120.0 . .
C358 C363 H363 120.0 . .
C361 C364 H36A 109.5 . .
C361 C364 H36B 109.5 . .
H36A C364 H36B 109.5 . .
C361 C364 H36C 109.5 . .
H36A C364 H36C 109.5 . .
H36B C364 H36C 109.5 . .
C366 C365 H36D 109.5 . .
C366 C365 H36E 109.5 . .
H36D C365 H36E 109.5 . .
C366 C365 H36F 109.5 . .
H36D C365 H36F 109.5 . .
H36E C365 H36F 109.5 . .
C367 C366 C371 120.0 . .
C367 C366 C365 126(2) . .
C371 C366 C365 114(2) . .
C368 C367 C366 120.0 . .
C368 C367 H367 120.0 . .
C366 C367 H367 120.0 . .
C367 C368 C369 120.0 . .
C367 C368 H368 120.0 . .
C369 C368 H368 120.0 . .
C368 C369 C370 120.0 . .
C368 C369 N57 122.2(17) . .
C370 C369 N57 117.2(18) . .
C371 C370 C369 120.0 . .
C371 C370 H370 120.0 . .
C369 C370 H370 120.0 . .
C370 C371 C366 120.0 . .
C370 C371 H371 120.0 . .
C366 C371 H371 120.0 . .
N57 C372 C373 120(2) . .
N57 C372 H372 119.9 . .
C373 C372 H372 119.9 . .
C377 C373 N58 125(2) . .
C377 C373 C372 119(2) . .
N58 C373 C372 117(2) . .
N58 C374 C375 124(2) . .
N58 C374 H374 118.1 . .
C375 C374 H374 118.1 . .
C374 C375 C376 114(2) . .
C374 C375 C378 123(2) . .
C376 C375 C378 123(2) . .
C377 C376 C375 125(3) . .
C377 C376 H376 117.3 . .
C375 C376 H376 117.3 . .
C376 C377 C373 115(2) . .
C376 C377 H377 122.7 . .
C373 C377 H377 122.7 . .
C379 C378 C382 120.0 . .
C379 C378 C375 120.0(17) . .
C382 C378 C375 120.0(16) . .
C378 C379 N59 120.0 . .
C378 C379 H379 120.0 . .
N59 C379 H379 120.0 . .
C380 N59 C379 120.0 . .
C380 N59 Co10 111.1(11) . .
C379 N59 Co10 126.6(11) . .
N59 C380 C381 120.0 . .
N59 C380 C383 114(2) . .
C381 C380 C383 125(2) . .
C382 C381 C380 120.0 . .
C382 C381 H381 120.0 . .
C380 C381 H381 120.0 . .
C381 C382 C378 120.0 . .
C381 C382 H382 120.0 . .
C378 C382 H382 120.0 . .
N60 C383 C380 121(3) . .
N60 C383 H383 119.7 . .
C380 C383 H383 119.7 . .
C385 C384 C389 120.0 . .
C385 C384 N60 120(4) . .
C389 C384 N60 120(4) . .
C384 C385 C386 120.0 . .
C384 C385 H385 120.0 . .
C386 C385 H385 120.0 . .
C387 C386 C385 120.0 . .
C387 C386 H386 120.0 . .
C385 C386 H386 120.0 . .
C388 C387 C386 120.0 . .
C388 C387 C390 108(4) . .
C386 C387 C390 132(4) . .
C387 C388 C389 120.0 . .
C387 C388 H388 120.0 . .
C389 C388 H388 120.0 . .
C388 C389 C384 120.0 . .
C388 C389 H389 120.0 . .
C384 C389 H389 120.0 . .
C387 C390 H39A 109.5 . .
C387 C390 H39B 109.5 . .
H39A C390 H39B 109.5 . .
C387 C390 H39C 109.5 . .
H39A C390 H39C 109.5 . .
H39B C390 H39C 109.5 . .
F55 C391 F53 105.1(17) . .
F55 C391 F54 105.2(17) . .
F53 C391 F54 105.0(17) . .
F55 C391 S1 113.4(18) . .
F53 C391 S1 114.8(18) . .
F54 C391 S1 112.3(18) . .
F58 C392 F56 117(4) . .
F58 C392 F57 112(3) . .
F56 C392 F57 105(3) . .
F58 C392 S2 114(3) . .
F56 C392 S2 103(3) . .
F57 C392 S2 105(3) . .
F61 C393 F60 106(3) . .
F61 C393 F59 107(3) . .
F60 C393 F59 109(3) . .
F61 C393 S3 104(3) . .
F60 C393 S3 119(3) . .
F59 C393 S3 110(3) . .
F63 C394 F62 112(4) . .
F63 C394 F64 107(3) . .
F62 C394 F64 117(4) . .
F63 C394 S4 109(4) . .
F62 C394 S4 104(3) . .
F64 C394 S4 108(4) . .
N67 C395 C396 174(4) . .
C395 C396 H39D 109.5 . .
C395 C396 H39E 109.5 . .
H39D C396 H39E 109.5 . .
C395 C396 H39F 109.5 . .
H39D C396 H39F 109.5 . .
H39E C396 H39F 109.5 . .
N65 C399 C400 168(4) . .
C399 C400 H40A 109.5 . .
C399 C400 H40B 109.5 . .
H40A C400 H40B 109.5 . .
C399 C400 H40C 109.5 . .
H40A C400 H40C 109.5 . .
H40B C400 H40C 109.5 . .
N62 C401 C402 174(3) . .
C401 C402 H40D 109.5 . .
C401 C402 H40E 109.5 . .
H40D C402 H40E 109.5 . .
C401 C402 H40F 109.5 . .
H40D C402 H40F 109.5 . .
H40E C402 H40F 109.5 . .
N66 C403 C404 172(5) . .
C403 C404 H40G 109.5 . .
C403 C404 H40H 109.5 . .
H40G C404 H40H 109.5 . .
C403 C404 H40I 109.5 . .
H40G C404 H40I 109.5 . .
H40H C404 H40I 109.5 . .
N68 C405 C406 175(6) . .
C405 C406 H40J 109.5 . .
C405 C406 H40K 109.5 . .
H40J C406 H40K 109.5 . .
C405 C406 H40L 109.5 . .
H40J C406 H40L 109.5 . .
H40K C406 H40L 109.5 . .
C8 N1 C5 118.4(19) . .
C8 N1 Co1 114.1(14) . .
C5 N1 Co1 126.1(14) . .
C10 N2 C9 120.3(17) . .
C10 N2 Co1 128.6(12) . .
C9 N2 Co1 110.0(13) . .
C16 N3 C15 118.0(17) . .
C16 N3 Co2 112.0(13) . .
C15 N3 Co2 129.2(14) . .
C19 N4 C20 119(2) . .
C19 N4 Co2 113.5(15) . .
C20 N4 Co2 125.7(15) . .
C34 N5 C31 118.7(18) . .
C34 N5 Co1 113.3(14) . .
C31 N5 Co1 126.9(14) . .
C35 N6 C36 118.3(17) . .
C35 N6 Co1 113.2(13) . .
C36 N6 Co1 128.2(14) . .
C42 N7 C41 114.5(19) . .
C42 N7 Co5 116.1(15) . .
C41 N7 Co5 126.8(13) . .
C45 N8 C46 123(2) . .
C45 N8 Co5 111.1(16) . .
C46 N8 Co5 122.9(16) . .
C60 N9 C57 126.1(18) . .
C60 N9 Co1 114.2(13) . .
C57 N9 Co1 119.7(13) . .
C62 N10 C61 117.3(16) . .
C62 N10 Co1 130.9(13) . .
C61 N10 Co1 111.4(12) . .
C67 N11 C68 114.5(17) . .
C67 N11 Co6 130.5(14) . .
C68 N11 Co6 114.2(13) . .
C71 N12 C72 107(2) . .
C71 N12 Co6 116.9(15) . .
C72 N12 Co6 135.5(16) . .
C86 N13 C83 115(2) . .
C86 N13 Co2 113.0(16) . .
C83 N13 Co2 128.1(13) . .
C88 N14 C87 119.3(19) . .
C88 N14 Co2 130.0(14) . .
C87 N14 Co2 110.7(15) . .
C93 N15 C94 122.2(17) . .
C93 N15 Co3 128.3(12) . .
C94 N15 Co3 109.0(13) . .
C97 N16 C98 119.4(18) . .
C97 N16 Co3 116.1(14) . .
C98 N16 Co3 122.7(14) . .
C112 N17 C109 118.1(18) . .
C112 N17 Co2 118.1(14) . .
C109 N17 Co2 123.7(13) . .
C114 N18 C113 118.6(15) . .
C114 N18 Co2 128.3(13) . .
C113 N18 Co2 112.9(12) . .
C119 N19 C120 120.6(16) . .
C119 N19 Co7 125.9(13) . .
C120 N19 Co7 113.5(13) . .
C123 N20 C124 117.4(12) . .
C123 N20 Co7 115.3(14) . .
C124 N20 Co7 127.2(5) . .
C138 N21 C135 122.5(17) . .
C138 N21 Co3 113.1(14) . .
C135 N21 Co3 123.2(14) . .
C145 N23 C146 115.1(16) . .
C145 N23 Co4 131.8(13) . .
C146 N23 Co4 112.8(12) . .
C149 N24 C150 122.7(17) . .
C149 N24 Co4 110.9(13) . .
C150 N24 Co4 124.4(13) . .
C164 N25 C161 118.5(16) . .
C164 N25 Co3 111.3(13) . .
C161 N25 Co3 130.1(11) . .
C166 N26 C165 116.5(16) . .
C166 N26 Co3 128.3(13) . .
C165 N26 Co3 114.9(12) . .
C172 N27 C171 116.0(18) . .
C172 N27 Co8 114.7(13) . .
C171 N27 Co8 128.7(15) . .
C175 N28 C176 123(2) . .
C175 N28 Co8 113.8(16) . .
C176 N28 Co8 122.6(15) . .
C190 N29 C187 123.6(16) . .
C190 N29 Co4 110.3(12) . .
C187 N29 Co4 123.2(13) . .
C192 N30 C191 118.6(16) . .
C192 N30 Co4 123.9(12) . .
C191 N30 Co4 115.8(9) . .
C197 N31 C198 118.3(18) . .
C197 N31 Co5 128.8(15) . .
C198 N31 Co5 110.3(14) . .
C201 N32 C202 120(2) . .
C201 N32 Co5 113.5(15) . .
C202 N32 Co5 126.6(15) . .
C216 N33 C213 116.7(19) . .
C216 N33 Co4 112.2(13) . .
C213 N33 Co4 130.9(15) . .
C218 N34 C217 120.1(16) . .
C218 N34 Co4 128.1(12) . .
C217 N34 Co4 110.8(12) . .
C223 N35 C224 116.0(17) . .
C223 N35 Co9 128.9(13) . .
C224 N35 Co9 114.5(13) . .
C227 N36 C228 113.3(19) . .
C227 N36 Co9 115.6(14) . .
C228 N36 Co9 131.1(15) . .
C242 N37 C239 117(3) . .
C242 N37 Co5 116.9(15) . .
C239 N37 Co5 126(2) . .
C244 N38 C243 114.6(16) . .
C244 N38 Co5 131.8(13) . .
C243 N38 Co5 112.6(12) . .
C249 N39 C250 120.8(18) . .
C249 N39 Co10 126.3(16) . .
C250 N39 Co10 112.0(14) . .
C253 N40 C259 112.8(16) . .
C253 N40 Co10 113.0(16) . .
C259 N40 Co10 134.0(9) . .
C268 N41 C265 120.0(18) . .
C268 N41 Co6 111.7(15) . .
C265 N41 Co6 127.2(13) . .
C270 N42 C269 119.2(18) . .
C270 N42 Co6 130.1(15) . .
C269 N42 Co6 109.6(14) . .
C275 N43 C276 115(2) . .
C275 N43 Co7 129.9(14) . .
C276 N43 Co7 113.0(16) . .
C279 N44 C280 123(2) . .
C279 N44 Co7 112.6(18) . .
C280 N44 Co7 122.5(17) . .
C294 N45 C291 121(2) . .
C294 N45 Co6 112.8(16) . .
C291 N45 Co6 125.4(14) . .
C296 N46 C295 118(2) . .
C296 N46 Co6 129.0(14) . .
C295 N46 Co6 112.7(14) . .
C302 N47 C301 117(2) . .
C302 N47 Co10 115.1(19) . .
C301 N47 Co10 128.3(19) . .
C305 N48 C306 115(2) . .
C305 N48 Co10 116.4(19) . .
C306 N48 Co10 128.2(17) . .
C320 N49 C317 119(2) . .
C320 N49 Co7 114.3(15) . .
C317 N49 Co7 124.8(16) . .
C322 N50 C321 118(2) . .
C322 N50 Co7 129.6(16) . .
C321 N50 Co7 111.7(15) . .
C328 N51 C327 125(2) . .
C328 N51 Co8 109(2) . .
C327 N51 Co8 125.4(16) . .
C331 N52 C332 121(2) . .
C331 N52 Co8 116(2) . .
C332 N52 Co8 122.1(18) . .
C346 N53 C343 121.8(19) . .
C346 N53 Co8 112.4(15) . .
C343 N53 Co8 123.7(15) . .
C353 N55 C354 119(2) . .
C353 N55 Co9 128.2(16) . .
C354 N55 Co9 112.2(17) . .
C357 N56 C358 125(2) . .
C357 N56 Co9 106(2) . .
C358 N56 Co9 127.4(16) . .
C372 N57 C369 120.3(19) . .
C372 N57 Co9 110.4(15) . .
C369 N57 Co9 126.9(15) . .
C374 N58 C373 117(2) . .
C374 N58 Co9 129.6(15) . .
C373 N58 Co9 112.3(16) . .
C383 N60 C384 118(3) . .
C383 N60 Co10 112.5(17) . .
C384 N60 Co10 129(2) . .
S2 N61 S1 126.4(16) . .
S3 N63 S4 121.2(19) . .
F4 P1 F5 91.7(7) . .
F4 P1 F1 87.6(7) . .
F5 P1 F1 179.3(10) . .
F4 P1 F6 91.1(6) . .
F5 P1 F6 89.7(7) . .
F1 P1 F6 90.1(7) . .
F4 P1 F2 177.4(9) . .
F5 P1 F2 86.0(8) . .
F1 P1 F2 94.7(8) . .
F6 P1 F2 90.1(7) . .
F4 P1 F3 89.6(6) . .
F5 P1 F3 89.8(7) . .
F1 P1 F3 90.4(7) . .
F6 P1 F3 179.1(7) . .
F2 P1 F3 89.2(7) . .
F8 P2 F12 179.8(9) . .
F8 P2 F7 90.9(6) . .
F12 P2 F7 89.3(6) . .
F8 P2 F9 90.7(7) . .
F12 P2 F9 89.2(7) . .
F7 P2 F9 178.4(8) . .
F8 P2 F11 89.3(6) . .
F12 P2 F11 90.7(6) . .
F7 P2 F11 90.8(6) . .
F9 P2 F11 89.3(6) . .
F8 P2 F10 90.6(6) . .
F12 P2 F10 89.4(6) . .
F7 P2 F10 90.6(6) . .
F9 P2 F10 89.3(6) . .
F11 P2 F10 178.6(7) . .
F33 P3 F31 178.5(8) . .
F33 P3 F35 90.9(8) . .
F31 P3 F35 90.5(7) . .
F33 P3 F36 89.7(7) . .
F31 P3 F36 90.9(6) . .
F35 P3 F36 90.9(7) . .
F33 P3 F32 88.8(7) . .
F31 P3 F32 89.8(7) . .
F35 P3 F32 178.4(8) . .
F36 P3 F32 90.7(6) . .
F33 P3 F34 90.2(7) . .
F31 P3 F34 89.2(6) . .
F35 P3 F34 88.3(7) . .
F36 P3 F34 179.2(8) . .
F32 P3 F34 90.1(7) . .
F15 P4 F18 178.6(8) . .
F15 P4 F17 89.3(7) . .
F18 P4 F17 90.0(6) . .
F15 P4 F13 90.2(7) . .
F18 P4 F13 88.7(7) . .
F17 P4 F13 91.3(7) . .
F15 P4 F16 91.4(7) . .
F18 P4 F16 89.4(6) . .
F17 P4 F16 179.3(8) . .
F13 P4 F16 88.6(7) . .
F15 P4 F14 90.1(7) . .
F18 P4 F14 91.1(7) . .
F17 P4 F14 89.1(6) . .
F13 P4 F14 179.5(9) . .
F16 P4 F14 91.0(7) . .
F28 P5 F29 90.4(6) . .
F28 P5 F26 91.1(6) . .
F29 P5 F26 177.8(7) . .
F28 P5 F30 90.6(6) . .
F29 P5 F30 90.6(6) . .
F26 P5 F30 87.9(7) . .
F28 P5 F24 90.8(6) . .
F29 P5 F24 88.5(6) . .
F26 P5 F24 93.0(7) . .
F30 P5 F24 178.3(7) . .
F28 P5 F27 179.3(7) . .
F29 P5 F27 90.2(6) . .
F26 P5 F27 88.3(6) . .
F30 P5 F27 89.8(6) . .
F24 P5 F27 88.8(6) . .
F23 P6 F25 88.5(8) . .
F23 P6 F20 176.1(10) . .
F25 P6 F20 89.4(7) . .
F23 P6 F21 90.0(9) . .
F25 P6 F21 86.8(8) . .
F20 P6 F21 86.5(8) . .
F23 P6 F19 92.1(9) . .
F25 P6 F19 178.4(9) . .
F20 P6 F19 89.9(8) . .
F21 P6 F19 91.7(8) . .
F23 P6 F22 94.0(9) . .
F25 P6 F22 91.1(7) . .
F20 P6 F22 89.4(8) . .
F21 P6 F22 175.4(9) . .
F19 P6 F22 90.3(8) . .
F48 P7 F50 175.7(14) . .
F48 P7 F47 93.5(10) . .
F50 P7 F47 85.1(12) . .
F48 P7 F65 85.5(11) . .
F50 P7 F65 90.3(13) . .
F47 P7 F65 86.3(11) . .
F48 P7 F49 90.2(9) . .
F50 P7 F49 91.1(12) . .
F47 P7 F49 175.6(9) . .
F65 P7 F49 91.6(10) . .
F48 P7 F51 83.3(11) . .
F50 P7 F51 100.8(14) . .
F47 P7 F51 92.6(10) . .
F65 P7 F51 168.7(13) . .
F49 P7 F51 90.3(10) . .
F67 P8 F67 172.3(16) 4_554 .
F67 P8 F66 95.0(10) 4_554 .
F67 P8 F66 89.9(9) . .
F67 P8 F66 89.9(9) 4_554 4_554
F67 P8 F66 95.0(10) . 4_554
F66 P8 F66 100.9(17) . 4_554
F67 P8 F68 91.0(10) 4_554 .
F67 P8 F68 83.8(10) . .
F66 P8 F68 82.5(10) . .
F66 P8 F68 176.4(14) 4_554 .
F67 P8 F68 83.8(10) 4_554 4_554
F67 P8 F68 91.0(10) . 4_554
F66 P8 F68 176.4(14) . 4_554
F66 P8 F68 82.5(10) 4_554 4_554
F68 P8 F68 94.1(16) . 4_554
N6 Co1 N10 88.3(6) . .
N6 Co1 N5 76.3(6) . .
N10 Co1 N5 97.2(6) . .
N6 Co1 N2 170.3(6) . .
N10 Co1 N2 98.3(6) . .
N5 Co1 N2 95.7(6) . .
N6 Co1 N9 98.9(6) . .
N10 Co1 N9 78.5(6) . .
N5 Co1 N9 173.8(6) . .
N2 Co1 N9 89.4(6) . .
N6 Co1 N1 95.6(6) . .
N10 Co1 N1 175.7(6) . .
N5 Co1 N1 82.0(6) . .
N2 Co1 N1 77.6(6) . .
N9 Co1 N1 102.6(6) . .
N17 Co2 N13 100.9(7) . .
N17 Co2 N14 88.4(6) . .
N13 Co2 N14 78.4(6) . .
N17 Co2 N3 98.4(6) . .
N13 Co2 N3 94.4(6) . .
N14 Co2 N3 171.0(6) . .
N17 Co2 N18 76.8(6) . .
N13 Co2 N18 175.7(6) . .
N14 Co2 N18 97.8(6) . .
N3 Co2 N18 89.5(5) . .
N17 Co2 N4 173.0(6) . .
N13 Co2 N4 85.0(7) . .
N14 Co2 N4 96.5(6) . .
N3 Co2 N4 77.2(7) . .
N18 Co2 N4 97.6(6) . .
N22 Co3 N26 100.4(5) . .
N22 Co3 N25 93.5(5) . .
N26 Co3 N25 78.3(6) . .
N22 Co3 N15 167.8(5) . .
N26 Co3 N15 89.6(5) . .
N25 Co3 N15 95.3(6) . .
N22 Co3 N16 94.4(6) . .
N26 Co3 N16 97.9(6) . .
N25 Co3 N16 171.7(6) . .
N15 Co3 N16 77.2(6) . .
N22 Co3 N21 76.8(6) . .
N26 Co3 N21 177.0(6) . .
N25 Co3 N21 102.8(6) . .
N15 Co3 N21 93.0(6) . .
N16 Co3 N21 81.3(6) . .
N30 Co4 N23 165.9(6) . .
N30 Co4 N34 103.3(5) . .
N23 Co4 N34 88.7(5) . .
N30 Co4 N29 77.3(6) . .
N23 Co4 N29 90.1(6) . .
N34 Co4 N29 174.7(6) . .
N30 Co4 N24 95.0(6) . .
N23 Co4 N24 76.7(6) . .
N34 Co4 N24 93.5(5) . .
N29 Co4 N24 81.2(6) . .
N30 Co4 N33 88.7(6) . .
N23 Co4 N33 101.4(6) . .
N34 Co4 N33 76.9(6) . .
N29 Co4 N33 108.4(6) . .
N24 Co4 N33 170.3(6) . .
N7 Co5 N37 93.6(7) . .
N7 Co5 N38 102.7(6) . .
N37 Co5 N38 78.5(6) . .
N7 Co5 N8 76.2(6) . .
N37 Co5 N8 102.0(7) . .
N38 Co5 N8 178.9(7) . .
N7 Co5 N31 167.1(6) . .
N37 Co5 N31 95.1(6) . .
N38 Co5 N31 88.3(5) . .
N8 Co5 N31 92.7(6) . .
N7 Co5 N32 95.0(7) . .
N37 Co5 N32 171.0(6) . .
N38 Co5 N32 96.9(6) . .
N8 Co5 N32 82.8(7) . .
N31 Co5 N32 76.9(6) . .
N12 Co6 N46 93.7(8) . .
N12 Co6 N11 78.9(7) . .
N46 Co6 N11 99.3(6) . .
N12 Co6 N45 104.7(7) . .
N46 Co6 N45 79.1(7) . .
N11 Co6 N45 176.1(7) . .
N12 Co6 N42 95.8(8) . .
N46 Co6 N42 167.3(7) . .
N11 Co6 N42 90.8(6) . .
N45 Co6 N42 90.3(6) . .
N12 Co6 N41 172.3(7) . .
N46 Co6 N41 93.4(7) . .
N11 Co6 N41 96.8(6) . .
N45 Co6 N41 79.8(6) . .
N42 Co6 N41 77.7(6) . .
N20 Co7 N43 88.0(7) . .
N20 Co7 N44 99.3(7) . .
N43 Co7 N44 76.8(7) . .
N20 Co7 N19 78.4(6) . .
N43 Co7 N19 102.7(6) . .
N44 Co7 N19 177.7(8) . .
N20 Co7 N50 102.7(7) . .
N43 Co7 N50 166.1(7) . .
N44 Co7 N50 92.5(7) . .
N19 Co7 N50 88.3(5) . .
N20 Co7 N49 175.6(6) . .
N43 Co7 N49 92.6(7) . .
N44 Co7 N49 85.1(7) . .
N19 Co7 N49 97.2(6) . .
N50 Co7 N49 77.5(7) . .
N27 Co8 N28 77.0(7) . .
N27 Co8 N51 100.7(7) . .
N28 Co8 N51 88.7(8) . .
N27 Co8 N54 88.8(5) . .
N28 Co8 N54 97.7(7) . .
N51 Co8 N54 169.6(7) . .
N27 Co8 N53 97.7(7) . .
N28 Co8 N53 173.3(7) . .
N51 Co8 N53 96.4(8) . .
N54 Co8 N53 77.9(7) . .
N27 Co8 N52 176.0(9) . .
N28 Co8 N52 104.1(8) . .
N51 Co8 N52 75.5(9) . .
N54 Co8 N52 94.9(7) . .
N53 Co8 N52 81.5(8) . .
N35 Co9 N36 78.6(6) . .
N35 Co9 N55 100.0(7) . .
N36 Co9 N55 94.2(7) . .
N35 Co9 N58 89.0(6) . .
N36 Co9 N58 96.9(7) . .
N55 Co9 N58 167.0(8) . .
N35 Co9 N56 179.1(7) . .
N36 Co9 N56 100.7(7) . .
N55 Co9 N56 80.4(8) . .
N58 Co9 N56 90.8(7) . .
N35 Co9 N57 97.4(6) . .
N36 Co9 N57 173.4(7) . .
N55 Co9 N57 91.7(7) . .
N58 Co9 N57 77.7(8) . .
N56 Co9 N57 83.4(6) . .
N60 Co10 N48 81.0(8) . .
N60 Co10 N59 78.7(8) . .
N48 Co10 N59 96.3(7) . .
N60 Co10 N39 178.7(9) . .
N48 Co10 N39 98.2(7) . .
N59 Co10 N39 100.5(7) . .
N60 Co10 N40 101.8(8) . .
N48 Co10 N40 174.3(7) . .
N59 Co10 N40 89.1(7) . .
N39 Co10 N40 79.2(8) . .
N60 Co10 N47 92.8(8) . .
N48 Co10 N47 77.2(9) . .
N59 Co10 N47 170.1(8) . .
N39 Co10 N47 88.0(6) . .
N40 Co10 N47 97.7(9) . .
O2 S1 O1 120.0(12) . .
O2 S1 N61 113.0(14) . .
O1 S1 N61 113.6(13) . .
O2 S1 C391 102.3(10) . .
O1 S1 C391 103.1(10) . .
N61 S1 C391 101.7(10) . .
O3 S2 O4 121.0(13) . .
O3 S2 N61 107.4(13) . .
O4 S2 N61 113.2(13) . .
O3 S2 C392 100.5(16) . .
O4 S2 C392 107.5(16) . .
N61 S2 C392 105.4(17) . .
O6 S3 O5 115.3(14) . .
O6 S3 N63 117.1(15) . .
O5 S3 N63 106.3(15) . .
O6 S3 C393 110.0(14) . .
O5 S3 C393 99.5(14) . .
N63 S3 C393 106.9(14) . .
O8 S4 O7 116.4(18) . .
O8 S4 N63 119.5(17) . .
O7 S4 N63 118.1(18) . .
O8 S4 C394 101.8(15) . .
O7 S4 C394 92.4(15) . .
N63 S4 C394 100.1(14) . .
O10 S13 N69 140(3) . .
O10 S13 O9 105(2) . .
N69 S13 O9 101(3) . .
O10 S13 C407 119(3) . .
N69 S13 C407 89(4) . .
O9 S13 C407 93(3) . .
O10 S13 N69 116(3) . 14_445
N69 S13 N69 28(4) . 14_445
O9 S13 N69 101(2) . 14_445
C407 S13 N69 117(3) . 14_445
F70 C407 F71 132(8) . .
F70 C407 F69 108(7) . .
F71 C407 F69 87(6) . .
F70 C407 S13 123(7) . .
F71 C407 S13 102(5) . .
F69 C407 S13 90(4) . .
N69 N69 S13 106(8) 14_445 .
N69 N69 S13 47(6) 14_445 14_445
S13 N69 S13 100(3) . 14_445

loop_
_geom_bond_atom_site_label_1
_geom_bond_atom_site_label_2
_geom_bond_distance
_geom_bond_site_symmetry_2
C1 C2 1.543(10) .
C1 H1A 0.9800 .
C1 H1B 0.9800 .
C1 H1C 0.9800 .
C2 C3 1.3900 .
C2 C7 1.3900 .
C3 C4 1.3900 .
C3 H3 0.9500 .
C4 C5 1.3900 .
C4 H4 0.9500 .
C5 C6 1.3900 .
C5 N1 1.47(2) .
C6 C7 1.3900 .
C6 H6 0.9500 .
C7 H7 0.9500 .
C8 N1 1.28(2) .
C8 C9 1.431(10) .
C8 H8 0.9500 .
C9 N2 1.38(2) .
C9 C13 1.43(3) .
C10 N2 1.35(2) .
C10 C11 1.40(2) .
C10 H10 0.9500 .
C11 C14 1.43(2) .
C11 C12 1.48(3) .
C12 C13 1.41(3) .
C12 H12 0.9500 .
C13 H13 0.9500 .
C14 C18 1.38(2) .
C14 C15 1.42(2) .
C15 N3 1.39(2) .
C15 H15 0.9500 .
C16 N3 1.38(2) .
C16 C17 1.40(2) .
C16 C19 1.50(3) .
C17 C18 1.39(2) .
C17 H17 0.9500 .
C18 H18 0.9500 .
C19 N4 1.28(2) .
C19 H19 0.9500 .
C20 N4 1.36(3) .
C20 C25 1.41(3) .
C20 C21 1.44(3) .
C21 C22 1.44(3) .
C21 H21 0.9500 .
C22 C23 1.34(3) .
C22 H22 0.9500 .
C23 C24 1.42(3) .
C23 C26 1.64(3) .
C24 C25 1.38(3) .
C24 H24 0.9500 .
C25 H25 0.9500 .
C26 H26A 0.9800 .
C26 H26B 0.9800 .
C26 H26C 0.9800 .
C27 C28 1.56(3) .
C27 H27A 0.9800 .
C27 H27B 0.9800 .
C27 H27C 0.9800 .
C28 C29 1.33(3) .
C28 C33 1.40(3) .
C29 C30 1.39(3) .
C29 H29 0.9500 .
C30 C31 1.43(3) .
C30 H30 0.9500 .
C31 N5 1.38(3) .
C31 C32 1.49(3) .
C32 C33 1.41(3) .
C32 H32 0.9500 .
C33 H33 0.9500 .
C34 N5 1.26(2) .
C34 C35 1.41(2) .
C34 H34 0.9500 .
C35 N6 1.34(2) .
C35 C39 1.46(2) .
C36 N6 1.35(2) .
C36 C37 1.39(2) .
C36 H36 0.9500 .
C37 C38 1.38(2) .
C37 C40 1.48(3) .
C38 C39 1.33(2) .
C38 H38 0.9500 .
C39 H39 0.9500 .
C40 C41 1.37(3) .
C40 C44 1.44(3) .
C41 N7 1.40(2) .
C41 H41 0.9500 .
C42 N7 1.30(3) .
C42 C43 1.39(3) .
C42 C45 1.50(3) .
C43 C44 1.33(3) .
C43 H43 0.9500 .
C44 H44 0.9500 .
C45 N8 1.27(2) .
C45 H45 0.9500 .
C46 N8 1.37(3) .
C46 C47 1.37(3) .
C46 C51 1.43(3) .
C47 C48 1.37(3) .
C47 H47 0.9500 .
C48 C49 1.30(3) .
C48 H48 0.9500 .
C49 C50 1.37(3) .
C49 C52 1.60(3) .
C50 C51 1.43(3) .
C50 H50 0.9500 .
C51 H51 0.9500 .
C52 H52A 0.9800 .
C52 H52B 0.9800 .
C52 H52C 0.9800 .
C53 C54 1.55(3) .
C53 H53A 0.9800 .
C53 H53B 0.9800 .
C53 H53C 0.9800 .
C54 C55 1.3900 .
C54 C59 1.3900 .
C55 C56 1.3900 .
C55 H55 0.9500 .
C56 C57 1.3900 .
C56 H56 0.9500 .
C57 C58 1.3900 .
C57 N9 1.45(2) .
C58 C59 1.3900 .
C58 H58 0.9500 .
C59 H59 0.9500 .
C60 N9 1.27(2) .
C60 C61 1.450(10) .
C60 H60 0.9500 .
C61 C65 1.36(2) .
C61 N10 1.39(2) .
C62 C63 1.33(2) .
C62 N10 1.34(2) .
C62 H62 0.9500 .
C63 C64 1.35(2) .
C63 C66 1.46(2) .
C64 C65 1.33(2) .
C64 H64 0.9500 .
C65 H65 0.9500 .
C66 C70 1.31(2) .
C66 C67 1.42(2) .
C67 N11 1.35(2) .
C67 H67 0.9500 .
C68 C69 1.35(2) .
C68 N11 1.40(2) .
C68 C71 1.48(3) .
C69 C70 1.42(2) .
C69 H69 0.9500 .
C70 H70 0.9500 .
C71 N12 1.31(3) .
C71 H71 0.9500 .
C72 C73 1.3900 .
C72 C77 1.3900 .
C72 N12 1.51(2) .
C73 C74 1.3900 .
C73 H73 0.9500 .
C74 C75 1.3900 .
C74 H74 0.9500 .
C75 C76 1.3900 .
C75 C78 1.548(10) .
C76 C77 1.3900 .
C76 H76 0.9500 .
C77 H77 0.9500 .
C78 H78A 0.9800 .
C78 H78B 0.9800 .
C78 H78C 0.9800 .
C79 C80 1.550(10) .
C79 H79A 0.9800 .
C79 H79B 0.9800 .
C79 H79C 0.9800 .
C80 C81 1.3900 .
C80 C85 1.3900 .
C81 C82 1.3900 .
C81 H81 0.9500 .
C82 C83 1.3900 .
C82 H82 0.9500 .
C83 C84 1.3900 .
C83 N13 1.49(2) .
C84 C85 1.3900 .
C84 H84 0.9500 .
C85 H85 0.9500 .
C86 N13 1.25(3) .
C86 C87 1.443(10) .
C86 H86 0.9500 .
C87 N14 1.37(3) .
C87 C91 1.45(3) .
C88 N14 1.31(2) .
C88 C89 1.44(3) .
C88 H88 0.9500 .
C89 C92 1.42(2) .
C89 C90 1.48(3) .
C90 C91 1.32(3) .
C90 H90 0.9500 .
C91 H91 0.9500 .
C92 C93 1.39(2) .
C92 C96 1.42(3) .
C93 N15 1.33(2) .
C93 H93 0.9500 .
C94 N15 1.40(2) .
C94 C95 1.42(3) .
C94 C97 1.42(3) .
C95 C96 1.38(3) .
C95 H95 0.9500 .
C96 H96 0.9500 .
C97 N16 1.28(2) .
C97 H97 0.9500 .
C98 C99 1.42(3) .
C98 N16 1.42(3) .
C98 C103 1.44(3) .
C99 C100 1.41(3) .
C99 H99 0.9500 .
C100 C101 1.43(3) .
C100 H100 0.9500 .
C101 C102 1.29(3) .
C101 C104 1.55(3) .
C102 C103 1.42(3) .
C102 H102 0.9500 .
C103 H103 0.9500 .
C104 H10A 0.9800 .
C104 H10B 0.9800 .
C104 H10C 0.9800 .
C105 C106 1.72(3) .
C105 H10D 0.9800 .
C105 H10E 0.9800 .
C105 H10F 0.9800 .
C106 C107 1.3900 .
C106 C111 1.3900 .
C107 C108 1.3900 .
C107 H107 0.9500 .
C108 C109 1.3900 .
C108 H108 0.9500 .
C109 C110 1.3900 .
C109 N17 1.46(2) .
C110 C111 1.3900 .
C110 H110 0.9500 .
C111 H111 0.9500 .
C112 N17 1.25(2) .
C112 C113 1.48(2) .
C112 H112 0.9500 .
C113 N18 1.35(2) .
C113 C117 1.42(2) .
C114 N18 1.309(19) .
C114 C115 1.38(2) .
C114 H114 0.9500 .
C115 C116 1.43(2) .
C115 C118 1.47(2) .
C116 C117 1.45(2) .
C116 H116 0.9500 .
C117 H117 0.9500 .
C118 C122 1.35(2) .
C118 C119 1.39(2) .
C119 N19 1.33(2) .
C119 H119 0.9500 .
C120 N19 1.35(2) .
C120 C121 1.38(2) .
C120 C123 1.45(3) .
C121 C122 1.42(2) .
C121 H121 0.9500 .
C122 H122 0.9500 .
C123 N20 1.36(2) .
C123 H123 0.9500 .
C124 C125 1.3900 .
C124 C129 1.3900 .
C124 N20 1.46(2) .
C125 C126 1.3900 .
C125 H125 0.9500 .
C126 C127 1.3900 .
C126 H126 0.9500 .
C127 C128 1.3900 .
C127 C130 1.571(9) .
C128 C129 1.3900 .
C128 H128 0.9500 .
C129 H129 0.9500 .
C130 H13A 0.9800 .
C130 H13B 0.9800 .
C130 H13C 0.9800 .
C131 C132 1.68(3) .
C131 H13D 0.9800 .
C131 H13E 0.9800 .
C131 H13F 0.9800 .
C132 C133 1.23(3) .
C132 C137 1.50(3) .
C133 C134 1.42(3) .
C133 H133 0.9500 .
C134 C135 1.38(3) .
C134 H134 0.9500 .
C135 C136 1.34(3) .
C135 N21 1.47(3) .
C136 C137 1.46(3) .
C136 H136 0.9500 .
C137 H137 0.9500 .
C138 N21 1.21(2) .
C138 C139 1.446(9) .
C138 H138 0.9500 .
N22 C140 1.3900 .
N22 C139 1.3900 .
N22 Co3 2.103(9) .
C140 C141 1.3900 .
C140 H140 0.9500 .
C141 C142 1.3900 .
C141 C144 1.44(2) .
C142 C143 1.3900 .
C142 H142 0.9500 .
C143 C139 1.3900 .
C143 H143 0.9500 .
C144 C145 1.35(2) .
C144 C148 1.40(2) .
C145 N23 1.35(2) .
C145 H145 0.9500 .
C146 N23 1.37(2) .
C146 C149 1.38(2) .
C146 C147 1.42(2) .
C147 C148 1.45(2) .
C147 H147 0.9500 .
C148 H148 0.9500 .
C149 N24 1.33(2) .
C149 H149 0.9500 .
C150 C151 1.35(3) .
C150 C155 1.46(3) .
C150 N24 1.49(2) .
C151 C152 1.37(3) .
C151 H151 0.9500 .
C152 C153 1.37(3) .
C152 H152 0.9500 .
C153 C154 1.37(3) .
C153 C156 1.54(3) .
C154 C155 1.34(2) .
C154 H154 0.9500 .
C155 H155 0.9500 .
C156 H15A 0.9800 .
C156 H15B 0.9800 .
C156 H15C 0.9800 .
C157 C158 1.62(2) .
C157 H15D 0.9800 .
C157 H15E 0.9800 .
C157 H15F 0.9800 .
C158 C159 1.3900 .
C158 C163 1.3900 .
C159 C160 1.3900 .
C159 H159 0.9500 .
C160 C161 1.3900 .
C160 H160 0.9500 .
C161 C162 1.3900 .
C161 N25 1.397(17) .
C162 C163 1.3900 .
C162 H162 0.9500 .
C163 H163 0.9500 .
C164 N25 1.22(2) .
C164 C165 1.49(2) .
C164 H164 0.9500 .
C165 C169 1.35(2) .
C165 N26 1.39(2) .
C166 N26 1.37(2) .
C166 C167 1.39(2) .
C166 H166 0.9500 .
C167 C168 1.38(2) .
C167 C170 1.49(2) .
C168 C169 1.36(2) .
C168 H168 0.9500 .
C169 H169 0.9500 .
C170 C174 1.33(2) .
C170 C171 1.40(2) .
C171 N27 1.35(2) .
C171 H171 0.9500 .
C172 N27 1.31(2) .
C172 C175 1.43(3) .
C172 C173 1.46(2) .
C173 C174 1.38(2) .
C173 H173 0.9500 .
C174 H174 0.9500 .
C175 N28 1.23(2) .
C175 H175 0.9500 .
C176 C177 1.3900 .
C176 C181 1.3900 .
C176 N28 1.44(2) .
C177 C178 1.3900 .
C177 H177 0.9500 .
C178 C179 1.3900 .
C178 H178 0.9500 .
C179 C180 1.3900 .
C179 C182 1.61(3) .
C180 C181 1.3900 .
C180 H180 0.9500 .
C181 H181 0.9500 .
C182 H18A 0.9800 .
C182 H18B 0.9800 .
C182 H18C 0.9800 .
C183 C184 1.57(3) .
C183 H18D 0.9800 .
C183 H18E 0.9800 .
C183 H18F 0.9800 .
C184 C189 1.30(3) .
C184 C185 1.32(3) .
C185 C186 1.47(3) .
C185 H185 0.9500 .
C186 C187 1.32(3) .
C186 H186 0.9500 .
C187 C188 1.29(3) .
C187 N29 1.46(3) .
C188 C189 1.45(3) .
C188 H188 0.9500 .
C189 H189 0.9500 .
C190 N29 1.33(2) .
C190 C191 1.438(9) .
C190 H190 0.9500 .
C191 N30 1.34(2) .
C191 C195 1.37(2) .
C192 N30 1.32(2) .
C192 C193 1.44(3) .
C192 H192 0.9500 .
C193 C196 1.51(3) .
C193 C194 1.55(3) .
C194 C195 1.33(3) .
C194 H194 0.9500 .
C195 H195 0.9500 .
C196 C200 1.35(2) .
C196 C197 1.43(3) .
C197 N31 1.29(2) .
C197 H197 0.9500 .
C198 N31 1.32(2) .
C198 C199 1.48(3) .
C198 C201 1.49(3) .
C199 C200 1.33(2) .
C199 H199 0.9500 .
C200 H200 0.9500 .
C201 N32 1.25(2) .
C201 H201 0.9500 .
C202 N32 1.40(3) .
C202 C203 1.41(3) .
C202 C207 1.47(3) .
C203 C204 1.45(3) .
C203 H203 0.9500 .
C204 C205 1.40(3) .
C204 H204 0.9500 .
C205 C206 1.44(3) .
C205 C208 1.64(3) .
C206 C207 1.37(3) .
C206 H206 0.9500 .
C207 H207 0.9500 .
C208 H20A 0.9800 .
C208 H20B 0.9800 .
C208 H20C 0.9800 .
C209 C210 1.57(3) .
C209 H20D 0.9800 .
C209 H20E 0.9800 .
C209 H20F 0.9800 .
C210 C211 1.33(3) .
C210 C215 1.41(3) .
C211 C212 1.42(3) .
C211 H211 0.9500 .
C212 C213 1.36(3) .
C212 H212 0.9500 .
C213 C214 1.40(3) .
C213 N33 1.43(3) .
C214 C215 1.44(3) .
C214 H214 0.9500 .
C215 H215 0.9500 .
C216 N33 1.22(2) .
C216 C217 1.45(2) .
C216 H216 0.9500 .
C217 N34 1.36(2) .
C217 C221 1.41(2) .
C218 N34 1.32(2) .
C218 C219 1.34(2) .
C218 H218 0.9500 .
C219 C220 1.42(2) .
C219 C222 1.46(2) .
C220 C221 1.36(2) .
C220 H220 0.9500 .
C221 H221 0.9500 .
C222 C223 1.37(2) .
C222 C226 1.45(2) .
C223 N35 1.35(2) .
C223 H223 0.9500 .
C224 N35 1.37(2) .
C224 C225 1.40(2) .
C224 C227 1.51(3) .
C225 C226 1.40(2) .
C225 H225 0.9500 .
C226 H226 0.9500 .
C227 N36 1.28(2) .
C227 H227 0.9500 .
C228 C229 1.3900 .
C228 C233 1.3900 .
C228 N36 1.44(2) .
C229 C230 1.3900 .
C229 H229 0.9500 .
C230 C231 1.3900 .
C230 H230 0.9500 .
C231 C232 1.3900 .
C231 C234 1.64(3) .
C232 C233 1.3900 .
C232 H232 0.9500 .
C233 H233 0.9500 .
C234 H23A 0.9800 .
C234 H23B 0.9800 .
C234 H23C 0.9800 .
C235 C236 1.59(5) .
C235 H23D 0.9800 .
C235 H23E 0.9800 .
C235 H23F 0.9800 .
C236 C241 1.29(5) .
C236 C237 1.36(5) .
C237 C238 1.39(4) .
C237 H237 0.9500 .
C238 C239 1.39(5) .
C238 H238 0.9500 .
C239 N37 1.43(5) .
C239 C240 1.44(5) .
C240 C241 1.37(4) .
C240 H240 0.9500 .
C241 H241 0.9500 .
C242 N37 1.24(2) .
C242 C243 1.53(3) .
C242 H242 0.9500 .
C243 C247 1.34(2) .
C243 N38 1.38(2) .
C244 N38 1.30(2) .
C244 C245 1.37(2) .
C244 H244 0.9500 .
C245 C246 1.43(2) .
C245 C248 1.45(2) .
C246 C247 1.38(2) .
C246 H246 0.9500 .
C247 H247 0.9500 .
C248 C252 1.39(2) .
C248 C249 1.40(2) .
C249 N39 1.33(2) .
C249 H249 0.9500 .
C250 C251 1.39(3) .
C250 N39 1.39(2) .
C250 C253 1.47(3) .
C251 C252 1.42(3) .
C251 H251 0.9500 .
C252 H252 0.9500 .
C253 N40 1.35(3) .
C253 H253 0.9500 .
C254 C255 1.3900 .
C254 C259 1.3900 .
C254 H254 0.9500 .
C255 C256 1.3900 .
C255 H255 0.9500 .
C256 C257 1.3900 .
C256 C260 1.553(10) .
C257 C258 1.3900 .
C257 H257 0.9500 .
C258 C259 1.3900 .
C258 H258 0.9500 .
C259 N40 1.489(5) .
C260 H26D 0.9800 .
C260 H26E 0.9800 .
C260 H26F 0.9800 .
C261 C262 1.52(3) .
C261 H26G 0.9800 .
C261 H26H 0.9800 .
C261 H26I 0.9800 .
C262 C263 1.30(3) .
C262 C267 1.44(3) .
C263 C264 1.41(3) .
C263 H263 0.9500 .
C264 C265 1.32(2) .
C264 H264 0.9500 .
C265 C266 1.34(2) .
C265 N41 1.42(2) .
C266 C267 1.40(3) .
C266 H266 0.9500 .
C267 H267 0.9500 .
C268 N41 1.25(2) .
C268 C269 1.44(3) .
C268 H268 0.9500 .
C269 N42 1.38(2) .
C269 C273 1.42(3) .
C270 N42 1.34(2) .
C270 C271 1.35(2) .
C270 H270 0.9500 .
C271 C272 1.36(3) .
C271 C274 1.40(2) .
C272 C273 1.42(3) .
C272 H272 0.9500 .
C273 H273 0.9500 .
C274 C278 1.37(3) .
C274 C275 1.48(3) .
C275 N43 1.29(2) .
C275 H275 0.9500 .
C276 N43 1.39(3) .
C276 C277 1.41(3) .
C276 C279 1.46(3) .
C277 C278 1.37(3) .
C277 H277 0.9500 .
C278 H278 0.9500 .
C279 N44 1.23(2) .
C279 H279 0.9500 .
C280 C281 1.29(4) .
C280 C285 1.43(4) .
C280 N44 1.50(3) .
C281 C282 1.54(4) .
C281 H281 0.9500 .
C282 C283 1.24(4) .
C282 H282 0.9500 .
C283 C284 1.38(4) .
C283 C286 1.68(4) .
C284 C285 1.50(4) .
C284 H284 0.9500 .
C285 H285 0.9500 .
C286 H28A 0.9800 .
C286 H28B 0.9800 .
C286 H28C 0.9800 .
C287 C288 1.59(3) .
C287 H28D 0.9800 .
C287 H28E 0.9800 .
C287 H28F 0.9800 .
C288 C293 1.34(2) .
C288 C289 1.35(3) .
C289 C290 1.38(2) .
C289 H289 0.9500 .
C290 C291 1.37(3) .
C290 H290 0.9500 .
C291 N45 1.39(2) .
C291 C292 1.47(3) .
C292 C293 1.41(3) .
C292 H292 0.9500 .
C293 H293 0.9500 .
C294 N45 1.27(3) .
C294 C295 1.44(3) .
C294 H294 0.9500 .
C295 C299 1.35(3) .
C295 N46 1.43(2) .
C296 N46 1.41(3) .
C296 C297 1.43(3) .
C296 H296 0.9500 .
C297 C300 1.45(3) .
C297 C298 1.52(3) .
C298 C299 1.42(3) .
C298 H298 0.9500 .
C299 H299 0.9500 .
C300 C304 1.25(3) .
C300 C301 1.36(3) .
C301 N47 1.39(3) .
C301 H301 0.9500 .
C302 N47 1.36(3) .
C302 C303 1.38(3) .
C302 C305 1.57(3) .
C303 C304 1.36(3) .
C303 H303 0.9500 .
C304 H304 0.9500 .
C305 N48 1.24(3) .
C305 H305 0.9500 .
C306 C311 1.38(3) .
C306 N48 1.46(3) .
C306 C307 1.47(3) .
C307 C308 1.39(3) .
C307 H307 0.9500 .
C308 C309 1.42(3) .
C308 H308 0.9500 .
C309 C310 1.44(3) .
C309 C312 1.57(3) .
C310 C311 1.42(3) .
C310 H310 0.9500 .
C311 H311 0.9500 .
C312 H31A 0.9800 .
C312 H31B 0.9800 .
C312 H31C 0.9800 .
C313 C314 1.60(3) .
C313 H31D 0.9800 .
C313 H31E 0.9800 .
C313 H31F 0.9800 .
C314 C315 1.34(3) .
C314 C319 1.38(3) .
C315 C316 1.35(3) .
C315 H315 0.9500 .
C316 C317 1.47(3) .
C316 H316 0.9500 .
C317 C318 1.32(3) .
C317 N49 1.45(3) .
C318 C319 1.33(3) .
C318 H318 0.9500 .
C319 H319 0.9500 .
C320 N49 1.39(2) .
C320 C321 1.50(3) .
C320 H320 0.9500 .
C321 N50 1.35(2) .
C321 C325 1.36(3) .
C322 N50 1.34(2) .
C322 C323 1.37(3) .
C322 H322 0.9500 .
C323 C324 1.26(3) .
C323 C326 1.49(3) .
C324 C325 1.41(3) .
C324 H324 0.9500 .
C325 H325 0.9500 .
C326 C327 1.39(3) .
C326 C330 1.47(4) .
C327 N51 1.40(3) .
C327 H327 0.9500 .
C328 N51 1.30(3) .
C328 C329 1.30(4) .
C328 C331 1.38(3) .
C329 C330 1.64(4) .
C329 H329 0.9500 .
C330 H330 0.9500 .
C331 N52 1.27(3) .
C331 H331 0.9500 .
C332 C333 1.3900 .
C332 C337 1.3900 .
C332 N52 1.41(2) .
C333 C334 1.3900 .
C333 H333 0.9500 .
C334 C335 1.3900 .
C334 H334 0.9500 .
C335 C336 1.3900 .
C335 C338 1.68(3) .
C336 C337 1.3900 .
C336 H336 0.9500 .
C337 H337 0.9500 .
C338 H33A 0.9800 .
C338 H33B 0.9800 .
C338 H33C 0.9800 .
C339 C340 1.49(3) .
C339 H33D 0.9800 .
C339 H33E 0.9800 .
C339 H33F 0.9800 .
C340 C341 1.44(3) .
C340 C345 1.49(3) .
C341 C342 1.38(3) .
C341 H341 0.9500 .
C342 C343 1.52(3) .
C342 H342 0.9500 .
C343 C344 1.42(3) .
C343 N53 1.48(3) .
C344 C345 1.26(3) .
C344 H344 0.9500 .
C345 H345 0.9500 .
C346 N53 1.24(2) .
C346 C347 1.431(9) .
C346 H346 0.9500 .
N54 C348 1.3900 .
N54 C347 1.3900 .
N54 Co8 2.123(10) .
C348 C349 1.3900 .
C348 H348 0.9500 .
C349 C350 1.3900 .
C349 C352 1.47(2) .
C350 C351 1.3900 .
C350 H350 0.9500 .
C351 C347 1.3900 .
C351 H351 0.9500 .
C352 C353 1.41(3) .
C352 C356 1.44(3) .
C353 N55 1.31(2) .
C353 H353 0.9500 .
C354 C355 1.35(3) .
C354 N55 1.37(3) .
C354 C357 1.55(3) .
C355 C356 1.36(3) .
C355 H355 0.9500 .
C356 H356 0.9500 .
C357 N56 1.22(3) .
C357 H357 0.9500 .
C358 N56 1.34(2) .
C358 C359 1.3900 .
C358 C363 1.3900 .
C359 C360 1.3900 .
C359 H359 0.9500 .
C360 C361 1.3900 .
C360 H360 0.9500 .
C361 C362 1.3900 .
C361 C364 1.62(3) .
C362 C363 1.3900 .
C362 H362 0.9500 .
C363 H363 0.9500 .
C364 H36A 0.9800 .
C364 H36B 0.9800 .
C364 H36C 0.9800 .
C365 C366 1.53(3) .
C365 H36D 0.9800 .
C365 H36E 0.9800 .
C365 H36F 0.9800 .
C366 C367 1.3900 .
C366 C371 1.3900 .
C367 C368 1.3900 .
C367 H367 0.9500 .
C368 C369 1.3900 .
C368 H368 0.9500 .
C369 C370 1.3900 .
C369 N57 1.42(2) .
C370 C371 1.3900 .
C370 H370 0.9500 .
C371 H371 0.9500 .
C372 N57 1.35(3) .
C372 C373 1.442(10) .
C372 H372 0.9500 .
C373 C377 1.35(3) .
C373 N58 1.37(2) .
C374 N58 1.33(2) .
C374 C375 1.38(3) .
C374 H374 0.9500 .
C375 C376 1.40(3) .
C375 C378 1.42(2) .
C376 C377 1.35(3) .
C376 H376 0.9500 .
C377 H377 0.9500 .
C378 C379 1.3900 .
C378 C382 1.3900 .
C379 N59 1.3900 .
C379 H379 0.9500 .
N59 C380 1.3900 .
N59 Co10 2.129(13) .
C380 C381 1.3900 .
C380 C383 1.440(10) .
C381 C382 1.3900 .
C381 H381 0.9500 .
C382 H382 0.9500 .
C383 N60 1.30(3) .
C383 H383 0.9500 .
C384 C385 1.3900 .
C384 C389 1.3900 .
C384 N60 1.41(3) .
C385 C386 1.3900 .
C385 H385 0.9500 .
C386 C387 1.3900 .
C386 H386 0.9500 .
C387 C388 1.3900 .
C387 C390 1.542(10) .
C388 C389 1.3900 .
C388 H388 0.9500 .
C389 H389 0.9500 .
C390 H39A 0.9800 .
C390 H39B 0.9800 .
C390 H39C 0.9800 .
C391 F55 1.342(14) .
C391 F53 1.343(14) .
C391 F54 1.345(14) .
C391 S1 1.80(3) .
C392 F58 1.19(4) .
C392 F56 1.32(4) .
C392 F57 1.43(4) .
C392 S2 1.84(4) .
C393 F61 1.342(14) .
C393 F60 1.342(14) .
C393 F59 1.344(14) .
C393 S3 1.70(5) .
C394 F63 1.32(2) .
C394 F62 1.33(2) .
C394 F64 1.33(2) .
C394 S4 1.80(7) .
C395 N67 1.09(3) .
C395 C396 1.547(10) .
C396 H39D 0.9800 .
C396 H39E 0.9800 .
C396 H39F 0.9800 .
C399 N65 1.03(3) .
C399 C400 1.59(4) .
C400 H40A 0.9800 .
C400 H40B 0.9800 .
C400 H40C 0.9800 .
C401 N62 1.05(2) .
C401 C402 1.47(3) .
C402 H40D 0.9800 .
C402 H40E 0.9800 .
C402 H40F 0.9800 .
C403 N66 1.10(5) .
C403 C404 1.69(5) .
C404 H40G 0.9800 .
C404 H40H 0.9800 .
C404 H40I 0.9800 .
C405 N68 1.00(4) .
C405 C406 1.542(10) .
C406 H40J 0.9800 .
C406 H40K 0.9800 .
C406 H40L 0.9800 .
N1 Co1 2.164(17) .
N2 Co1 2.137(16) .
N3 Co2 2.116(16) .
N4 Co2 2.227(17) .
N5 Co1 2.129(15) .
N6 Co1 2.105(15) .
N7 Co5 2.098(17) .
N8 Co5 2.149(16) .
N9 Co1 2.138(17) .
N10 Co1 2.107(15) .
N11 Co6 2.094(15) .
N12 Co6 2.03(2) .
N13 Co2 2.108(17) .
N14 Co2 2.110(15) .
N15 Co3 2.145(16) .
N16 Co3 2.163(16) .
N17 Co2 2.089(16) .
N18 Co2 2.126(13) .
N19 Co7 2.154(14) .
N20 Co7 2.036(14) .
N21 Co3 2.174(15) .
N23 Co4 2.109(15) .
N24 Co4 2.204(16) .
N25 Co3 2.133(14) .
N26 Co3 2.118(15) .
N27 Co8 2.073(16) .
N28 Co8 2.08(2) .
N29 Co4 2.188(15) .
N30 Co4 2.072(15) .
N31 Co5 2.157(15) .
N32 Co5 2.202(18) .
N33 Co4 2.209(15) .
N34 Co4 2.151(14) .
N35 Co9 2.087(15) .
N36 Co9 2.106(17) .
N37 Co5 2.102(16) .
N38 Co5 2.129(14) .
N39 Co10 2.149(16) .
N40 Co10 2.150(17) .
N41 Co6 2.194(16) .
N42 Co6 2.153(16) .
N43 Co7 2.071(19) .
N44 Co7 2.149(17) .
N45 Co6 2.150(16) .
N46 Co6 2.054(19) .
N47 Co10 2.16(2) .
N48 Co10 2.11(2) .
N49 Co7 2.187(19) .
N50 Co7 2.186(17) .
N51 Co8 2.12(2) .
N52 Co8 2.171(18) .
N53 Co8 2.134(19) .
N55 Co9 2.132(19) .
N56 Co9 2.194(19) .
N57 Co9 2.195(17) .
N58 Co9 2.169(18) .
N60 Co10 2.095(19) .
N61 S2 1.58(2) .
N61 S1 1.60(2) .
N63 S3 1.55(3) .
N63 S4 1.65(3) .
F1 P1 1.578(15) .
F2 P1 1.593(15) .
F3 P1 1.606(11) .
F4 P1 1.561(12) .
F5 P1 1.562(15) .
F6 P1 1.590(11) .
F7 P2 1.598(11) .
F8 P2 1.574(12) .
F9 P2 1.598(12) .
F10 P2 1.613(11) .
F11 P2 1.602(11) .
F12 P2 1.598(13) .
F13 P4 1.604(13) .
F14 P4 1.633(13) .
F15 P4 1.560(13) .
F16 P4 1.614(12) .
F17 P4 1.593(11) .
F18 P4 1.581(12) .
F19 P6 1.591(15) .
F20 P6 1.583(15) .
F21 P6 1.585(16) .
F22 P6 1.592(15) .
F23 P6 1.562(19) .
F24 P5 1.591(13) .
F25 P6 1.572(12) .
F26 P5 1.578(13) .
F27 P5 1.640(11) .
F28 P5 1.561(11) .
F29 P5 1.575(11) .
F30 P5 1.588(12) .
F31 P3 1.574(12) .
F32 P3 1.605(13) .
F33 P3 1.568(14) .
F34 P3 1.632(11) .
F35 P3 1.595(14) .
F36 P3 1.604(11) .
F47 P7 1.571(17) .
F48 P7 1.548(19) .
F49 P7 1.593(13) .
F50 P7 1.555(10) .
F51 P7 1.64(2) .
F65 P7 1.59(2) .
F66 P8 1.59(2) .
F67 P8 1.577(17) .
F68 P8 1.61(2) .
P8 F67 1.577(17) 4_554
P8 F66 1.59(2) 4_554
P8 F68 1.61(2) 4_554
S1 O2 1.483(19) .
S1 O1 1.50(2) .
S2 O3 1.42(2) .
S2 O4 1.50(2) .
S3 O6 1.44(2) .
S3 O5 1.49(2) .
S4 O8 1.43(3) .
S4 O7 1.53(3) .
S13 O10 1.36(4) .
S13 N69 1.54(7) .
S13 O9 1.63(4) .
S13 C407 1.94(8) .
S13 N69 2.04(7) 14_445
C407 F70 1.07(8) .
C407 F71 1.34(8) .
C407 F69 1.47(7) .
N69 N69 0.99(12) 14_445
N69 S13 2.04(7) 14_445
S12 S12 1.41(3) 11_454

loop_
_geom_torsion_atom_site_label_1
_geom_torsion_atom_site_label_2
_geom_torsion_atom_site_label_3
_geom_torsion_atom_site_label_4
_geom_torsion
_geom_torsion_site_symmetry_1
_geom_torsion_site_symmetry_2
_geom_torsion_site_symmetry_3
_geom_torsion_site_symmetry_4
C7 C2 C3 C4 0.0 . . . .
C1 C2 C3 C4 178(2) . . . .
C2 C3 C4 C5 0.0 . . . .
C3 C4 C5 C6 0.0 . . . .
C3 C4 C5 N1 177.2(18) . . . .
C4 C5 C6 C7 0.0 . . . .
N1 C5 C6 C7 -177.2(19) . . . .
C5 C6 C7 C2 0.0 . . . .
C3 C2 C7 C6 0.0 . . . .
C1 C2 C7 C6 -177(2) . . . .
N1 C8 C9 N2 -4(3) . . . .
N1 C8 C9 C13 175(2) . . . .
N2 C10 C11 C14 -172.1(17) . . . .
N2 C10 C11 C12 -5(3) . . . .
C10 C11 C12 C13 7(3) . . . .
C14 C11 C12 C13 175(2) . . . .
C11 C12 C13 C9 -5(3) . . . .
N2 C9 C13 C12 1(3) . . . .
C8 C9 C13 C12 -179(2) . . . .
C10 C11 C14 C18 131(2) . . . .
C12 C11 C14 C18 -35(3) . . . .
C10 C11 C14 C15 -49(3) . . . .
C12 C11 C14 C15 143.9(19) . . . .
C18 C14 C15 N3 -1(3) . . . .
C11 C14 C15 N3 179.9(17) . . . .
N3 C16 C17 C18 -2(3) . . . .
C19 C16 C17 C18 176.0(17) . . . .
C15 C14 C18 C17 3(3) . . . .
C11 C14 C18 C17 -178.2(18) . . . .
C16 C17 C18 C14 -1(3) . . . .
N3 C16 C19 N4 -3(3) . . . .
C17 C16 C19 N4 179.8(18) . . . .
N4 C20 C21 C22 -178.9(19) . . . .
C25 C20 C21 C22 -1(3) . . . .
C20 C21 C22 C23 -1(3) . . . .
C21 C22 C23 C24 -1(4) . . . .
C21 C22 C23 C26 179.1(19) . . . .
C22 C23 C24 C25 4(4) . . . .
C26 C23 C24 C25 -175(2) . . . .
C23 C24 C25 C20 -6(4) . . . .
N4 C20 C25 C24 -178(2) . . . .
C21 C20 C25 C24 4(4) . . . .
C33 C28 C29 C30 -3(4) . . . .
C27 C28 C29 C30 -177(2) . . . .
C28 C29 C30 C31 -1(4) . . . .
C29 C30 C31 N5 -172(2) . . . .
C29 C30 C31 C32 4(3) . . . .
N5 C31 C32 C33 173(2) . . . .
C30 C31 C32 C33 -3(3) . . . .
C29 C28 C33 C32 4(4) . . . .
C27 C28 C33 C32 177.9(19) . . . .
C31 C32 C33 C28 -1(3) . . . .
N5 C34 C35 N6 -1(3) . . . .
N5 C34 C35 C39 178.4(18) . . . .
N6 C36 C37 C38 5(3) . . . .
N6 C36 C37 C40 173.4(19) . . . .
C36 C37 C38 C39 -4(3) . . . .
C40 C37 C38 C39 -173(2) . . . .
C37 C38 C39 C35 5(3) . . . .
N6 C35 C39 C38 -5(3) . . . .
C34 C35 C39 C38 175.2(19) . . . .
C38 C37 C40 C41 128(2) . . . .
C36 C37 C40 C41 -40(3) . . . .
C38 C37 C40 C44 -54(3) . . . .
C36 C37 C40 C44 138(2) . . . .
C44 C40 C41 N7 1(3) . . . .
C37 C40 C41 N7 179.6(19) . . . .
N7 C42 C43 C44 11(4) . . . .
C45 C42 C43 C44 -172(2) . . . .
C42 C43 C44 C40 -10(4) . . . .
C41 C40 C44 C43 5(4) . . . .
C37 C40 C44 C43 -173(2) . . . .
N7 C42 C45 N8 4(3) . . . .
C43 C42 C45 N8 -174(2) . . . .
N8 C46 C47 C48 -174(2) . . . .
C51 C46 C47 C48 -1(4) . . . .
C46 C47 C48 C49 5(4) . . . .
C47 C48 C49 C50 -10(4) . . . .
C47 C48 C49 C52 175(2) . . . .
C48 C49 C50 C51 10(4) . . . .
C52 C49 C50 C51 -175(2) . . . .
N8 C46 C51 C50 175(2) . . . .
C47 C46 C51 C50 1(4) . . . .
C49 C50 C51 C46 -5(4) . . . .
C59 C54 C55 C56 0.0 . . . .
C53 C54 C55 C56 169(2) . . . .
C54 C55 C56 C57 0.0 . . . .
C55 C56 C57 C58 0.0 . . . .
C55 C56 C57 N9 -175.5(19) . . . .
C56 C57 C58 C59 0.0 . . . .
N9 C57 C58 C59 175(2) . . . .
C57 C58 C59 C54 0.0 . . . .
C55 C54 C59 C58 0.0 . . . .
C53 C54 C59 C58 -168(2) . . . .
N9 C60 C61 C65 -174(2) . . . .
N9 C60 C61 N10 9(3) . . . .
N10 C62 C63 C64 -7(3) . . . .
N10 C62 C63 C66 176.4(17) . . . .
C62 C63 C64 C65 2(3) . . . .
C66 C63 C64 C65 179.2(17) . . . .
C63 C64 C65 C61 2(3) . . . .
N10 C61 C65 C64 -2(3) . . . .
C60 C61 C65 C64 -1796(17) . . . .
C62 C63 C66 C70 162.0(19) . . . .
C64 C63 C66 C70 -15(3) . . . .
C62 C63 C66 C67 -15(3) . . . .
C64 C63 C66 C67 168.1(16) . . . .
C70 C66 C67 N11 -1(3) . . . .
C63 C66 C67 N11 176.1(16) . . . .
N11 C68 C69 C70 -1(3) . . . .
C71 C68 C69 C70 178.4(19) . . . .
C67 C66 C70 C69 2(3) . . . .
C63 C66 C70 C69 -174.8(16) . . . .
C68 C69 C70 C66 -2(3) . . . .
C69 C68 C71 N12 -172(2) . . . .
N11 C68 C71 N12 7(3) . . . .
C77 C72 C73 C74 0.0 . . . .
N12 C72 C73 C74 -178(2) . . . .
C72 C73 C74 C75 0.0 . . . .
C73 C74 C75 C76 0.0 . . . .
C73 C74 C75 C78 -177(2) . . . .
C74 C75 C76 C77 0.0 . . . .
C78 C75 C76 C77 177(2) . . . .
C75 C76 C77 C72 0.0 . . . .
C73 C72 C77 C76 0.0 . . . .
N12 C72 C77 C76 178.1(19) . . . .
C85 C80 C81 C82 0.0 . . . .
C79 C80 C81 C82 -178.2(13) . . . .
C80 C81 C82 C83 0.0 . . . .
C81 C82 C83 C84 0.0 . . . .
C81 C82 C83 N13 -171.9(17) . . . .
C82 C83 C84 C85 0.0 . . . .
N13 C83 C84 C85 171.4(18) . . . .
C83 C84 C85 C80 0.0 . . . .
C81 C80 C85 C84 0.0 . . . .
C79 C80 C85 C84 178.2(13) . . . .
N13 C86 C87 N14 14(4) . . . .
N13 C86 C87 C91 -172(2) . . . .
N14 C88 C89 C92 -174.1(19) . . . .
N14 C88 C89 C90 11(3) . . . .
C92 C89 C90 C91 -173(2) . . . .
C88 C89 C90 C91 2(4) . . . .
C89 C90 C91 C87 -11(4) . . . .
N14 C87 C91 C90 9(4) . . . .
C86 C87 C91 C90 -165(3) . . . .
C88 C89 C92 C93 -40(3) . . . .
C90 C89 C92 C93 134(2) . . . .
C88 C89 C92 C96 135(2) . . . .
C90 C89 C92 C96 -50(3) . . . .
C96 C92 C93 N15 -3(3) . . . .
C89 C92 C93 N15 173.1(18) . . . .
N15 C94 C95 C96 1(3) . . . .
C97 C94 C95 C96 -173.4(19) . . . .
C94 C95 C96 C92 -8(3) . . . .
C93 C92 C96 C95 9(3) . . . .
C89 C92 C96 C95 -167(2) . . . .
N15 C94 C97 N16 3(3) . . . .
C95 C94 C97 N16 178.2(19) . . . .
N16 C98 C99 C100 179.6(19) . . . .
C103 C98 C99 C100 1(3) . . . .
C98 C99 C100 C101 0(3) . . . .
C99 C100 C101 C102 0(3) . . . .
C99 C100 C101 C104 -178.4(18) . . . .
C100 C101 C102 C103 -3(4) . . . .
C104 C101 C102 C103 176(2) . . . .
C101 C102 C103 C98 4(4) . . . .
C99 C98 C103 C102 -3(3) . . . .
N16 C98 C103 C102 178.6(19) . . . .
C111 C106 C107 C108 0.0 . . . .
C105 C106 C107 C108 175(2) . . . .
C106 C107 C108 C109 0.0 . . . .
C107 C108 C109 C110 0.0 . . . .
C107 C108 C109 N17 179.5(18) . . . .
C108 C109 C110 C111 0.0 . . . .
N17 C109 C110 C111 -179.5(19) . . . .
C109 C110 C111 C106 0.0 . . . .
C107 C106 C111 C110 0.0 . . . .
C105 C106 C111 C110 -175.4(18) . . . .
N17 C112 C113 N18 8(3) . . . .
N17 C112 C113 C117 -171.3(17) . . . .
N18 C114 C115 C116 -7(3) . . . .
N18 C114 C115 C118 174.8(16) . . . .
C114 C115 C116 C117 3(3) . . . .
C118 C115 C116 C117 -178.4(15) . . . .
N18 C113 C117 C116 1(3) . . . .
C112 C113 C117 C116 -179.7(16) . . . .
C115 C116 C117 C113 0(3) . . . .
C114 C115 C118 C122 165.0(17) . . . .
C116 C115 C118 C122 -13(3) . . . .
C114 C115 C118 C119 -11(3) . . . .
C116 C115 C118 C119 170.5(16) . . . .
C122 C118 C119 N19 1(3) . . . .
C115 C118 C119 N19 176.9(16) . . . .
N19 C120 C121 C122 8(3) . . . .
C123 C120 C121 C122 -176.3(19) . . . .
C119 C118 C122 C121 0(3) . . . .
C115 C118 C122 C121 -176.4(16) . . . .
C120 C121 C122 C118 -4(3) . . . .
N19 C120 C123 N20 2(3) . . . .
C121 C120 C123 N20 -173.3(19) . . . .
C129 C124 C125 C126 0.0 . . . .
N20 C124 C125 C126 177.0(9) . . . .
C124 C125 C126 C127 0.0 . . . .
C125 C126 C127 C128 0.0 . . . .
C125 C126 C127 C130 159(2) . . . .
C126 C127 C128 C129 0.0 . . . .
C130 C127 C128 C129 -159(2) . . . .
C127 C128 C129 C124 0.0 . . . .
C125 C124 C129 C128 0.0 . . . .
N20 C124 C129 C128 -176.5(11) . . . .
C137 C132 C133 C134 12(4) . . . .
C131 C132 C133 C134 179(2) . . . .
C132 C133 C134 C135 -12(4) . . . .
C133 C134 C135 C136 3(4) . . . .
C133 C134 C135 N21 -178.4(19) . . . .
C134 C135 C136 C137 6(4) . . . .
N21 C135 C136 C137 -172.6(19) . . . .
C135 C136 C137 C132 -6(3) . . . .
C133 C132 C137 C136 -3(4) . . . .
C131 C132 C137 C136 -171.8(18) . . . .
C139 N22 C140 C141 0.0 . . . .
Co3 N22 C140 C141 165.8(8) . . . .
N22 C140 C141 C142 0.0 . . . .
N22 C140 C141 C144 -174.6(13) . . . .
C140 C141 C142 C143 0.0 . . . .
C144 C141 C142 C143 174.4(13) . . . .
C141 C142 C143 C139 0.0 . . . .
C142 C143 C139 N22 0.0 . . . .
C142 C143 C139 C138 179.5(15) . . . .
C140 N22 C139 C143 0.0 . . . .
Co3 N22 C139 C143 -167.7(7) . . . .
C140 N22 C139 C138 -179.5(13) . . . .
Co3 N22 C139 C138 12.7(12) . . . .
N21 C138 C139 C143 179.2(15) . . . .
N21 C138 C139 N22 -1(2) . . . .
C142 C141 C144 C145 137.5(16) . . . .
C140 C141 C144 C145 -48(2) . . . .
C142 C141 C144 C148 -43(2) . . . .
C140 C141 C144 C148 131.2(16) . . . .
C148 C144 C145 N23 1(3) . . . .
C141 C144 C145 N23 179.9(16) . . . .
N23 C146 C147 C148 -4(3) . . . .
C149 C146 C147 C148 176.8(17) . . . .
C145 C144 C148 C147 2(3) . . . .
C141 C144 C148 C147 -176.7(16) . . . .
C146 C147 C148 C144 -1(3) . . . .
N23 C146 C149 N24 -1(3) . . . .
C147 C146 C149 N24 177.9(17) . . . .
C155 C150 C151 C152 7(3) . . . .
N24 C150 C151 C152 -177.4(17) . . . .
C150 C151 C152 C153 -3(3) . . . .
C151 C152 C153 C154 1(3) . . . .
C151 C152 C153 C156 174.8(18) . . . .
C152 C153 C154 C155 -3(3) . . . .
C156 C153 C154 C155 -176.7(19) . . . .
C153 C154 C155 C150 7(3) . . . .
C151 C150 C155 C154 -8(3) . . . .
N24 C150 C155 C154 175.8(18) . . . .
C163 C158 C159 C160 0.0 . . . .
C157 C158 C159 C160 178.9(15) . . . .
C158 C159 C160 C161 0.0 . . . .
C159 C160 C161 C162 0.0 . . . .
C159 C160 C161 N25 176.7(14) . . . .
C160 C161 C162 C163 0.0 . . . .
N25 C161 C162 C163 -176.6(15) . . . .
C161 C162 C163 C158 0.0 . . . .
C159 C158 C163 C162 0.0 . . . .
C157 C158 C163 C162 -178.8(16) . . . .
N25 C164 C165 C169 -173.4(19) . . . .
N25 C164 C165 N26 1(3) . . . .
N26 C166 C167 C168 -4(3) . . . .
N26 C166 C167 C170 176.9(15) . . . .
C166 C167 C168 C169 1(3) . . . .
C170 C167 C168 C169 179.9(16) . . . .
N26 C165 C169 C168 0(3) . . . .
C164 C165 C169 C168 174.3(17) . . . .
C167 C168 C169 C165 1(3) . . . .
C168 C167 C170 C174 -17(3) . . . .
C166 C167 C170 C174 162.5(18) . . . .
C168 C167 C170 C171 166.6(17) . . . .
C166 C167 C170 C171 -14(3) . . . .
C174 C170 C171 N27 3(3) . . . .
C167 C170 C171 N27 -179.6(17) . . . .
N27 C172 C173 C174 1(3) . . . .
C175 C172 C173 C174 178.3(18) . . . .
C171 C170 C174 C173 -4(3) . . . .
C167 C170 C174 C173 178.7(17) . . . .
C172 C173 C174 C170 2(3) . . . .
N27 C172 C175 N28 6(3) . . . .
C173 C172 C175 N28 -172(2) . . . .
C181 C176 C177 C178 0.0 . . . .
N28 C176 C177 C178 -177(2) . . . .
C176 C177 C178 C179 0.0 . . . .
C177 C178 C179 C180 0.0 . . . .
C177 C178 C179 C182 -164(2) . . . .
C178 C179 C180 C181 0.0 . . . .
C182 C179 C180 C181 162(2) . . . .
C179 C180 C181 C176 0.0 . . . .
C177 C176 C181 C180 0.0 . . . .
N28 C176 C181 C180 177(2) . . . .
C189 C184 C185 C186 5(4) . . . .
C183 C184 C185 C186 -174.7(18) . . . .
C184 C185 C186 C187 -2(3) . . . .
C185 C186 C187 C188 -3(4) . . . .
C185 C186 C187 N29 172.2(17) . . . .
C186 C187 C188 C189 5(4) . . . .
N29 C187 C188 C189 -170.7(17) . . . .
C185 C184 C189 C188 -4(3) . . . .
C183 C184 C189 C188 176.3(18) . . . .
C187 C188 C189 C184 -1(3) . . . .
N29 C190 C191 N30 0(3) . . . .
N29 C190 C191 C195 177.6(19) . . . .
N30 C192 C193 C196 -175.7(19) . . . .
N30 C192 C193 C194 0(3) . . . .
C192 C193 C194 C195 0(3) . . . .
C196 C193 C194 C195 177(2) . . . .
C193 C194 C195 C191 -1(3) . . . .
N30 C191 C195 C194 2(4) . . . .
C190 C191 C195 C194 -176(2) . . . .
C192 C193 C196 C200 135(2) . . . .
C194 C193 C196 C200 -40(3) . . . .
C192 C193 C196 C197 -45(3) . . . .
C194 C193 C196 C197 139(2) . . . .
C200 C196 C197 N31 -9(3) . . . .
C193 C196 C197 N31 171.8(18) . . . .
N31 C198 C199 C200 2(3) . . . .
C201 C198 C199 C200 172.8(19) . . . .
C198 C199 C200 C196 -2(3) . . . .
C197 C196 C200 C199 5(3) . . . .
C193 C196 C200 C199 -176(2) . . . .
N31 C198 C201 N32 -14(3) . . . .
C199 C198 C201 N32 174.7(19) . . . .
N32 C202 C203 C204 -178(2) . . . .
C207 C202 C203 C204 -6(4) . . . .
C202 C203 C204 C205 3(4) . . . .
C203 C204 C205 C206 -5(4) . . . .
C203 C204 C205 C208 -177.2(19) . . . .
C204 C205 C206 C207 11(4) . . . .
C208 C205 C206 C207 -178(2) . . . .
C205 C206 C207 C202 -13(4) . . . .
N32 C202 C207 C206 -176(2) . . . .
C203 C202 C207 C206 12(4) . . . .
C215 C210 C211 C212 -2(4) . . . .
C209 C210 C211 C212 -177(2) . . . .
C210 C211 C212 C213 -2(4) . . . .
C211 C212 C213 C214 5(4) . . . .
C211 C212 C213 N33 -175(2) . . . .
C212 C213 C214 C215 -4(4) . . . .
N33 C213 C214 C215 176(2) . . . .
C211 C210 C215 C214 2(4) . . . .
C209 C210 C215 C214 178(2) . . . .
C213 C214 C215 C210 1(4) . . . .
N33 C216 C217 N34 5(3) . . . .
N33 C216 C217 C221 -176.7(18) . . . .
N34 C218 C219 C220 3(3) . . . .
N34 C218 C219 C222 179.8(17) . . . .
C218 C219 C220 C221 -4(3) . . . .
C222 C219 C220 C221 179.1(17) . . . .
C219 C220 C221 C217 3(3) . . . .
N34 C217 C221 C220 0(3) . . . .
C216 C217 C221 C220 -179.0(17) . . . .
C218 C219 C222 C223 -16(3) . . . .
C220 C219 C222 C223 160.9(18) . . . .
C218 C219 C222 C226 162.7(18) . . . .
C220 C219 C222 C226 -20(3) . . . .
C226 C222 C223 N35 -1(3) . . . .
C219 C222 C223 N35 177.5(17) . . . .
N35 C224 C225 C226 2(3) . . . .
C227 C224 C225 C226 178.9(18) . . . .
C224 C225 C226 C222 -1(3) . . . .
C223 C222 C226 C225 1(3) . . . .
C219 C222 C226 C225 -177.5(17) . . . .
N35 C224 C227 N36 5(3) . . . .
C225 C224 C227 N36 -172.1(19) . . . .
C233 C228 C229 C230 0.0 . . . .
N36 C228 C229 C230 176.5(18) . . . .
C228 C229 C230 C231 0.0 . . . .
C229 C230 C231 C232 0.0 . . . .
C229 C230 C231 C234 170.6(18) . . . .
C230 C231 C232 C233 0.0 . . . .
C234 C231 C232 C233 -168(2) . . . .
C231 C232 C233 C228 0.0 . . . .
C229 C228 C233 C232 0.0 . . . .
N36 C228 C233 C232 -176.4(19) . . . .
C241 C236 C237 C238 12(7) . . . .
C235 C236 C237 C238 -177(3) . . . .
C236 C237 C238 C239 -2(7) . . . .
C237 C238 C239 N37 -172(3) . . . .
C237 C238 C239 C240 -8(6) . . . .
C238 C239 C240 C241 10(6) . . . .
N37 C239 C240 C241 174(4) . . . .
C237 C236 C241 C240 -10(7) . . . .
C235 C236 C241 C240 179(3) . . . .
C239 C240 C241 C236 -2(7) . . . .
N37 C242 C243 C247 -173.2(18) . . . .
N37 C242 C243 N38 8(3) . . . .
N38 C244 C245 C246 0(3) . . . .
N38 C244 C245 C248 178.7(18) . . . .
C244 C245 C246 C247 0(3) . . . .
C248 C245 C246 C247 -179.3(17) . . . .
N38 C243 C247 C246 -4(3) . . . .
C242 C243 C247 C246 177.2(17) . . . .
C245 C246 C247 C243 2(3) . . . .
C244 C245 C248 C252 162.7(19) . . . .
C246 C245 C248 C252 -19(3) . . . .
C244 C245 C248 C249 -15(3) . . . .
C246 C245 C248 C249 164.1(18) . . . .
C252 C248 C249 N39 2(3) . . . .
C245 C248 C249 N39 179.8(18) . . . .
N39 C250 C251 C252 0(3) . . . .
C253 C250 C251 C252 -179(2) . . . .
C249 C248 C252 C251 -1(3) . . . .
C245 C248 C252 C251 -178.4(19) . . . .
C250 C251 C252 C248 0(3) . . . .
C251 C250 C253 N40 -174(2) . . . .
N39 C250 C253 N40 7(3) . . . .
C259 C254 C255 C256 0.0 . . . .
C254 C255 C256 C257 0.0 . . . .
C254 C255 C256 C260 -173(3) . . . .
C255 C256 C257 C258 0.0 . . . .
C260 C256 C257 C258 175.7(17) . . . .
C256 C257 C258 C259 0.0 . . . .
C257 C258 C259 C254 0.0 . . . .
C257 C258 C259 N40 178.1(9) . . . .
C255 C254 C259 C258 0.0 . . . .
C255 C254 C259 N40 -178.4(7) . . . .
C267 C262 C263 C264 3(4) . . . .
C261 C262 C263 C264 179(2) . . . .
C262 C263 C264 C265 -3(4) . . . .
C263 C264 C265 C266 3(3) . . . .
C263 C264 C265 N41 -173.8(19) . . . .
C264 C265 C266 C267 -3(3) . . . .
N41 C265 C266 C267 173.4(19) . . . .
C265 C266 C267 C262 4(4) . . . .
C263 C262 C267 C266 -4(4) . . . .
C261 C262 C267 C266 -180(2) . . . .
N41 C268 C269 N42 -6(3) . . . .
N41 C268 C269 C273 176.5(19) . . . .
N42 C270 C271 C272 1(3) . . . .
N42 C270 C271 C274 178.6(19) . . . .
C270 C271 C272 C273 2(3) . . . .
C274 C271 C272 C273 -175.6(19) . . . .
C271 C272 C273 C269 -3(3) . . . .
N42 C269 C273 C272 0(3) . . . .
C268 C269 C273 C272 178.3(19) . . . .
C270 C271 C274 C278 144(2) . . . .
C272 C271 C274 C278 -39(3) . . . .
C270 C271 C274 C275 -37(3) . . . .
C272 C271 C274 C275 141(2) . . . .
C278 C274 C275 N43 0(3) . . . .
C271 C274 C275 N43 -180(2) . . . .
N43 C276 C277 C278 -3(4) . . . .
C279 C276 C277 C278 -179(2) . . . .
C271 C274 C278 C277 -180(2) . . . .
C275 C274 C278 C277 0(3) . . . .
C276 C277 C278 C274 1(4) . . . .
N43 C276 C279 N44 3(3) . . . .
C277 C276 C279 N44 179(2) . . . .
C285 C280 C281 C282 -10(5) . . . .
N44 C280 C281 C282 176(2) . . . .
C280 C281 C282 C283 13(5) . . . .
C281 C282 C283 C284 -10(6) . . . .
C281 C282 C283 C286 180(2) . . . .
C282 C283 C284 C285 3(5) . . . .
C286 C283 C284 C285 174(2) . . . .
C281 C280 C285 C284 4(5) . . . .
N44 C280 C285 C284 179(2) . . . .
C283 C284 C285 C280 1(4) . . . .
C293 C288 C289 C290 8(3) . . . .
C287 C288 C289 C290 177.1(18) . . . .
C288 C289 C290 C291 -5(3) . . . .
C289 C290 C291 N45 -176.3(19) . . . .
C289 C290 C291 C292 1(3) . . . .
C290 C291 C292 C293 -1(3) . . . .
N45 C291 C292 C293 176.6(17) . . . .
C289 C288 C293 C292 -9(4) . . . .
C287 C288 C293 C292 -178(2) . . . .
C291 C292 C293 C288 5(3) . . . .
N45 C294 C295 C299 174(2) . . . .
N45 C294 C295 N46 0(3) . . . .
N46 C296 C297 C300 -171(2) . . . .
N46 C296 C297 C298 10(4) . . . .
C296 C297 C298 C299 -12(3) . . . .
C300 C297 C298 C299 169(2) . . . .
N46 C295 C299 C298 -9(4) . . . .
C294 C295 C299 C298 177(2) . . . .
C297 C298 C299 C295 12(4) . . . .
C296 C297 C300 C304 131(3) . . . .
C298 C297 C300 C304 -50(4) . . . .
C296 C297 C300 C301 -50(3) . . . .
C298 C297 C300 C301 129(2) . . . .
C304 C300 C301 N47 2(4) . . . .
C297 C300 C301 N47 -177.7(19) . . . .
N47 C302 C303 C304 -10(4) . . . .
C305 C302 C303 C304 177(2) . . . .
C301 C300 C304 C303 1(4) . . . .
C297 C300 C304 C303 -179(2) . . . .
C302 C303 C304 C300 3(4) . . . .
N47 C302 C305 N48 0(3) . . . .
C303 C302 C305 N48 175(2) . . . .
C311 C306 C307 C308 -1(4) . . . .
N48 C306 C307 C308 -170(2) . . . .
C306 C307 C308 C309 -4(4) . . . .
C307 C308 C309 C310 0(4) . . . .
C307 C308 C309 C312 -176(2) . . . .
C308 C309 C310 C311 10(4) . . . .
C312 C309 C310 C311 -175(2) . . . .
N48 C306 C311 C310 179(2) . . . .
C307 C306 C311 C310 10(4) . . . .
C309 C310 C311 C306 -14(4) . . . .
C319 C314 C315 C316 -1(4) . . . .
C313 C314 C315 C316 -174(2) . . . .
C314 C315 C316 C317 0(4) . . . .
C315 C316 C317 C318 2(3) . . . .
C315 C316 C317 N49 178(2) . . . .
N49 C317 C318 C319 -178(2) . . . .
C316 C317 C318 C319 -2(4) . . . .
C317 C318 C319 C314 1(4) . . . .
C315 C314 C319 C318 1(4) . . . .
C313 C314 C319 C318 174(2) . . . .
N49 C320 C321 N50 -3(3) . . . .
N49 C320 C321 C325 178.6(19) . . . .
N50 C322 C323 C324 1(4) . . . .
N50 C322 C323 C326 178.0(19) . . . .
C322 C323 C324 C325 2(4) . . . .
C326 C323 C324 C325 -175(2) . . . .
N50 C321 C325 C324 -3(3) . . . .
C320 C321 C325 C324 176.0(19) . . . .
C323 C324 C325 C321 -1(4) . . . .
C324 C323 C326 C327 135(3) . . . .
C322 C323 C326 C327 -42(4) . . . .
C324 C323 C326 C330 -42(4) . . . .
C322 C323 C326 C330 140(3) . . . .
C330 C326 C327 N51 4(4) . . . .
C323 C326 C327 N51 -173(2) . . . .
N51 C328 C329 C330 -4(5) . . . .
C331 C328 C329 C330 -170(3) . . . .
C327 C326 C330 C329 0(4) . . . .
C323 C326 C330 C329 177(2) . . . .
C328 C329 C330 C326 0(5) . . . .
N51 C328 C331 N52 12(5) . . . .
C329 C328 C331 N52 177(3) . . . .
C337 C332 C333 C334 0.0 . . . .
N52 C332 C333 C334 176.2(19) . . . .
C332 C333 C334 C335 0.0 . . . .
C333 C334 C335 C336 0.0 . . . .
C333 C334 C335 C338 -178.4(18) . . . .
C334 C335 C336 C337 0.0 . . . .
C338 C335 C336 C337 178.3(19) . . . .
C335 C336 C337 C332 0.0 . . . .
C333 C332 C337 C336 0.0 . . . .
N52 C332 C337 C336 -176.2(19) . . . .
C345 C340 C341 C342 10(4) . . . .
C339 C340 C341 C342 -168(2) . . . .
C340 C341 C342 C343 -11(4) . . . .
C341 C342 C343 C344 6(4) . . . .
C341 C342 C343 N53 -174(2) . . . .
N53 C343 C344 C345 180(2) . . . .
C342 C343 C344 C345 0(4) . . . .
C343 C344 C345 C340 -1(4) . . . .
C341 C340 C345 C344 -4(4) . . . .
C339 C340 C345 C344 174(3) . . . .
C347 N54 C348 C349 0.0 . . . .
Co8 N54 C348 C349 168.0(8) . . . .
N54 C348 C349 C350 0.0 . . . .
N54 C348 C349 C352 177.7(15) . . . .
C348 C349 C350 C351 0.0 . . . .
C352 C349 C350 C351 -177.7(16) . . . .
C349 C350 C351 C347 0.0 . . . .
C350 C351 C347 N54 0.0 . . . .
C350 C351 C347 C346 173.2(15) . . . .
C348 N54 C347 C351 0.0 . . . .
Co8 N54 C347 C351 -170.2(7) . . . .
C348 N54 C347 C346 -173.8(14) . . . .
Co8 N54 C347 C346 16.0(12) . . . .
N53 C346 C347 C351 -177.8(15) . . . .
N53 C346 C347 N54 -4(2) . . . .
C350 C349 C352 C353 136.5(18) . . . .
C348 C349 C352 C353 -41(3) . . . .
C350 C349 C352 C356 -43(2) . . . .
C348 C349 C352 C356 139.6(17) . . . .
C356 C352 C353 N55 8(3) . . . .
C349 C352 C353 N55 -171.3(19) . . . .
N55 C354 C355 C356 -1(4) . . . .
C357 C354 C355 C356 179(2) . . . .
C354 C355 C356 C352 1(4) . . . .
C353 C352 C356 C355 -4(3) . . . .
C349 C352 C356 C355 175.7(19) . . . .
C355 C354 C357 N56 -180(3) . . . .
N55 C354 C357 N56 1(4) . . . .
N56 C358 C359 C360 175(2) . . . .
C363 C358 C359 C360 0.0 . . . .
C358 C359 C360 C361 0.0 . . . .
C359 C360 C361 C362 0.0 . . . .
C359 C360 C361 C364 175(2) . . . .
C360 C361 C362 C363 0.0 . . . .
C364 C361 C362 C363 -175(2) . . . .
C361 C362 C363 C358 0.0 . . . .
N56 C358 C363 C362 -175(2) . . . .
C359 C358 C363 C362 0.0 . . . .
C371 C366 C367 C368 0.0 . . . .
C365 C366 C367 C368 179(2) . . . .
C366 C367 C368 C369 0.0 . . . .
C367 C368 C369 C370 0.0 . . . .
C367 C368 C369 N57 170.3(18) . . . .
C368 C369 C370 C371 0.0 . . . .
N57 C369 C370 C371 -170.8(16) . . . .
C369 C370 C371 C366 0.0 . . . .
C367 C366 C371 C370 0.0 . . . .
C365 C366 C371 C370 -179.2(19) . . . .
N57 C372 C373 C377 -179(2) . . . .
N57 C372 C373 N58 -1(3) . . . .
N58 C374 C375 C376 0(3) . . . .
N58 C374 C375 C378 173.6(19) . . . .
C374 C375 C376 C377 -3(4) . . . .
C378 C375 C376 C377 -176(2) . . . .
C375 C376 C377 C373 3(4) . . . .
N58 C373 C377 C376 -2(3) . . . .
C372 C373 C377 C376 175(2) . . . .
C374 C375 C378 C379 -39(3) . . . .
C376 C375 C378 C379 134(2) . . . .
C374 C375 C378 C382 139.7(18) . . . .
C376 C375 C378 C382 -48(3) . . . .
C382 C378 C379 N59 0.0 . . . .
C375 C378 C379 N59 178.5(17) . . . .
C378 C379 N59 C380 0.0 . . . .
C378 C379 N59 Co10 161.5(11) . . . .
C379 N59 C380 C381 0.0 . . . .
Co10 N59 C380 C381 -164.1(9) . . . .
C379 N59 C380 C383 176.0(11) . . . .
Co10 N59 C380 C383 11.9(8) . . . .
N59 C380 C381 C382 0.0 . . . .
C383 C380 C381 C382 -175.5(12) . . . .
C380 C381 C382 C378 0.0 . . . .
C379 C378 C382 C381 0.0 . . . .
C375 C378 C382 C381 -178.5(17) . . . .
N59 C380 C383 N60 0.0(3) . . . .
C381 C380 C383 N60 175.7(12) . . . .
C389 C384 C385 C386 0.0 . . . .
N60 C384 C385 C386 175(3) . . . .
C384 C385 C386 C387 0.0 . . . .
C385 C386 C387 C388 0.0 . . . .
C385 C386 C387 C390 174(4) . . . .
C386 C387 C388 C389 0.0 . . . .
C390 C387 C388 C389 -175(3) . . . .
C387 C388 C389 C384 0.0 . . . .
C385 C384 C389 C388 0.0 . . . .
N60 C384 C389 C388 -175(3) . . . .
C9 C8 N1 C5 -172.9(19) . . . .
C9 C8 N1 Co1 -6(3) . . . .
C6 C5 N1 C8 -142.7(18) . . . .
C4 C5 N1 C8 40(2) . . . .
C6 C5 N1 Co1 52(2) . . . .
C4 C5 N1 Co1 -125.3(14) . . . .
C11 C10 N2 C9 1(3) . . . .
C11 C10 N2 Co1 167.7(13) . . . .
C13 C9 N2 C10 2(3) . . . .
C8 C9 N2 C10 -179.3(18) . . . .
C13 C9 N2 Co1 -167.4(18) . . . .
C8 C9 N2 Co1 12(2) . . . .
C17 C16 N3 C15 3(3) . . . .
C19 C16 N3 C15 -174.4(16) . . . .
C17 C16 N3 Co2 -167.4(15) . . . .
C19 C16 N3 Co2 15(2) . . . .
C14 C15 N3 C16 -2(3) . . . .
C14 C15 N3 Co2 166.9(13) . . . .
C16 C19 N4 C20 -174.8(18) . . . .
C16 C19 N4 Co2 -11(2) . . . .
C25 C20 N4 C19 34(3) . . . .
C21 C20 N4 C19 -148(2) . . . .
C25 C20 N4 Co2 -128(2) . . . .
C21 C20 N4 Co2 50(3) . . . .
C35 C34 N5 C31 -177.5(19) . . . .
C35 C34 N5 Co1 -9(2) . . . .
C30 C31 N5 C34 -142(2) . . . .
C32 C31 N5 C34 43(3) . . . .
C30 C31 N5 Co1 51(3) . . . .
C32 C31 N5 Co1 -124.4(19) . . . .
C34 C35 N6 C36 -174.7(17) . . . .
C39 C35 N6 C36 6(3) . . . .
C34 C35 N6 Co1 10(2) . . . .
C39 C35 N6 Co1 -169.4(14) . . . .
C37 C36 N6 C35 -6(3) . . . .
C37 C36 N6 Co1 168.7(15) . . . .
C43 C42 N7 C41 -6(4) . . . .
C45 C42 N7 C41 177.0(18) . . . .
C43 C42 N7 Co5 -169(2) . . . .
C45 C42 N7 Co5 14(2) . . . .
C40 C41 N7 C42 -1(3) . . . .
C40 C41 N7 Co5 159.6(16) . . . .
C42 C45 N8 C46 -179(2) . . . .
C42 C45 N8 Co5 -18(3) . . . .
C47 C46 N8 C45 -140(3) . . . .
C51 C46 N8 C45 47(4) . . . .
C47 C46 N8 Co5 62(3) . . . .
C51 C46 N8 Co5 -111(2) . . . .
C61 C60 N9 C57 178(2) . . . .
C61 C60 N9 Co1 -3(2) . . . .
C58 C57 N9 C60 -68(3) . . . .
C56 C57 N9 C60 107(2) . . . .
C58 C57 N9 Co1 112.4(14) . . . .
C56 C57 N9 Co1 -72.1(17) . . . .
C63 C62 N10 C61 6(3) . . . .
C63 C62 N10 Co1 -166.1(14) . . . .
C65 C61 N10 C62 -2(3) . . . .
C60 C61 N10 C62 176.2(17) . . . .
C65 C61 N10 Co1 172.4(14) . . . .
C60 C61 N10 Co1 -10(2) . . . .
C66 C67 N11 C68 -1(3) . . . .
C66 C67 N11 Co6 -169.3(13) . . . .
C69 C68 N11 C67 1(3) . . . .
C71 C68 N11 C67 -177.5(16) . . . .
C69 C68 N11 Co6 172.1(15) . . . .
C71 C68 N11 Co6 -7(2) . . . .
C68 C71 N12 C72 168.2(19) . . . .
C68 C71 N12 Co6 -3(3) . . . .
C73 C72 N12 C71 -42(3) . . . .
C77 C72 N12 C71 140.1(17) . . . .
C73 C72 N12 Co6 127(2) . . . .
C77 C72 N12 Co6 -51(3) . . . .
C87 C86 N13 C83 -178(2) . . . .
C87 C86 N13 Co2 -20(3) . . . .
C82 C83 N13 C86 -144.8(18) . . . .
C84 C83 N13 C86 44(2) . . . .
C82 C83 N13 Co2 60(2) . . . .
C84 C83 N13 Co2 -111.2(18) . . . .
C89 C88 N14 C87 -14(3) . . . .
C89 C88 N14 Co2 165.3(15) . . . .
C86 C87 N14 C88 178(2) . . . .
C91 C87 N14 C88 4(3) . . . .
C86 C87 N14 Co2 -1(3) . . . .
C91 C87 N14 Co2 -175.4(19) . . . .
C92 C93 N15 C94 -4(3) . . . .
C92 C93 N15 Co3 166.4(13) . . . .
C95 C94 N15 C93 5(3) . . . .
C97 C94 N15 C93 179.4(18) . . . .
C95 C94 N15 Co3 -167.4(16) . . . .
C97 C94 N15 Co3 7(2) . . . .
C94 C97 N16 C98 -178.0(18) . . . .
C94 C97 N16 Co3 -13(2) . . . .
C99 C98 N16 C97 -140(2) . . . .
C103 C98 N16 C97 38(3) . . . .
C99 C98 N16 Co3 56(3) . . . .
C103 C98 N16 Co3 -126.1(18) . . . .
C113 C112 N17 C109 173.9(19) . . . .
C113 C112 N17 Co2 -4(2) . . . .
C110 C109 N17 C112 -92(2) . . . .
C108 C109 N17 C112 89(2) . . . .
C110 C109 N17 Co2 85.7(18) . . . .
C108 C109 N17 Co2 -93.8(16) . . . .
C115 C114 N18 C113 7(3) . . . .
C115 C114 N18 Co2 -166.8(13) . . . .
C117 C113 N18 C114 -4(3) . . . .
C112 C113 N18 C114 176.6(15) . . . .
C117 C113 N18 Co2 171.1(14) . . . .
C112 C113 N18 Co2 -8.7(19) . . . .
C118 C119 N19 C120 4(3) . . . .
C118 C119 N19 Co7 -175.0(12) . . . .
C121 C120 N19 C119 -8(3) . . . .
C123 C120 N19 C119 176.0(17) . . . .
C121 C120 N19 Co7 170.5(15) . . . .
C123 C120 N19 Co7 -5(2) . . . .
C120 C123 N20 C124 178.9(14) . . . .
C120 C123 N20 Co7 2(2) . . . .
C125 C124 N20 C123 100.8(15) . . . .
C129 C124 N20 C123 -82.5(16) . . . .
C125 C124 N20 Co7 -82.9(9) . . . .
C129 C124 N20 Co7 93.8(11) . . . .
C139 C138 N21 C135 -178.6(18) . . . .
C139 C138 N21 Co3 -11(2) . . . .
C136 C135 N21 C138 45(3) . . . .
C134 C135 N21 C138 -134(2) . . . .
C136 C135 N21 Co3 -122(2) . . . .
C134 C135 N21 Co3 59(3) . . . .
C144 C145 N23 C146 -5(3) . . . .
C144 C145 N23 Co4 167.9(15) . . . .
C149 C146 N23 C145 -174.0(16) . . . .
C147 C146 N23 C145 7(3) . . . .
C149 C146 N23 Co4 11(2) . . . .
C147 C146 N23 Co4 -167.5(15) . . . .
C146 C149 N24 C150 -173.8(17) . . . .
C146 C149 N24 Co4 -9(2) . . . .
C151 C150 N24 C149 -144(2) . . . .
C155 C150 N24 C149 32(3) . . . .
C151 C150 N24 Co4 54(2) . . . .
C155 C150 N24 Co4 -130.5(17) . . . .
C165 C164 N25 C161 178.7(16) . . . .
C165 C164 N25 Co3 2(2) . . . .
C162 C161 N25 C164 -51(2) . . . .
C160 C161 N25 C164 132.1(15) . . . .
C162 C161 N25 Co3 124.7(12) . . . .
C160 C161 N25 Co3 -52.0(17) . . . .
C167 C166 N26 C165 5(2) . . . .
C167 C166 N26 Co3 -168.3(12) . . . .
C169 C165 N26 C166 -3(3) . . . .
C164 C165 N26 C166 -178.2(14) . . . .
C169 C165 N26 Co3 171.0(14) . . . .
C164 C165 N26 Co3 -3.8(18) . . . .
C175 C172 N27 C171 -179.6(17) . . . .
C173 C172 N27 C171 -2(3) . . . .
C175 C172 N27 Co8 -7(2) . . . .
C173 C172 N27 Co8 170.4(14) . . . .
C170 C171 N27 C172 0(3) . . . .
C170 C171 N27 Co8 -171.3(14) . . . .
C172 C175 N28 C176 -171(2) . . . .
C172 C175 N28 Co8 -1(3) . . . .
C177 C176 N28 C175 -90(2) . . . .
C181 C176 N28 C175 92(3) . . . .
C177 C176 N28 Co8 100.6(18) . . . .
C181 C176 N28 Co8 -77(2) . . . .
C191 C190 N29 C187 -171.4(19) . . . .
C191 C190 N29 Co4 -10(2) . . . .
C188 C187 N29 C190 -139(2) . . . .
C186 C187 N29 C190 45(3) . . . .
C188 C187 N29 Co4 62(3) . . . .
C186 C187 N29 Co4 -114(2) . . . .
C193 C192 N30 C191 0(3) . . . .
C193 C192 N30 Co4 164.0(15) . . . .
C195 C191 N30 C192 -1(3) . . . .
C190 C191 N30 C192 176.8(18) . . . .
C195 C191 N30 Co4 -166.2(16) . . . .
C190 C191 N30 Co4 11(2) . . . .
C196 C197 N31 C198 9(3) . . . .
C196 C197 N31 Co5 169.1(14) . . . .
C199 C198 N31 C197 -6(3) . . . .
C201 C198 N31 C197 -176.5(18) . . . .
C199 C198 N31 Co5 -169.4(16) . . . .
C201 C198 N31 Co5 20(2) . . . .
C198 C201 N32 C202 -174.0(19) . . . .
C198 C201 N32 Co5 0(2) . . . .
C203 C202 N32 C201 -142(2) . . . .
C207 C202 N32 C201 45(3) . . . .
C203 C202 N32 Co5 45(3) . . . .
C207 C202 N32 Co5 -128(2) . . . .
C217 C216 N33 C213 -171.1(18) . . . .
C217 C216 N33 Co4 6(2) . . . .
C212 C213 N33 C216 18(3) . . . .
C214 C213 N33 C216 -162(2) . . . .
C212 C213 N33 Co4 -157.8(18) . . . .
C214 C213 N33 Co4 22(3) . . . .
C219 C218 N34 C217 -1(3) . . . .
C219 C218 N34 Co4 -168.2(14) . . . .
C221 C217 N34 C218 -1(3) . . . .
C216 C217 N34 C218 178.0(16) . . . .
C221 C217 N34 Co4 168.9(13) . . . .
C216 C217 N34 Co4 -12(2) . . . .
C222 C223 N35 C224 1(3) . . . .
C222 C223 N35 Co9 -169.6(14) . . . .
C225 C224 N35 C223 -2(3) . . . .
C227 C224 N35 C223 -179.0(16) . . . .
C225 C224 N35 Co9 170.5(16) . . . .
C227 C224 N35 Co9 -7(2) . . . .
C224 C227 N36 C228 179.2(18) . . . .
C224 C227 N36 Co9 -1(3) . . . .
C229 C228 N36 C227 135.6(17) . . . .
C233 C228 N36 C227 -48(2) . . . .
C229 C228 N36 Co9 -44(2) . . . .
C233 C228 N36 Co9 132.5(15) . . . .
C243 C242 N37 C239 174(3) . . . .
C243 C242 N37 Co5 -3(2) . . . .
C238 C239 N37 C242 124(4) . . . .
C240 C239 N37 C242 -38(5) . . . .
C238 C239 N37 Co5 -59(5) . . . .
C240 C239 N37 Co5 139(3) . . . .
C245 C244 N38 C243 -1(3) . . . .
C245 C244 N38 Co5 -168.5(14) . . . .
C247 C243 N38 C244 3(3) . . . .
C242 C243 N38 C244 -177.7(16) . . . .
C247 C243 N38 Co5 173.0(15) . . . .
C242 C243 N38 Co5 -8.0(19) . . . .
C248 C249 N39 C250 -3(3) . . . .
C248 C249 N39 Co10 -170.4(13) . . . .
C251 C250 N39 C249 2(3) . . . .
C253 C250 N39 C249 -179.5(19) . . . .
C251 C250 N39 Co10 171.0(17) . . . .
C253 C250 N39 Co10 -10(2) . . . .
C250 C253 N40 C259 -174.6(17) . . . .
C250 C253 N40 Co10 0(3) . . . .
C258 C259 N40 C253 71(2) . . . .
C254 C259 N40 C253 -111.2(18) . . . .
C258 C259 N40 Co10 -102.7(16) . . . .
C254 C259 N40 Co10 75.5(15) . . . .
C269 C268 N41 C265 -175.5(18) . . . .
C269 C268 N41 Co6 -7(2) . . . .
C264 C265 N41 C268 -145(2) . . . .
C266 C265 N41 C268 38(3) . . . .
C264 C265 N41 Co6 48(2) . . . .
C266 C265 N41 Co6 -128.4(17) . . . .
C271 C270 N42 C269 -3(3) . . . .
C271 C270 N42 Co6 164.1(15) . . . .
C273 C269 N42 C270 2(3) . . . .
C268 C269 N42 C270 -175.6(17) . . . .
C273 C269 N42 Co6 -167.3(16) . . . .
C268 C269 N42 Co6 15(2) . . . .
C274 C275 N43 C276 -2(3) . . . .
C274 C275 N43 Co7 160.4(17) . . . .
C277 C276 N43 C275 3(3) . . . .
C279 C276 N43 C275 179.6(19) . . . .
C277 C276 N43 Co7 -162.0(19) . . . .
C279 C276 N43 Co7 14(2) . . . .
C276 C279 N44 C280 178(2) . . . .
C276 C279 N44 Co7 -18(3) . . . .
C281 C280 N44 C279 -139(3) . . . .
C285 C280 N44 C279 46(4) . . . .
C281 C280 N44 Co7 58(4) . . . .
C285 C280 N44 Co7 -117(3) . . . .
C295 C294 N45 C291 -177(2) . . . .
C295 C294 N45 Co6 -7(3) . . . .
C290 C291 N45 C294 -132(2) . . . .
C292 C291 N45 C294 50(3) . . . .
C290 C291 N45 Co6 59(3) . . . .
C292 C291 N45 Co6 -119.1(18) . . . .
C297 C296 N46 C295 -7(3) . . . .
C297 C296 N46 Co6 164.7(18) . . . .
C299 C295 N46 C296 6(3) . . . .
C294 C295 N46 C296 179.9(19) . . . .
C299 C295 N46 Co6 -167.2(18) . . . .
C294 C295 N46 Co6 7(2) . . . .
C303 C302 N47 C301 12(4) . . . .
C305 C302 N47 C301 -173.3(18) . . . .
C303 C302 N47 Co10 -166(2) . . . .
C305 C302 N47 Co10 8(3) . . . .
C300 C301 N47 C302 -8(3) . . . .
C300 C301 N47 Co10 169.8(15) . . . .
C302 C305 N48 C306 180(2) . . . .
C302 C305 N48 Co10 -9(3) . . . .
C311 C306 N48 C305 50(3) . . . .
C307 C306 N48 C305 -140(2) . . . .
C311 C306 N48 Co10 -119(2) . . . .
C307 C306 N48 Co10 50(3) . . . .
C321 C320 N49 C317 -176.6(19) . . . .
C321 C320 N49 Co7 -11(2) . . . .
C318 C317 N49 C320 -140(2) . . . .
C316 C317 N49 C320 44(3) . . . .
C318 C317 N49 Co7 55(3) . . . .
C316 C317 N49 Co7 -120.7(19) . . . .
C323 C322 N50 C321 -4(3) . . . .
C323 C322 N50 Co7 166.5(16) . . . .
C325 C321 N50 C322 5(3) . . . .
C320 C321 N50 C322 -173.5(19) . . . .
C325 C321 N50 Co7 -167.0(18) . . . .
C320 C321 N50 Co7 14(2) . . . .
C329 C328 N51 C327 8(5) . . . .
C331 C328 N51 C327 172(3) . . . .
C329 C328 N51 Co8 -166(3) . . . .
C331 C328 N51 Co8 -2(4) . . . .
C326 C327 N51 C328 -8(4) . . . .
C326 C327 N51 Co8 164.8(18) . . . .
C328 C331 N52 C332 180(2) . . . .
C328 C331 N52 Co8 -15(3) . . . .
C333 C332 N52 C331 46(3) . . . .
C337 C332 N52 C331 -138(3) . . . .
C333 C332 N52 Co8 -118.2(18) . . . .
C337 C332 N52 Co8 58(2) . . . .
C347 C346 N53 C343 -174.2(18) . . . .
C347 C346 N53 Co8 -10(2) . . . .
C344 C343 N53 C346 -146(2) . . . .
C342 C343 N53 C346 35(3) . . . .
C344 C343 N53 Co8 52(3) . . . .
C342 C343 N53 Co8 -128(2) . . . .
C352 C353 N55 C354 -9(3) . . . .
C352 C353 N55 Co9 161.8(16) . . . .
C355 C354 N55 C353 5(4) . . . .
C357 C354 N55 C353 -175(2) . . . .
C355 C354 N55 Co9 -166.6(19) . . . .
C357 C354 N55 Co9 13(2) . . . .
C354 C357 N56 C358 179(2) . . . .
C354 C357 N56 Co9 -13(3) . . . .
C359 C358 N56 C357 49(3) . . . .
C363 C358 N56 C357 -136(2) . . . .
C359 C358 N56 Co9 -116.2(17) . . . .
C363 C358 N56 Co9 59(2) . . . .
C373 C372 N57 C369 -175.0(19) . . . .
C373 C372 N57 Co9 -11(3) . . . .
C368 C369 N57 C372 46(2) . . . .
C370 C369 N57 C372 -143.1(17) . . . .
C368 C369 N57 Co9 -114.4(15) . . . .
C370 C369 N57 Co9 56.2(18) . . . .
C375 C374 N58 C373 0(3) . . . .
C375 C374 N58 Co9 167.8(15) . . . .
C377 C373 N58 C374 1(3) . . . .
C372 C373 N58 C374 -177.2(19) . . . .
C377 C373 N58 Co9 -169.0(19) . . . .
C372 C373 N58 Co9 13(2) . . . .
C380 C383 N60 C384 174(3) . . . .
C380 C383 N60 Co10 -12.2(9) . . . .
C385 C384 N60 C383 45(3) . . . .
C389 C384 N60 C383 -139.8(18) . . . .
C385 C384 N60 Co10 -128(2) . . . .
C389 C384 N60 Co10 47(3) . . . .
C35 N6 Co1 N10 -108.5(13) . . . .
C36 N6 Co1 N10 76.8(16) . . . .
C35 N6 Co1 N5 -10.7(13) . . . .
C36 N6 Co1 N5 174.6(17) . . . .
C35 N6 Co1 N2 24(4) . . . .
C36 N6 Co1 N2 -150(3) . . . .
C35 N6 Co1 N9 173.3(13) . . . .
C36 N6 Co1 N9 -1.4(17) . . . .
C35 N6 Co1 N1 69.7(14) . . . .
C36 N6 Co1 N1 -105.0(16) . . . .
C62 N10 Co1 N6 79.9(17) . . . .
C61 N10 Co1 N6 -93.0(13) . . . .
C62 N10 Co1 N5 3.9(17) . . . .
C61 N10 Co1 N5 -169.0(12) . . . .
C62 N10 Co1 N2 -93.0(16) . . . .
C61 N10 Co1 N2 94.2(12) . . . .
C62 N10 Co1 N9 179.5(16) . . . .
C61 N10 Co1 N9 6.5(12) . . . .
C62 N10 Co1 N1 -75(9) . . . .
C61 N10 Co1 N1 112(8) . . . .
C34 N5 Co1 N6 10.3(13) . . . .
C31 N5 Co1 N6 178.2(18) . . . .
C34 N5 Co1 N10 96.8(14) . . . .
C31 N5 Co1 N10 -95.3(17) . . . .
C34 N5 Co1 N2 -164.1(14) . . . .
C31 N5 Co1 N2 3.8(18) . . . .
C34 N5 Co1 N9 51(6) . . . .
C31 N5 Co1 N9 -142(5) . . . .
C34 N5 Co1 N1 -87.5(14) . . . .
C31 N5 Co1 N1 80.4(17) . . . .
C10 N2 Co1 N6 -132(4) . . . .
C9 N2 Co1 N6 36(4) . . . .
C10 N2 Co1 N10 0.2(16) . . . .
C9 N2 Co1 N10 168.1(13) . . . .
C10 N2 Co1 N5 -97.9(16) . . . .
C9 N2 Co1 N5 70.0(14) . . . .
C10 N2 Co1 N9 78.5(16) . . . .
C9 N2 Co1 N9 -113.5(14) . . . .
C10 N2 Co1 N1 -178.5(17) . . . .
C9 N2 Co1 N1 -10.6(13) . . . .
C60 N9 Co1 N6 84.2(15) . . . .
C57 N9 Co1 N6 -96.5(17) . . . .
C60 N9 Co1 N10 -2.2(14) . . . .
C57 N9 Co1 N10 177.1(18) . . . .
C60 N9 Co1 N5 45(6) . . . .
C57 N9 Co1 N5 -136(6) . . . .
C60 N9 Co1 N2 -100.7(15) . . . .
C57 N9 Co1 N2 78.5(17) . . . .
C60 N9 Co1 N1 -177.9(14) . . . .
C57 N9 Co1 N1 1.3(18) . . . .
C8 N1 Co1 N6 -163.8(16) . . . .
C5 N1 Co1 N6 2.1(18) . . . .
C8 N1 Co1 N10 -9(9) . . . .
C5 N1 Co1 N10 157(8) . . . .
C8 N1 Co1 N5 -88.5(16) . . . .
C5 N1 Co1 N5 77.4(18) . . . .
C8 N1 Co1 N2 9.2(15) . . . .
C5 N1 Co1 N2 175.1(18) . . . .
C8 N1 Co1 N9 95.8(16) . . . .
C5 N1 Co1 N9 -98.3(18) . . . .
C112 N17 Co2 N13 -177.0(15) . . . .
C109 N17 Co2 N13 5.5(19) . . . .
C112 N17 Co2 N14 -99.1(16) . . . .
C109 N17 Co2 N14 83.4(18) . . . .
C112 N17 Co2 N3 86.8(15) . . . .
C109 N17 Co2 N3 -90.6(18) . . . .
C112 N17 Co2 N18 -0.7(15) . . . .
C109 N17 Co2 N18 -178.2(19) . . . .
C112 N17 Co2 N4 36(6) . . . .
C109 N17 Co2 N4 -142(5) . . . .
C86 N13 Co2 N17 100.4(18) . . . .
C83 N13 Co2 N17 -105(2) . . . .
C86 N13 Co2 N14 14.3(17) . . . .
C83 N13 Co2 N14 169(2) . . . .
C86 N13 Co2 N3 -160.1(17) . . . .
C83 N13 Co2 N3 -5(2) . . . .
C86 N13 Co2 N18 44(11) . . . .
C83 N13 Co2 N18 -161(9) . . . .
C86 N13 Co2 N4 -83.3(18) . . . .
C83 N13 Co2 N4 72(2) . . . .
C88 N14 Co2 N17 72.8(18) . . . .
C87 N14 Co2 N17 -108.0(15) . . . .
C88 N14 Co2 N13 174.3(19) . . . .
C87 N14 Co2 N13 -6.5(15) . . . .
C88 N14 Co2 N3 -148(4) . . . .
C87 N14 Co2 N3 31(5) . . . .
C88 N14 Co2 N18 -3.6(19) . . . .
C87 N14 Co2 N18 175.6(15) . . . .
C88 N14 Co2 N4 -102.2(18) . . . .
C87 N14 Co2 N4 77.0(15) . . . .
C16 N3 Co2 N17 170.5(13) . . . .
C15 N3 Co2 N17 1.3(16) . . . .
C16 N3 Co2 N13 68.8(13) . . . .
C15 N3 Co2 N13 -100.4(16) . . . .
C16 N3 Co2 N14 32(5) . . . .
C15 N3 Co2 N14 -138(4) . . . .
C16 N3 Co2 N18 -112.9(13) . . . .
C15 N3 Co2 N18 77.8(15) . . . .
C16 N3 Co2 N4 -15.0(12) . . . .
C15 N3 Co2 N4 175.7(16) . . . .
C114 N18 Co2 N17 179.2(15) . . . .
C113 N18 Co2 N17 5.2(12) . . . .
C114 N18 Co2 N13 -123(9) . . . .
C113 N18 Co2 N13 63(10) . . . .
C114 N18 Co2 N14 -94.1(15) . . . .
C113 N18 Co2 N14 91.7(12) . . . .
C114 N18 Co2 N3 80.6(15) . . . .
C113 N18 Co2 N3 -93.6(12) . . . .
C114 N18 Co2 N4 3.5(15) . . . .
C113 N18 Co2 N4 -170.6(12) . . . .
C19 N4 Co2 N17 66(6) . . . .
C20 N4 Co2 N17 -131(5) . . . .
C19 N4 Co2 N13 -81.3(15) . . . .
C20 N4 Co2 N13 81.5(18) . . . .
C19 N4 Co2 N14 -159.0(14) . . . .
C20 N4 Co2 N14 3.7(19) . . . .
C19 N4 Co2 N3 14.4(14) . . . .
C20 N4 Co2 N3 177.1(19) . . . .
C19 N4 Co2 N18 102.2(14) . . . .
C20 N4 Co2 N18 -95.1(18) . . . .
C140 N22 Co3 N26 -1.1(8) . . . .
C139 N22 Co3 N26 165.6(7) . . . .
C140 N22 Co3 N25 77.6(8) . . . .
C139 N22 Co3 N25 -115.6(6) . . . .
C140 N22 Co3 N15 -146(2) . . . .
C139 N22 Co3 N15 21(3) . . . .
C140 N22 Co3 N16 -100.0(8) . . . .
C139 N22 Co3 N16 66.7(7) . . . .
C140 N22 Co3 N21 180(100) . . . .
C139 N22 Co3 N21 -13.3(6) . . . .
C166 N26 Co3 N22 -91.1(14) . . . .
C165 N26 Co3 N22 95.3(12) . . . .
C166 N26 Co3 N25 177.4(15) . . . .
C165 N26 Co3 N25 3.9(12) . . . .
C166 N26 Co3 N15 81.9(14) . . . .
C165 N26 Co3 N15 -91.6(12) . . . .
C166 N26 Co3 N16 4.9(15) . . . .
C165 N26 Co3 N16 -168.7(12) . . . .
C166 N26 Co3 N21 -71(13) . . . .
C165 N26 Co3 N21 116(12) . . . .
C164 N25 Co3 N22 -102.9(13) . . . .
C161 N25 Co3 N22 80.9(15) . . . .
C164 N25 Co3 N26 -3.0(13) . . . .
C161 N25 Co3 N26 -179.3(15) . . . .
C164 N25 Co3 N15 85.5(14) . . . .
C161 N25 Co3 N15 -90.7(15) . . . .
C164 N25 Co3 N16 61(5) . . . .
C161 N25 Co3 N16 -116(4) . . . .
C164 N25 Co3 N21 179.8(13) . . . .
C161 N25 Co3 N21 3.6(16) . . . .
C93 N15 Co3 N22 -134(2) . . . .
C94 N15 Co3 N22 37(3) . . . .
C93 N15 Co3 N26 80.5(16) . . . .
C94 N15 Co3 N26 -108.1(13) . . . .
C93 N15 Co3 N25 2.3(16) . . . .
C94 N15 Co3 N25 173.6(12) . . . .
C93 N15 Co3 N16 178.7(16) . . . .
C94 N15 Co3 N16 -9.9(12) . . . .
C93 N15 Co3 N21 -100.9(16) . . . .
C94 N15 Co3 N21 70.5(13) . . . .
C97 N16 Co3 N22 -157.9(14) . . . .
C98 N16 Co3 N22 6.7(16) . . . .
C97 N16 Co3 N26 100.9(14) . . . .
C98 N16 Co3 N26 -94.4(16) . . . .
C97 N16 Co3 N25 39(5) . . . .
C98 N16 Co3 N25 -157(4) . . . .
C97 N16 Co3 N15 13.1(14) . . . .
C98 N16 Co3 N15 177.8(17) . . . .
C97 N16 Co3 N21 -82.0(15) . . . .
C98 N16 Co3 N21 82.7(16) . . . .
C138 N21 Co3 N22 13.2(15) . . . .
C135 N21 Co3 N22 -178.9(17) . . . .
C138 N21 Co3 N26 -8(13) . . . .
C135 N21 Co3 N26 160(12) . . . .
C138 N21 Co3 N25 103.8(15) . . . .
C135 N21 Co3 N25 -88.2(17) . . . .
C138 N21 Co3 N15 -160.0(15) . . . .
C135 N21 Co3 N15 7.9(17) . . . .
C138 N21 Co3 N16 -83.5(16) . . . .
C135 N21 Co3 N16 84.5(17) . . . .
C192 N30 Co4 N23 -150(2) . . . .
C191 N30 Co4 N23 14(3) . . . .
C192 N30 Co4 N34 -2.6(17) . . . .
C191 N30 Co4 N34 161.9(13) . . . .
C192 N30 Co4 N29 -177.2(17) . . . .
C191 N30 Co4 N29 -12.7(13) . . . .
C192 N30 Co4 N24 -97.4(16) . . . .
C191 N30 Co4 N24 67.2(14) . . . .
C192 N30 Co4 N33 73.6(16) . . . .
C191 N30 Co4 N33 -121.8(14) . . . .
C145 N23 Co4 N30 -130(2) . . . .
C146 N23 Co4 N30 43(3) . . . .
C145 N23 Co4 N34 80.9(16) . . . .
C146 N23 Co4 N34 -105.7(12) . . . .
C145 N23 Co4 N29 -104.3(16) . . . .
C146 N23 Co4 N29 69.1(12) . . . .
C145 N23 Co4 N24 174.8(17) . . . .
C146 N23 Co4 N24 -11.8(12) . . . .
C145 N23 Co4 N33 4.5(17) . . . .
C146 N23 Co4 N33 177.9(12) . . . .
C218 N34 Co4 N30 -94.9(15) . . . .
C217 N34 Co4 N30 96.7(12) . . . .
C218 N34 Co4 N23 77.7(15) . . . .
C217 N34 Co4 N23 -90.8(12) . . . .
C218 N34 Co4 N29 0(8) . . . .
C217 N34 Co4 N29 -168(7) . . . .
C218 N34 Co4 N24 1.1(15) . . . .
C217 N34 Co4 N24 -167.4(12) . . . .
C218 N34 Co4 N33 179.7(15) . . . .
C217 N34 Co4 N33 11.2(12) . . . .
C190 N29 Co4 N30 11.9(14) . . . .
C187 N29 Co4 N30 173.2(17) . . . .
C190 N29 Co4 N23 -161.8(14) . . . .
C187 N29 Co4 N23 -0.5(17) . . . .
C190 N29 Co4 N34 -84(7) . . . .
C187 N29 Co4 N34 77(7) . . . .
C190 N29 Co4 N24 -85.2(14) . . . .
C187 N29 Co4 N24 76.1(17) . . . .
C190 N29 Co4 N33 96.2(14) . . . .
C187 N29 Co4 N33 -102.5(16) . . . .
C149 N24 Co4 N30 -157.2(12) . . . .
C150 N24 Co4 N30 7.0(15) . . . .
C149 N24 Co4 N23 11.2(12) . . . .
C150 N24 Co4 N23 175.5(15) . . . .
C149 N24 Co4 N34 99.1(12) . . . .
C150 N24 Co4 N34 -96.6(14) . . . .
C149 N24 Co4 N29 -81.0(13) . . . .
C150 N24 Co4 N29 83.3(15) . . . .
C149 N24 Co4 N33 91(4) . . . .
C150 N24 Co4 N33 -105(4) . . . .
C216 N33 Co4 N30 -113.2(13) . . . .
C213 N33 Co4 N30 63.0(18) . . . .
C216 N33 Co4 N23 76.7(14) . . . .
C213 N33 Co4 N23 -107.1(18) . . . .
C216 N33 Co4 N34 -9.3(13) . . . .
C213 N33 Co4 N34 166.9(19) . . . .
C216 N33 Co4 N29 170.7(13) . . . .
C213 N33 Co4 N29 -13.1(19) . . . .
C216 N33 Co4 N24 -1(4) . . . .
C213 N33 Co4 N24 175(3) . . . .
C42 N7 Co5 N37 -119.6(17) . . . .
C41 N7 Co5 N37 80.0(17) . . . .
C42 N7 Co5 N38 161.4(16) . . . .
C41 N7 Co5 N38 1.0(18) . . . .
C42 N7 Co5 N8 -18.1(17) . . . .
C41 N7 Co5 N8 -178.5(19) . . . .
C42 N7 Co5 N31 13(4) . . . .
C41 N7 Co5 N31 -147(3) . . . .
C42 N7 Co5 N32 63.2(17) . . . .
C41 N7 Co5 N32 -97.2(17) . . . .
C242 N37 Co5 N7 -103.1(15) . . . .
C239 N37 Co5 N7 80(3) . . . .
C242 N37 Co5 N38 -0.9(15) . . . .
C239 N37 Co5 N38 -178(3) . . . .
C242 N37 Co5 N8 -179.9(16) . . . .
C239 N37 Co5 N8 3(3) . . . .
C242 N37 Co5 N31 86.3(15) . . . .
C239 N37 Co5 N31 -91(3) . . . .
C242 N37 Co5 N32 59(5) . . . .
C239 N37 Co5 N32 -118(4) . . . .
C244 N38 Co5 N7 -96.4(17) . . . .
C243 N38 Co5 N7 96.1(13) . . . .
C244 N38 Co5 N37 172.5(18) . . . .
C243 N38 Co5 N37 5.0(12) . . . .
C244 N38 Co5 N8 -74(39) . . . .
C243 N38 Co5 N8 119(38) . . . .
C244 N38 Co5 N31 76.9(17) . . . .
C243 N38 Co5 N31 -90.6(13) . . . .
C244 N38 Co5 N32 0.3(17) . . . .
C243 N38 Co5 N32 -167.1(12) . . . .
C45 N8 Co5 N7 18.9(16) . . . .
C46 N8 Co5 N7 180(2) . . . .
C45 N8 Co5 N37 109.7(17) . . . .
C46 N8 Co5 N37 -90(2) . . . .
C45 N8 Co5 N38 -4(39) . . . .
C46 N8 Co5 N38 157(96) . . . .
C45 N8 Co5 N31 -154.5(17) . . . .
C46 N8 Co5 N31 6(2) . . . .
C45 N8 Co5 N32 -78.0(17) . . . .
C46 N8 Co5 N32 83(2) . . . .
C197 N31 Co5 N7 -124(3) . . . .
C198 N31 Co5 N7 37(4) . . . .
C197 N31 Co5 N37 8.4(18) . . . .
C198 N31 Co5 N37 169.5(14) . . . .
C197 N31 Co5 N38 86.7(17) . . . .
C198 N31 Co5 N38 -112.2(14) . . . .
C197 N31 Co5 N8 -93.9(18) . . . .
C198 N31 Co5 N8 67.2(14) . . . .
C197 N31 Co5 N32 -175.8(18) . . . .
C198 N31 Co5 N32 -14.8(13) . . . .
C201 N32 Co5 N7 -161.9(15) . . . .
C202 N32 Co5 N7 11.4(19) . . . .
C201 N32 Co5 N37 36(5) . . . .
C202 N32 Co5 N37 -151(4) . . . .
C201 N32 Co5 N38 94.6(15) . . . .
C202 N32 Co5 N38 -92.1(18) . . . .
C201 N32 Co5 N8 -86.5(16) . . . .
C202 N32 Co5 N8 86.8(19) . . . .
C201 N32 Co5 N31 8.0(15) . . . .
C202 N32 Co5 N31 -178.7(19) . . . .
C71 N12 Co6 N46 -99.3(18) . . . .
C72 N12 Co6 N46 92(2) . . . .
C71 N12 Co6 N11 -0.5(17) . . . .
C72 N12 Co6 N11 -169(3) . . . .
C71 N12 Co6 N45 -178.9(16) . . . .
C72 N12 Co6 N45 13(3) . . . .
C71 N12 Co6 N42 89.2(18) . . . .
C72 N12 Co6 N42 -79(2) . . . .
C71 N12 Co6 N41 56(6) . . . .
C72 N12 Co6 N41 -112(5) . . . .
C296 N46 Co6 N12 76(2) . . . .
C295 N46 Co6 N12 -112.3(15) . . . .
C296 N46 Co6 N11 -4(2) . . . .
C295 N46 Co6 N11 168.4(14) . . . .
C296 N46 Co6 N45 -179.9(17) . . . .
C295 N46 Co6 N45 -8.0(14) . . . .
C296 N46 Co6 N42 -146(3) . . . .
C295 N46 Co6 N42 26(4) . . . .
C296 N46 Co6 N41 -101.0(19) . . . .
C295 N46 Co6 N41 70.9(15) . . . .
C67 N11 Co6 N12 173.0(18) . . . .
C68 N11 Co6 N12 4.3(13) . . . .
C67 N11 Co6 N46 -95.0(17) . . . .
C68 N11 Co6 N46 96.2(14) . . . .
C67 N11 Co6 N45 -29(11) . . . .
C68 N11 Co6 N45 162(10) . . . .
C67 N11 Co6 N42 77.3(17) . . . .
C68 N11 Co6 N42 -91.5(13) . . . .
C67 N11 Co6 N41 -0.5(17) . . . .
C68 N11 Co6 N41 -169.2(13) . . . .
C294 N45 Co6 N12 99.3(17) . . . .
C291 N45 Co6 N12 -91.2(19) . . . .
C294 N45 Co6 N46 8.4(17) . . . .
C291 N45 Co6 N46 177.9(19) . . . .
C294 N45 Co6 N11 -58(11) . . . .
C291 N45 Co6 N11 111(10) . . . .
C294 N45 Co6 N42 -164.6(17) . . . .
C291 N45 Co6 N42 4.9(18) . . . .
C294 N45 Co6 N41 -87.1(17) . . . .
C291 N45 Co6 N41 82.4(18) . . . .
C270 N42 Co6 N12 2.8(17) . . . .
C269 N42 Co6 N12 171.0(13) . . . .
C270 N42 Co6 N46 -135(3) . . . .
C269 N42 Co6 N46 33(4) . . . .
C270 N42 Co6 N11 81.7(16) . . . .
C269 N42 Co6 N11 -110.1(13) . . . .
C270 N42 Co6 N45 -102.1(17) . . . .
C269 N42 Co6 N45 66.2(14) . . . .
C270 N42 Co6 N41 178.5(17) . . . .
C269 N42 Co6 N41 -13.3(13) . . . .
C268 N41 Co6 N12 45(6) . . . .
C265 N41 Co6 N12 -148(5) . . . .
C268 N41 Co6 N46 -159.7(14) . . . .
C265 N41 Co6 N46 7.9(15) . . . .
C268 N41 Co6 N11 100.5(14) . . . .
C265 N41 Co6 N11 -91.9(15) . . . .
C268 N41 Co6 N45 -81.4(14) . . . .
C265 N41 Co6 N45 86.2(15) . . . .
C268 N41 Co6 N42 11.1(13) . . . .
C265 N41 Co6 N42 178.8(15) . . . .
C123 N20 Co7 N43 -107.1(14) . . . .
C124 N20 Co7 N43 76.6(6) . . . .
C123 N20 Co7 N44 176.6(14) . . . .
C124 N20 Co7 N44 0.3(7) . . . .
C123 N20 Co7 N19 -3.7(14) . . . .
C124 N20 Co7 N19 179.9(16) . . . .
C123 N20 Co7 N50 82.0(14) . . . .
C124 N20 Co7 N50 -94.4(6) . . . .
C123 N20 Co7 N49 -10(10) . . . .
C124 N20 Co7 N49 174(100) . . . .
C275 N43 Co7 N20 80(2) . . . .
C276 N43 Co7 N20 -117.3(16) . . . .
C275 N43 Co7 N44 180(100) . . . .
C276 N43 Co7 N44 -17.2(15) . . . .
C275 N43 Co7 N19 2(2) . . . .
C276 N43 Co7 N19 165.1(15) . . . .
C275 N43 Co7 N50 -140(3) . . . .
C276 N43 Co7 N50 23(4) . . . .
C275 N43 Co7 N49 -96(2) . . . .
C276 N43 Co7 N49 67.1(16) . . . .
C279 N44 Co7 N20 104.9(19) . . . .
C280 N44 Co7 N20 -91(2) . . . .
C279 N44 Co7 N43 19.3(18) . . . .
C280 N44 Co7 N43 -177(2) . . . .
C279 N44 Co7 N19 98(18) . . . .
C280 N44 Co7 N19 -98(18) . . . .
C279 N44 Co7 N50 -151.8(19) . . . .
C280 N44 Co7 N50 12(2) . . . .
C279 N44 Co7 N49 -74.6(19) . . . .
C280 N44 Co7 N49 90(2) . . . .
C119 N19 Co7 N20 -176.4(15) . . . .
C120 N19 Co7 N20 4.9(13) . . . .
C119 N19 Co7 N43 -91.2(15) . . . .
C120 N19 Co7 N43 90.1(14) . . . .
C119 N19 Co7 N44 -169(100) . . . .
C120 N19 Co7 N44 12(18) . . . .
C119 N19 Co7 N50 80.3(15) . . . .
C120 N19 Co7 N50 -98.5(14) . . . .
C119 N19 Co7 N49 3.2(16) . . . .
C120 N19 Co7 N49 -175.6(14) . . . .
C322 N50 Co7 N20 -1.1(18) . . . .
C321 N50 Co7 N20 169.9(14) . . . .
C322 N50 Co7 N43 -140(3) . . . .
C321 N50 Co7 N43 31(4) . . . .
C322 N50 Co7 N44 -101.3(18) . . . .
C321 N50 Co7 N44 69.8(15) . . . .
C322 N50 Co7 N19 76.6(18) . . . .
C321 N50 Co7 N19 -112.3(15) . . . .
C322 N50 Co7 N49 174.3(18) . . . .
C321 N50 Co7 N49 -14.6(14) . . . .
C320 N49 Co7 N20 106(9) . . . .
C317 N49 Co7 N20 -89(9) . . . .
C320 N49 Co7 N43 -156.4(14) . . . .
C317 N49 Co7 N43 8.7(17) . . . .
C320 N49 Co7 N44 -79.9(15) . . . .
C317 N49 Co7 N44 85.2(17) . . . .
C320 N49 Co7 N19 100.5(14) . . . .
C317 N49 Co7 N19 -94.5(17) . . . .
C320 N49 Co7 N50 13.8(14) . . . .
C317 N49 Co7 N50 178.8(18) . . . .
C172 N27 Co8 N28 5.2(14) . . . .
C171 N27 Co8 N28 176.4(18) . . . .
C172 N27 Co8 N51 91.2(15) . . . .
C171 N27 Co8 N51 -97.5(18) . . . .
C172 N27 Co8 N54 -93.0(14) . . . .
C171 N27 Co8 N54 78.2(17) . . . .
C172 N27 Co8 N53 -170.7(14) . . . .
C171 N27 Co8 N53 0.6(18) . . . .
C172 N27 Co8 N52 111(11) . . . .
C171 N27 Co8 N52 -78(11) . . . .
C175 N28 Co8 N27 -2.0(16) . . . .
C176 N28 Co8 N27 168(2) . . . .
C175 N28 Co8 N51 -103.3(17) . . . .
C176 N28 Co8 N51 67(2) . . . .
C175 N28 Co8 N54 84.9(17) . . . .
C176 N28 Co8 N54 -105(2) . . . .
C175 N28 Co8 N53 36(7) . . . .
C176 N28 Co8 N53 -154(6) . . . .
C175 N28 Co8 N52 -178.0(17) . . . .
C176 N28 Co8 N52 -8(2) . . . .
C328 N51 Co8 N27 173.9(18) . . . .
C327 N51 Co8 N27 0(2) . . . .
C328 N51 Co8 N28 -109.6(19) . . . .
C327 N51 Co8 N28 76(2) . . . .
C328 N51 Co8 N54 18(5) . . . .
C327 N51 Co8 N54 -156(3) . . . .
C328 N51 Co8 N53 74.8(19) . . . .
C327 N51 Co8 N53 -99(2) . . . .
C328 N51 Co8 N52 -4.7(18) . . . .
C327 N51 Co8 N52 -179(2) . . . .
C348 N54 Co8 N27 77.1(9) . . . .
C347 N54 Co8 N27 -113.9(7) . . . .
C348 N54 Co8 N28 0.4(9) . . . .
C347 N54 Co8 N28 169.4(7) . . . .
C348 N54 Co8 N51 -127(4) . . . .
C347 N54 Co8 N51 42(4) . . . .
C348 N54 Co8 N53 175.3(9) . . . .
C347 N54 Co8 N53 -15.7(7) . . . .
C348 N54 Co8 N52 -104.5(10) . . . .
C347 N54 Co8 N52 64.5(8) . . . .
C346 N53 Co8 N27 101.3(16) . . . .
C343 N53 Co8 N27 -95.0(18) . . . .
C346 N53 Co8 N28 64(7) . . . .
C343 N53 Co8 N28 -132(6) . . . .
C346 N53 Co8 N51 -156.9(16) . . . .
C343 N53 Co8 N51 6.8(19) . . . .
C346 N53 Co8 N54 14.2(15) . . . .
C343 N53 Co8 N54 178.0(18) . . . .
C346 N53 Co8 N52 -82.6(17) . . . .
C343 N53 Co8 N52 81.1(19) . . . .
C331 N52 Co8 N27 -8(12) . . . .
C332 N52 Co8 N27 157(10) . . . .
C331 N52 Co8 N28 96(2) . . . .
C332 N52 Co8 N28 -99(2) . . . .
C331 N52 Co8 N51 12(2) . . . .
C332 N52 Co8 N51 177(2) . . . .
C331 N52 Co8 N54 -164(2) . . . .
C332 N52 Co8 N54 1(2) . . . .
C331 N52 Co8 N53 -87(2) . . . .
C332 N52 Co8 N53 78(2) . . . .
C223 N35 Co9 N36 175.9(17) . . . .
C224 N35 Co9 N36 4.8(13) . . . .
C223 N35 Co9 N55 -91.8(16) . . . .
C224 N35 Co9 N55 97.1(13) . . . .
C223 N35 Co9 N58 78.7(16) . . . .
C224 N35 Co9 N58 -92.5(14) . . . .
C223 N35 Co9 N56 150(99) . . . .
C224 N35 Co9 N56 -21(58) . . . .
C223 N35 Co9 N57 1.2(17) . . . .
C224 N35 Co9 N57 -169.9(13) . . . .
C227 N36 Co9 N35 -1.9(16) . . . .
C228 N36 Co9 N35 178(2) . . . .
C227 N36 Co9 N55 -101.2(17) . . . .
C228 N36 Co9 N55 78(2) . . . .
C227 N36 Co9 N58 85.7(16) . . . .
C228 N36 Co9 N58 -95(2) . . . .
C227 N36 Co9 N56 177.8(16) . . . .
C228 N36 Co9 N56 -3(2) . . . .
C227 N36 Co9 N57 51(7) . . . .
C228 N36 Co9 N57 -130(6) . . . .
C353 N55 Co9 N35 -6(2) . . . .
C354 N55 Co9 N35 165.4(15) . . . .
C353 N55 Co9 N36 73(2) . . . .
C354 N55 Co9 N36 -115.5(16) . . . .
C353 N55 Co9 N58 -139(3) . . . .
C354 N55 Co9 N58 33(4) . . . .
C353 N55 Co9 N56 173(2) . . . .
C354 N55 Co9 N56 -15.4(15) . . . .
C353 N55 Co9 N57 -104(2) . . . .
C354 N55 Co9 N57 67.6(16) . . . .
C374 N58 Co9 N35 80.0(17) . . . .
C373 N58 Co9 N35 -112.2(14) . . . .
C374 N58 Co9 N36 1.6(18) . . . .
C373 N58 Co9 N36 169.5(14) . . . .
C374 N58 Co9 N55 -146(3) . . . .
C373 N58 Co9 N55 21(4) . . . .
C374 N58 Co9 N56 -99.2(17) . . . .
C373 N58 Co9 N56 68.6(14) . . . .
C374 N58 Co9 N57 177.7(18) . . . .
C373 N58 Co9 N57 -14.4(13) . . . .
C357 N56 Co9 N35 133(80) . . . .
C358 N56 Co9 N35 -59(58) . . . .
C357 N56 Co9 N36 107.0(18) . . . .
C358 N56 Co9 N36 -86(2) . . . .
C357 N56 Co9 N55 14.5(17) . . . .
C358 N56 Co9 N55 -178(2) . . . .
C357 N56 Co9 N58 -155.9(18) . . . .
C358 N56 Co9 N58 12(2) . . . .
C357 N56 Co9 N57 -78.4(18) . . . .
C358 N56 Co9 N57 89(2) . . . .
C372 N57 Co9 N35 100.8(15) . . . .
C369 N57 Co9 N35 -96.9(17) . . . .
C372 N57 Co9 N36 49(7) . . . .
C369 N57 Co9 N36 -149(6) . . . .
C372 N57 Co9 N55 -158.9(15) . . . .
C369 N57 Co9 N55 3.4(17) . . . .
C372 N57 Co9 N58 13.5(14) . . . .
C369 N57 Co9 N58 175.8(17) . . . .
C372 N57 Co9 N56 -78.7(15) . . . .
C369 N57 Co9 N56 83.6(17) . . . .
C383 N60 Co10 N48 -84.4(13) . . . .
C384 N60 Co10 N48 89(3) . . . .
C383 N60 Co10 N59 13.9(11) . . . .
C384 N60 Co10 N59 -173(3) . . . .
C383 N60 Co10 N39 -36(48) . . . .
C384 N60 Co10 N39 138(46) . . . .
C383 N60 Co10 N40 100.6(12) . . . .
C384 N60 Co10 N40 -86(3) . . . .
C383 N60 Co10 N47 -161.0(13) . . . .
C384 N60 Co10 N47 12(3) . . . .
C305 N48 Co10 N60 -84.4(19) . . . .
C306 N48 Co10 N60 85(2) . . . .
C305 N48 Co10 N59 -161.9(18) . . . .
C306 N48 Co10 N59 8(2) . . . .
C305 N48 Co10 N39 96.5(18) . . . .
C306 N48 Co10 N39 -94(2) . . . .
C305 N48 Co10 N40 35(9) . . . .
C306 N48 Co10 N40 -155(7) . . . .
C305 N48 Co10 N47 10.5(17) . . . .
C306 N48 Co10 N47 -180(100) . . . .
C380 N59 Co10 N60 -13.7(10) . . . .
C379 N59 Co10 N60 -176.6(12) . . . .
C380 N59 Co10 N48 65.7(8) . . . .
C379 N59 Co10 N48 -97.1(10) . . . .
C380 N59 Co10 N39 165.3(8) . . . .
C379 N59 Co10 N39 2.4(11) . . . .
C380 N59 Co10 N40 -115.9(8) . . . .
C379 N59 Co10 N40 81.2(10) . . . .
C380 N59 Co10 N47 17(4) . . . .
C379 N59 Co10 N47 -145(4) . . . .
C249 N39 Co10 N60 -47(48) . . . .
C250 N39 Co10 N60 144(78) . . . .
C249 N39 Co10 N48 1.5(18) . . . .
C250 N39 Co10 N48 -167.0(14) . . . .
C249 N39 Co10 N59 -96.5(17) . . . .
C250 N39 Co10 N59 95.0(14) . . . .
C249 N39 Co10 N40 176.5(18) . . . .
C250 N39 Co10 N40 7.9(14) . . . .
C249 N39 Co10 N47 78.2(18) . . . .
C250 N39 Co10 N47 -90.3(15) . . . .
C253 N40 Co10 N60 176.6(18) . . . .
C259 N40 Co10 N60 -10.2(15) . . . .
C253 N40 Co10 N48 58(9) . . . .
C259 N40 Co10 N48 -129(7) . . . .
C253 N40 Co10 N59 -105.2(18) . . . .
C259 N40 Co10 N59 68.1(13) . . . .
C253 N40 Co10 N39 -4.3(17) . . . .
C259 N40 Co10 N39 168.9(14) . . . .
C253 N40 Co10 N47 82.1(18) . . . .
C259 N40 Co10 N47 -104.6(13) . . . .
C302 N47 Co10 N60 69.9(18) . . . .
C301 N47 Co10 N60 -108.0(18) . . . .
C302 N47 Co10 N48 -10.2(16) . . . .
C301 N47 Co10 N48 171.9(18) . . . .
C302 N47 Co10 N59 39(5) . . . .
C301 N47 Co10 N59 -139(4) . . . .
C302 N47 Co10 N39 -109.0(17) . . . .
C301 N47 Co10 N39 73.0(18) . . . .
C302 N47 Co10 N40 172.2(17) . . . .
C301 N47 Co10 N40 -5.8(18) . . . .
S2 N61 S1 O2 4(2) . . . .
S2 N61 S1 O1 145.4(17) . . . .
S2 N61 S1 C391 -104.7(17) . . . .
F55 C391 S1 O2 -51.5(13) . . . .
F53 C391 S1 O2 -172.4(11) . . . .
F54 C391 S1 O2 67.7(13) . . . .
F55 C391 S1 O1 -176.7(11) . . . .
F53 C391 S1 O1 62.4(12) . . . .
F54 C391 S1 O1 -57.5(12) . . . .
F55 C391 S1 N61 65.5(13) . . . .
F53 C391 S1 N61 -55.4(14) . . . .
F54 C391 S1 N61 -175.3(12) . . . .
S1 N61 S2 O3 161.4(16) . . . .
S1 N61 S2 O4 25(2) . . . .
S1 N61 S2 C392 -92(2) . . . .
F58 C392 S2 O3 -68(3) . . . .
F56 C392 S2 O3 59(3) . . . .
F57 C392 S2 O3 169(2) . . . .
F58 C392 S2 O4 59(3) . . . .
F56 C392 S2 O4 -173(2) . . . .
F57 C392 S2 O4 -63(3) . . . .
F58 C392 S2 N61 -180(3) . . . .
F56 C392 S2 N61 -52(3) . . . .
F57 C392 S2 N61 58(3) . . . .
S4 N63 S3 O6 -40(3) . . . .
S4 N63 S3 O5 -171.0(18) . . . .
S4 N63 S3 C393 83(2) . . . .
F61 C393 S3 O6 60(2) . . . .
F60 C393 S3 O6 178(2) . . . .
F59 C393 S3 O6 -55(3) . . . .
F61 C393 S3 O5 -178.7(19) . . . .
F60 C393 S3 O5 -61(2) . . . .
F59 C393 S3 O5 66(2) . . . .
F61 C393 S3 N63 -68(2) . . . .
F60 C393 S3 N63 50(3) . . . .
F59 C393 S3 N63 177(2) . . . .
S3 N63 S4 O8 -8(3) . . . .
S3 N63 S4 O7 -160(2) . . . .
S3 N63 S4 C394 102(2) . . . .
F63 C394 S4 O8 57(2) . . . .
F62 C394 S4 O8 -62(2) . . . .
F64 C394 S4 O8 173.3(18) . . . .
F63 C394 S4 O7 174.8(19) . . . .
F62 C394 S4 O7 55(2) . . . .
F64 C394 S4 O7 -69(2) . . . .
F63 C394 S4 N63 -66.1(19) . . . .
F62 C394 S4 N63 174.6(18) . . . .
F64 C394 S4 N63 50.0(19) . . . .
O10 S13 C407 F70 -179(100) . . . .
N69 S13 C407 F70 -29(8) . . . .
O9 S13 C407 F70 72(8) . . . .
N69 S13 C407 F70 -32(9) 14_445 . . .
O10 S13 C407 F71 19(6) . . . .
N69 S13 C407 F71 169(5) . . . .
O9 S13 C407 F71 -90(5) . . . .
N69 S13 C407 F71 166(4) 14_445 . . .
O10 S13 C407 F69 -68(5) . . . .
N69 S13 C407 F69 82(5) . . . .
O9 S13 C407 F69 -177(4) . . . .
N69 S13 C407 F69 79(5) 14_445 . . .
O10 S13 N69 N69 -37(11) . . . 14_445
O9 S13 N69 N69 93(8) . . . 14_445
C407 S13 N69 N69 -174(8) . . . 14_445
O10 S13 N69 S13 10(6) . . . 14_445
O9 S13 N69 S13 140(3) . . . 14_445
C407 S13 N69 S13 -127(3) . . . 14_445
N69 S13 N69 S13 47(6) 14_445 . . 14_445
